data_4125511
loop_
_publ_author_name
'Du, Wenjun'
'Jin, Shan'
'Xiong, Lin'
'Chen, Man'
'Zhang, Jun'
'Zou, Xuejuan'
'Pei, Yong'
'Wang, Shuxin'
'Zhu, Manzhou'

_publ_section_title
;
 Ag50(Dppm)6(SR)30 and Its Homologue AuxAg50-x(Dppm)6(SR)30 Alloy
 Nanocluster: Seeded Growth, Structure Determination, and Differences in
 Properties.
;
_journal_issue 4
_journal_name_full 'Journal of the American Chemical Society'
_journal_page_first 1618
_journal_page_last 1624
_journal_paper_doi 10.1021/jacs.6b11681
_journal_volume 139
_journal_year 2017
_chemical_formula_moiety 'C480 H582 Ag44.66 Au5.34 P12 S30'
_chemical_formula_sum 'C480 H582 Ag44.66 Au5.34 P12 S30'
_chemical_formula_weight 13554.14
_space_group_crystal_system triclinic
_space_group_IT_number 2
_space_group_name_Hall '-P 1'
_space_group_name_H-M_alt 'P -1'
_symmetry_space_group_name_Hall '-P 1'
_symmetry_space_group_name_H-M 'P -1'
_atom_sites_solution_hydrogens geom
_audit_creation_date 2017-01-01
_audit_creation_method
;
Olex2 1.2
(compiled 2016.11.30 svn.r3356 for OlexSys, GUI svn.r5269)
;
_cell_angle_alpha 61.613(2)
_cell_angle_beta 75.949(2)
_cell_angle_gamma 61.416(2)
_cell_formula_units_Z 1
_cell_length_a 25.8780(9)
_cell_length_b 26.0327(9)
_cell_length_c 26.5129(9)
_cell_measurement_reflns_used 9887
_cell_measurement_temperature 150(2)
_cell_measurement_theta_max 27.51
_cell_measurement_theta_min 2.37
_cell_volume 13795.5(9)
_computing_cell_refinement 'SAINT v7.68A (Bruker, 2009)'
_computing_data_reduction 'SAINT v7.68A (Bruker, 2009)'
_computing_molecular_graphics 'Olex2 (Dolomanov et al., 2009)'
_computing_publication_material 'Olex2 (Dolomanov et al., 2009)'
_computing_structure_refinement 'ShelXL (Sheldrick, 2015)'
_diffrn_ambient_temperature 150(2)
_diffrn_measured_fraction_theta_full 0.988
_diffrn_measured_fraction_theta_max 0.987
_diffrn_measurement_device_type 'Bruker APEX-II CCD'
_diffrn_measurement_method '\f and \w scans'
_diffrn_radiation_monochromator graphite
_diffrn_radiation_type MoK\a
_diffrn_radiation_wavelength 0.71073
_diffrn_reflns_av_R_equivalents 0.0731
_diffrn_reflns_av_unetI/netI 0.1065
_diffrn_reflns_Laue_measured_fraction_full 0.988
_diffrn_reflns_Laue_measured_fraction_max 0.987
_diffrn_reflns_limit_h_max 31
_diffrn_reflns_limit_h_min -31
_diffrn_reflns_limit_k_max 31
_diffrn_reflns_limit_k_min -31
_diffrn_reflns_limit_l_max 32
_diffrn_reflns_limit_l_min -32
_diffrn_reflns_number 183383
_diffrn_reflns_point_group_measured_fraction_full 0.988
_diffrn_reflns_point_group_measured_fraction_max 0.987
_diffrn_reflns_theta_full 25.242
_diffrn_reflns_theta_max 25.500
_diffrn_reflns_theta_min 1.593
_diffrn_standards_number 0
_exptl_absorpt_coefficient_mu 3.148
_exptl_absorpt_correction_T_max 0.7456
_exptl_absorpt_correction_T_min 0.5974
_exptl_absorpt_process_details
;
SADABS-2008/1 (Bruker,2008) was used for absorption correction.
wR2(int) was 0.1022 before and 0.0719 after correction.
The Ratio of minimum to maximum transmission is 0.8012.
The \l/2 correction factor is 0.0015.
;
_exptl_crystal_colour 'Dark red'
_exptl_crystal_density_diffrn 1.631
_exptl_crystal_description block
_exptl_crystal_F_000 6643
_refine_diff_density_max 18.898
_refine_diff_density_min -5.992
_refine_diff_density_rms 0.565
_refine_ls_extinction_method none
_refine_ls_goodness_of_fit_ref 1.167
_refine_ls_hydrogen_treatment constr
_refine_ls_matrix_type full
_refine_ls_number_parameters 2330
_refine_ls_number_reflns 50714
_refine_ls_number_restraints 3464
_refine_ls_restrained_S_all 1.139
_refine_ls_R_factor_all 0.2137
_refine_ls_R_factor_gt 0.1497
_refine_ls_shift/su_max 0.001
_refine_ls_shift/su_mean 0.000
_refine_ls_structure_factor_coef Fsqd
_refine_ls_weighting_details 'w=1/[\s^2^(Fo^2^)+(0.2500P)^2^] where P=(Fo^2^+2Fc^2^)/3'
_refine_ls_weighting_scheme calc
_refine_ls_wR_factor_gt 0.3478
_refine_ls_wR_factor_ref 0.4079
_reflns_Friedel_coverage 0.000
_reflns_number_gt 26658
_reflns_number_total 50714
_reflns_threshold_expression 'I > 2\s(I)'
_cod_data_source_file ja6b11681_si_003.cif
_cod_data_source_block dwj-au
_cod_depositor_comments 'Adding full bibliography for 4125511--4125512.cif.'
_cod_database_code 4125511
_shelx_space_group_comment
;
The symmetry employed for this shelxl refinement is uniquely defined
by the following loop, which should always be used as a source of
symmetry information in preference to the above space-group names.
They are only intended as comments.
;
_olex2_refinement_description
;
1. Fixed Uiso
 At 1.2 times of:
  All C(H) groups, All C(H,H) groups
 At 1.5 times of:
  All C(H,H,H) groups
2. Shared sites
{Au1, Ag1}
{Au6, Ag6}
{Au3, Ag3}
{Au5, Ag5}
{Au4, Ag4}
{Au2, Ag2}
3. Restrained distances
 C0IA-C58
 1.54 with sigma of 0.02
 C58-C3LA
 1.49 with sigma of 0.02
 C70-C172
 1.4 with sigma of 0.02
 C3LA-C3MA
 2.45 with sigma of 0.04
 H3LA-H8DA
 1.75 with sigma of 0.04
4. Rigid bond restraints
 C5, C9, C10, C12, C15, C7, C19, C11, C6AA, C13, C18, C4, C1DA, C7DA, C0DA,
 C17, C9CA, C6, C0AA, C3BA, C3, C1AA, C21, C8, C20, C2, C49, C9FA, C0GA, C6BA,
 C37, C1BA, C8AA, C9AA, C44, C25, C22, C0BA, C31, C7AA, C0FA, C1FA, C2FA, C5HA,
 C3FA, C14, C4BA, C1HA, C4KA, C1EA, C5BA, C2BA, C24, C9IA, C6FA, C5FA, C4FA,
 C3AA, C16, C46, C36, C4AA, C39, C2AA, C23, C6EA, C4JA, C6LA, C4IA, C5AA, C26,
 C2DA, C8DA, C0IA, C54, C88, C28, C4LA, C8MA, C0KA, C56, C6HA, C30, C7HA, C7LA,
 C77, C9HA, C38, C33, C1GA, C9BA, C8BA, C7BA, C29, C34, C35, C40, C41, C42, C47,
  C48, C50, C32, C6IA, C7IA, C8IA, C5CA, C0CA, C6CA, C5NA, C57, C6MA, C5DA,
 C7CA, C2CA, C3CA, C9JA, C6KA, C7KA, C1MA, C8CA, C5LA, C63, C9NA, C104, C72,
 C6DA, C8EA, C5IA, C55, C0JA, C9EA, C1CA, C5MA, C2NA, C1NA, C0NA, C9MA, C4CA,
 C3DA, C43, C9DA, C3HA, C4HA, C2HA, C0MA, C4DA, C45, C7EA, C3IA, C6JA, C2IA,
 C8FA, C7FA, C2EA, C4EA, C5EA, C5JA, C68, C3EA, C2GA, C1JA, C2JA, C3JA, C7MA,
 C69, C0EA, C7JA, C8JA, C9LA, C4NA, C53, C3GA, C9GA, C6GA, C8GA, C0HA, C5GA,
 C7GA, C8HA, C3KA, C8LA, C71, C1OA, C64, C4GA, C1IA, C1KA, C66, C8NA, C2MA, C51,
  C2KA, C58, C59, C62, C70, C5KA, C0LA, C52, C8KA, C9KA, C1LA, C60, C65, C67,
 C61, C4MA, C3NA, C7NA, C6NA, C0OA, C73, C74, C81, C93, C97, C100, C103, C107,
 C114, C115, C122, C123, C131, C142, C154, C156, C172, C173, C174, C197, C148,
 C163, C165, C146, C248, C2LA, C3LA, C3MA
 with sigma for 1-2 distances of 0.02 and sigma for 1-3 distances of 0.02
 C70, C172, C93, C173
 with sigma for 1-2 distances of 0.01 and sigma for 1-3 distances of 0.01
 C58, C3LA
 with sigma for 1-2 distances of 0.01 and sigma for 1-3 distances of 0.01
5. Uiso/Uaniso restraints and constraints
C5 \\sim C9 \\sim C10 \\sim C12 \\sim C15 \\sim C7 \\sim C19 \\sim C11 \\sim
C6AA \\sim C13 \\sim C18 \\sim C4 \\sim C1DA \\sim C7DA \\sim C0DA \\sim C17
\\sim C9CA \\sim C6 \\sim C0AA \\sim C3BA \\sim C3 \\sim C1AA \\sim C21 \\sim
C8 \\sim C20 \\sim C2 \\sim C49 \\sim C9FA \\sim C0GA \\sim C6BA \\sim C37
\\sim C1BA \\sim C8AA \\sim C9AA \\sim C44 \\sim C25 \\sim C22 \\sim C0BA \\sim
C31 \\sim C7AA \\sim C0FA \\sim C1FA \\sim C2FA \\sim C5HA \\sim C3FA \\sim C14
\\sim C4BA \\sim C1HA \\sim C4KA \\sim C1EA \\sim C5BA \\sim C2BA \\sim C24
\\sim C9IA \\sim C6FA \\sim C5FA \\sim C4FA \\sim C3AA \\sim C16 \\sim C46
\\sim C36 \\sim C4AA \\sim C39 \\sim C2AA \\sim C23 \\sim C6EA \\sim C4JA \\sim
C6LA \\sim C4IA \\sim C5AA \\sim C26 \\sim C2DA \\sim C8DA \\sim C0IA \\sim C54
\\sim C88 \\sim C28 \\sim C4LA \\sim C8MA \\sim C0KA \\sim C56 \\sim C6HA \\sim
C30 \\sim C7HA \\sim C7LA \\sim C77 \\sim C9HA \\sim C38 \\sim C33 \\sim C1GA
\\sim C9BA \\sim C8BA \\sim C7BA \\sim C29 \\sim C34 \\sim C35 \\sim C40 \\sim
C41 \\sim C42 \\sim C47 \\sim C48 \\sim C50 \\sim C32 \\sim C6IA \\sim C7IA
\\sim C8IA \\sim C5CA \\sim C0CA \\sim C6CA \\sim C5NA \\sim C57 \\sim C6MA
\\sim C5DA \\sim C7CA \\sim C2CA \\sim C3CA \\sim C9JA \\sim C6KA \\sim C7KA
\\sim C1MA \\sim C8CA \\sim C5LA \\sim C63 \\sim C9NA \\sim C104 \\sim C72
\\sim C6DA \\sim C8EA \\sim C5IA \\sim C55 \\sim C0JA \\sim C9EA \\sim C1CA
\\sim C5MA \\sim C2NA \\sim C1NA \\sim C0NA \\sim C9MA \\sim C4CA \\sim C3DA
\\sim C43 \\sim C9DA \\sim C3HA \\sim C4HA \\sim C2HA \\sim C0MA \\sim C4DA
\\sim C45 \\sim C7EA \\sim C3IA \\sim C6JA \\sim C2IA \\sim C8FA \\sim C7FA
\\sim C2EA \\sim C4EA \\sim C5EA \\sim C5JA \\sim C68 \\sim C3EA \\sim C2GA
\\sim C1JA \\sim C2JA \\sim C3JA \\sim C7MA \\sim C69 \\sim C0EA \\sim C7JA
\\sim C8JA \\sim C9LA \\sim C4NA \\sim C53 \\sim C3GA \\sim C9GA \\sim C6GA
\\sim C8GA \\sim C0HA \\sim C5GA \\sim C7GA \\sim C8HA \\sim C3KA \\sim C8LA
\\sim C71 \\sim C1OA \\sim C64 \\sim C4GA \\sim C1IA \\sim C1KA \\sim C66 \\sim
C8NA \\sim C2MA \\sim C51 \\sim C2KA \\sim C58 \\sim C59 \\sim C62 \\sim C70
\\sim C5KA \\sim C0LA \\sim C52 \\sim C8KA \\sim C9KA \\sim C1LA \\sim C60
\\sim C65 \\sim C67 \\sim C61 \\sim C4MA \\sim C3NA \\sim C7NA \\sim C6NA \\sim
C0OA \\sim C73 \\sim C74 \\sim C81 \\sim C93 \\sim C97 \\sim C100 \\sim C103
\\sim C107 \\sim C114 \\sim C115 \\sim C122 \\sim C123 \\sim C131 \\sim C142
\\sim C154 \\sim C156 \\sim C172 \\sim C173 \\sim C174 \\sim C197 \\sim C148
\\sim C163 \\sim C165 \\sim C146 \\sim C248 \\sim C2LA \\sim C3LA \\sim C3MA:
within 2A with sigma of 0.02 and sigma for terminal atoms of 0.04
C22 \\sim C70 \\sim C173 \\sim H17A \\sim C172 \\sim C93: within 2A with sigma
of 0.04 and sigma for terminal atoms of 0.08
C0IA \\sim C58 \\sim C8DA \\sim C54: within 2A with sigma of 0.04 and sigma for
terminal atoms of 0.08
C70 \\sim C93 \\sim C172 \\sim C173: within 2A with sigma of 0.04 and sigma for
terminal atoms of 0.08
C70 \\sim C93 \\sim C172 \\sim C173 \\sim C22: within 2A with sigma of 0.01 and
sigma for terminal atoms of 0.02
Uanis(Ag12) \\sim Ueq, Uanis(Ag19) \\sim Ueq, Uanis(Ag20) \\sim Ueq,
Uanis(Ag21) \\sim Ueq, Uanis(Ag15) \\sim Ueq, Uanis(Ag6A) \\sim Ueq: with sigma
of 0.02 and sigma for terminal atoms of 0.04
Uanis(C5) \\sim Ueq, Uanis(C9) \\sim Ueq, Uanis(C10) \\sim Ueq, Uanis(C12)
\\sim Ueq, Uanis(C15) \\sim Ueq, Uanis(C7) \\sim Ueq, Uanis(C19) \\sim Ueq,
Uanis(C11) \\sim Ueq, Uanis(C6AA) \\sim Ueq, Uanis(C13) \\sim Ueq, Uanis(C18)
\\sim Ueq, Uanis(C4) \\sim Ueq, Uanis(C1DA) \\sim Ueq, Uanis(C7DA) \\sim Ueq,
Uanis(C0DA) \\sim Ueq, Uanis(C17) \\sim Ueq, Uanis(C9CA) \\sim Ueq, Uanis(C6)
\\sim Ueq, Uanis(C0AA) \\sim Ueq, Uanis(C3BA) \\sim Ueq, Uanis(C3) \\sim Ueq,
Uanis(C1AA) \\sim Ueq, Uanis(C21) \\sim Ueq, Uanis(C8) \\sim Ueq, Uanis(C20)
\\sim Ueq, Uanis(C2) \\sim Ueq, Uanis(C49) \\sim Ueq, Uanis(C9FA) \\sim Ueq,
Uanis(C0GA) \\sim Ueq, Uanis(C6BA) \\sim Ueq, Uanis(C37) \\sim Ueq, Uanis(C1BA)
\\sim Ueq, Uanis(C8AA) \\sim Ueq, Uanis(C9AA) \\sim Ueq, Uanis(C44) \\sim Ueq,
Uanis(C25) \\sim Ueq, Uanis(C22) \\sim Ueq, Uanis(C0BA) \\sim Ueq, Uanis(C31)
\\sim Ueq, Uanis(C7AA) \\sim Ueq, Uanis(C0FA) \\sim Ueq, Uanis(C1FA) \\sim Ueq,
Uanis(C2FA) \\sim Ueq, Uanis(C5HA) \\sim Ueq, Uanis(C3FA) \\sim Ueq, Uanis(C14)
\\sim Ueq, Uanis(C4BA) \\sim Ueq, Uanis(C1HA) \\sim Ueq, Uanis(C4KA) \\sim Ueq,
Uanis(C1EA) \\sim Ueq, Uanis(C5BA) \\sim Ueq, Uanis(C2BA) \\sim Ueq, Uanis(C24)
\\sim Ueq, Uanis(C9IA) \\sim Ueq, Uanis(C6FA) \\sim Ueq, Uanis(C5FA) \\sim Ueq,
Uanis(C4FA) \\sim Ueq, Uanis(C3AA) \\sim Ueq, Uanis(C16) \\sim Ueq, Uanis(C46)
\\sim Ueq, Uanis(C36) \\sim Ueq, Uanis(C4AA) \\sim Ueq, Uanis(C39) \\sim Ueq,
Uanis(C2AA) \\sim Ueq, Uanis(C23) \\sim Ueq, Uanis(C6EA) \\sim Ueq, Uanis(C4JA)
\\sim Ueq, Uanis(C6LA) \\sim Ueq, Uanis(C4IA) \\sim Ueq, Uanis(C5AA) \\sim Ueq,
Uanis(C26) \\sim Ueq, Uanis(C2DA) \\sim Ueq, Uanis(C8DA) \\sim Ueq, Uanis(C0IA)
\\sim Ueq, Uanis(C54) \\sim Ueq, Uanis(C88) \\sim Ueq, Uanis(C28) \\sim Ueq,
Uanis(C4LA) \\sim Ueq, Uanis(C8MA) \\sim Ueq, Uanis(C0KA) \\sim Ueq, Uanis(C56)
\\sim Ueq, Uanis(C6HA) \\sim Ueq, Uanis(C30) \\sim Ueq, Uanis(C7HA) \\sim Ueq,
Uanis(C7LA) \\sim Ueq, Uanis(C77) \\sim Ueq, Uanis(C9HA) \\sim Ueq, Uanis(C38)
\\sim Ueq, Uanis(C33) \\sim Ueq, Uanis(C1GA) \\sim Ueq, Uanis(C9BA) \\sim Ueq,
Uanis(C8BA) \\sim Ueq, Uanis(C7BA) \\sim Ueq, Uanis(C29) \\sim Ueq, Uanis(C34)
\\sim Ueq, Uanis(C35) \\sim Ueq, Uanis(C40) \\sim Ueq, Uanis(C41) \\sim Ueq,
Uanis(C42) \\sim Ueq, Uanis(C47) \\sim Ueq, Uanis(C48) \\sim Ueq, Uanis(C50)
\\sim Ueq, Uanis(C32) \\sim Ueq, Uanis(C6IA) \\sim Ueq, Uanis(C7IA) \\sim Ueq,
Uanis(C8IA) \\sim Ueq, Uanis(C5CA) \\sim Ueq, Uanis(C0CA) \\sim Ueq,
Uanis(C6CA) \\sim Ueq, Uanis(C5NA) \\sim Ueq, Uanis(C57) \\sim Ueq, Uanis(C6MA)
\\sim Ueq, Uanis(C5DA) \\sim Ueq, Uanis(C7CA) \\sim Ueq, Uanis(C2CA) \\sim Ueq,
Uanis(C3CA) \\sim Ueq, Uanis(C9JA) \\sim Ueq, Uanis(C6KA) \\sim Ueq,
Uanis(C7KA) \\sim Ueq, Uanis(C1MA) \\sim Ueq, Uanis(C8CA) \\sim Ueq,
Uanis(C5LA) \\sim Ueq, Uanis(C63) \\sim Ueq, Uanis(C9NA) \\sim Ueq, Uanis(C104)
\\sim Ueq, Uanis(C72) \\sim Ueq, Uanis(C6DA) \\sim Ueq, Uanis(C8EA) \\sim Ueq,
Uanis(C5IA) \\sim Ueq, Uanis(C55) \\sim Ueq, Uanis(C0JA) \\sim Ueq, Uanis(C9EA)
\\sim Ueq, Uanis(C1CA) \\sim Ueq, Uanis(C5MA) \\sim Ueq, Uanis(C2NA) \\sim Ueq,
Uanis(C1NA) \\sim Ueq, Uanis(C0NA) \\sim Ueq, Uanis(C9MA) \\sim Ueq,
Uanis(C4CA) \\sim Ueq, Uanis(C3DA) \\sim Ueq, Uanis(C43) \\sim Ueq, Uanis(C9DA)
\\sim Ueq, Uanis(C3HA) \\sim Ueq, Uanis(C4HA) \\sim Ueq, Uanis(C2HA) \\sim Ueq,
Uanis(C0MA) \\sim Ueq, Uanis(C4DA) \\sim Ueq, Uanis(C45) \\sim Ueq, Uanis(C7EA)
\\sim Ueq, Uanis(C3IA) \\sim Ueq, Uanis(C6JA) \\sim Ueq, Uanis(C2IA) \\sim Ueq,
Uanis(C8FA) \\sim Ueq, Uanis(C7FA) \\sim Ueq, Uanis(C2EA) \\sim Ueq,
Uanis(C4EA) \\sim Ueq, Uanis(C5EA) \\sim Ueq, Uanis(C5JA) \\sim Ueq, Uanis(C68)
\\sim Ueq, Uanis(C3EA) \\sim Ueq, Uanis(C2GA) \\sim Ueq, Uanis(C1JA) \\sim Ueq,
Uanis(C2JA) \\sim Ueq, Uanis(C3JA) \\sim Ueq, Uanis(C7MA) \\sim Ueq, Uanis(C69)
\\sim Ueq, Uanis(C0EA) \\sim Ueq, Uanis(C7JA) \\sim Ueq, Uanis(C8JA) \\sim Ueq,
Uanis(C9LA) \\sim Ueq, Uanis(C4NA) \\sim Ueq, Uanis(C53) \\sim Ueq, Uanis(C3GA)
\\sim Ueq, Uanis(C9GA) \\sim Ueq, Uanis(C6GA) \\sim Ueq, Uanis(C8GA) \\sim Ueq,
Uanis(C0HA) \\sim Ueq, Uanis(C5GA) \\sim Ueq, Uanis(C7GA) \\sim Ueq,
Uanis(C8HA) \\sim Ueq, Uanis(C3KA) \\sim Ueq, Uanis(C8LA) \\sim Ueq, Uanis(C71)
\\sim Ueq, Uanis(C1OA) \\sim Ueq, Uanis(C64) \\sim Ueq, Uanis(C4GA) \\sim Ueq,
Uanis(C1IA) \\sim Ueq, Uanis(C1KA) \\sim Ueq, Uanis(C66) \\sim Ueq, Uanis(C8NA)
\\sim Ueq, Uanis(C2MA) \\sim Ueq, Uanis(C51) \\sim Ueq, Uanis(C2KA) \\sim Ueq,
Uanis(C58) \\sim Ueq, Uanis(C59) \\sim Ueq, Uanis(C62) \\sim Ueq, Uanis(C70)
\\sim Ueq, Uanis(C5KA) \\sim Ueq, Uanis(C0LA) \\sim Ueq, Uanis(C52) \\sim Ueq,
Uanis(C8KA) \\sim Ueq, Uanis(C9KA) \\sim Ueq, Uanis(C1LA) \\sim Ueq, Uanis(C60)
\\sim Ueq, Uanis(C65) \\sim Ueq, Uanis(C67) \\sim Ueq, Uanis(C61) \\sim Ueq,
Uanis(C4MA) \\sim Ueq, Uanis(C3NA) \\sim Ueq, Uanis(C7NA) \\sim Ueq,
Uanis(C6NA) \\sim Ueq, Uanis(C0OA) \\sim Ueq, Uanis(C73) \\sim Ueq, Uanis(C74)
\\sim Ueq, Uanis(C81) \\sim Ueq, Uanis(C93) \\sim Ueq, Uanis(C97) \\sim Ueq,
Uanis(C100) \\sim Ueq, Uanis(C103) \\sim Ueq, Uanis(C107) \\sim Ueq,
Uanis(C114) \\sim Ueq, Uanis(C115) \\sim Ueq, Uanis(C122) \\sim Ueq,
Uanis(C123) \\sim Ueq, Uanis(C131) \\sim Ueq, Uanis(C142) \\sim Ueq,
Uanis(C154) \\sim Ueq, Uanis(C156) \\sim Ueq, Uanis(C172) \\sim Ueq,
Uanis(C173) \\sim Ueq, Uanis(C174) \\sim Ueq, Uanis(C197) \\sim Ueq,
Uanis(C148) \\sim Ueq, Uanis(C163) \\sim Ueq, Uanis(C165) \\sim Ueq,
Uanis(C146) \\sim Ueq, Uanis(C248) \\sim Ueq, Uanis(C2LA) \\sim Ueq,
Uanis(C3LA) \\sim Ueq, Uanis(C3MA) \\sim Ueq: with sigma of 0.02 and sigma for
terminal atoms of 0.04
Uanis(Au1) = Uanis(Ag1)
Uanis(Au6) = Uanis(Ag6)
Uanis(Au3) = Uanis(Ag3)
Uanis(Au5) = Uanis(Ag5)
Uanis(Au4) = Uanis(Ag4)
Uanis(Au2) = Uanis(Ag2)
6. Others
 Sof(Ag20)=Sof(Ag21)=Sof(Ag6A)=1-FVAR(1)
 Sof(Ag19)=Sof(Ag12)=Sof(Ag15)=FVAR(1)
 Sof(Ag1)=1-FVAR(2)
 Sof(Au1)=FVAR(2)
 Sof(Ag6)=1-FVAR(3)
 Sof(Au6)=FVAR(3)
 Sof(Ag3)=1-FVAR(4)
 Sof(Au3)=FVAR(4)
 Sof(Ag5)=1-FVAR(5)
 Sof(Au5)=FVAR(5)
 Sof(Ag4)=1-FVAR(6)
 Sof(Au4)=FVAR(6)
 Sof(Ag2)=1-FVAR(7)
 Sof(Au2)=FVAR(7)
7.a Secondary CH2 refined with riding coordinates:
 C5(H5A,H5B), C9(H9A,H9B), C10(H10A,H10B), C12(H12A,H12B), C18(H18A,H18B),
 C6(H6A,H6B), C20(H20A,H20B), C1BA(H1BA,H1BB), C8AA(H8AA,H8AB), C2AA(H2AA,H2AB),
  C34(H34A,H34B), C35(H35A,H35B), C40(H40A,H40B), C41(H41A,H41B), C42(H42A,
 H42B), C47(H47A,H47B), C48(H48A,H48B), C3DA(H3DA,H3DB)
7.b Aromatic/amide H refined with riding coordinates:
 C7(H7), C19(H19), C6AA(H6AA), C13(H13), C1DA(H1DA), C7DA(H7DA), C0DA(H0DA),
 C17(H17), C9CA(H9CA), C3BA(H3BA), C3(H3), C21(H21), C8(H8), C49(H49),
 C9FA(H9FA), C6BA(H6BA), C37(H37), C44(H44), C25(H25), C0BA(H0BA), C31(H31),
 C0FA(H0FA), C1FA(H1FA), C2FA(H2FA), C5HA(H5HA), C3FA(H3FA), C4BA(H4BA),
 C1HA(H1HA), C1EA(H1EA), C5BA(H5BA), C24(H24), C9IA(H9IA), C5FA(H5FA),
 C4FA(H4FA), C16(H16), C46(H46), C4AA(H4AA), C39(H39), C6EA(H6EA), C4JA(H4JA),
 C4IA(H4IA), C5AA(H5AA), C2DA(H2DA), C8DA(H8DA), C54(H54), C88(H88), C4LA(H4LA),
  C8MA(H8MA), C0KA(H0KA), C56(H56), C6HA(H6HA), C7HA(H7HA), C7LA(H7LA),
 C77(H77), C9HA(H9HA), C38(H38), C1GA(H1GA), C9BA(H9BA), C7BA(H7BA), C29(H29),
 C32(H32), C6IA(H6IA), C8IA(H8IA), C5CA(H5CA), C5NA(H5NA), C57(H57), C6MA(H6MA),
  C5DA(H5DA), C7CA(H7CA), C2CA(H2CA), C9JA(H9JA), C6KA(H6KA), C7KA(H7KA),
 C1MA(H1MA), C5LA(H5LA), C63(H63), C9NA(H9NA), C104(H104), C72(H72), C8EA(H8EA),
  C5IA(H5IA), C55(H55), C0JA(H0JA), C9EA(H9EA), C5MA(H5MA), C2NA(H2NA),
 C0NA(H0NA), C9MA(H9MA), C9DA(H9DA), C3HA(H3HA), C4HA(H4HA), C2HA(H2HA),
 C0MA(H0MA), C45(H45), C7EA(H7EA), C6JA(H6JA), C2IA(H2IA), C4EA(H4EA),
 C5EA(H5EA), C68(H68), C3EA(H3EA), C1JA(H1JA), C2JA(H2JA), C7MA(H7MA), C69(H69),
  C7JA(H7JA), C8JA(H8JA), C9LA(H9LA), C4NA(H4NA), C53(H53), C3KA(H3KA),
 C8LA(H8LA), C71(H71), C1OA(H1OA), C64(H64), C66(H66), C8NA(H8NA), C2MA(H2MA),
 C51(H51), C2KA(H2KA)
7.c Fitted hexagon refined as free rotating group:
 C15(C7,C19,C11,C6AA,C13), C4(C1DA,C7DA,C0DA,C17,C9CA), C0AA(C3BA,C3,C1AA,C21,
 C8), C2(C49,C9FA,C0GA,C6BA,C37), C9AA(C44,C25,C22,C0BA,C31), C7AA(C0FA,C1FA,
 C2FA,C5HA,C3FA), C14(C4BA,C1HA,C4KA,C1EA,C5BA), C2BA(C24,C9IA,C6FA,C5FA,C4FA),
 C3AA(C16,C46,C36,C4AA,C39), C23(C6EA,C4JA,C6LA,C4IA,C5AA), C26(C2DA,C8DA,C0IA,
 C54,C88), C28(C4LA,C8MA,C0KA,C56,C6HA), C30(C7HA,C7LA,C77,C9HA,C38), C33(C1GA,
 C9BA,C8BA,C7BA,C29), C50(C32,C6IA,C7IA,C8IA,C5CA), C6CA(C5NA,C57,C6MA,C5DA,
 C7CA), C2CA(C3CA,C9JA,C6KA,C7KA,C1MA), C8CA(C5LA,C63,C9NA,C104,C72), C6DA(C8EA,
 C5IA,C55,C0JA,C9EA), C1CA(C5MA,C2NA,C1NA,C0NA,C9MA), C43(C9DA,C3HA,C4HA,C2HA,
 C0MA), C4DA(C45,C7EA,C3IA,C6JA,C2IA), C2EA(C4EA,C5EA,C5JA,C68,C3EA), C2GA(C1JA,
 C2JA,C3JA,C7MA,C69), C0EA(C7JA,C8JA,C9LA,C4NA,C53), C8HA(C3KA,C8LA,C71,C1OA,
 C64), C1KA(C66,C8NA,C2MA,C51,C2KA)
7.d Idealised Me refined as rotating group:
 C8FA(H8FA,H8FB,H8FC), C9GA(H9GA,H9GB,H9GC), C6GA(H6GA,H6GB,H6GC), C8GA(H8GA,
 H8GB,H8GC), C0HA(H0HA,H0HB,H0HC), C5GA(H5GA,H5GB,H5GC), C7GA(H7GA,H7GB,H7GC),
 C1IA(H1IA,H1IB,H1IC), C59(H59A,H59B,H59C), C62(H62A,H62B,H62C), C52(H52A,H52B,
 H52C), C8KA(H8KA,H8KB,H8KC), C9KA(H9KA,H9KB,H9KC), C1LA(H1LA,H1LB,H1LC),
 C67(H67A,H67B,H67C), C61(H61A,H61B,H61C), C7NA(H7NA,H7NB,H7NC), C0OA(H0OA,H0OB,
 H0OC), C73(H73A,H73B,H73C), C74(H74A,H74B,H74C), C81(H81A,H81B,H81C), C93(H93A,
 H93B,H93C), C97(H97A,H97B,H97C), C100(H10C,H10D,H10E), C103(H10F,H10G,H10H),
 C114(H11A,H11B,H11C), C115(H11D,H11E,H11F), C122(H12C,H12D,H12E), C123(H12F,
 H12G,H12H), C131(H13A,H13B,H13C), C142(H14A,H14B,H14C), C154(H15A,H15B,H15C),
 C156(H15D,H15E,H15F), C172(H17A,H17B,H17C), C173(H17D,H17E,H17F), C174(H17G,
 H17H,H17I), C197(H19A,H19B,H19C), C148(H14D,H14E,H14F), C163(H16A,H16B,H16C),
 C165(H16D,H16E,H16F), C146(H14G,H14H,H14I), C248(H24A,H24B,H24C), C2LA(H2LA,
 H2LB,H2LC), C3LA(H3LA,H3LB,H3LC), C3MA(H3MA,H3MB,H3MC)
;
_shelx_shelxl_version_number 2016/4
_olex2_submission_special_instructions 'No special instructions were received'

loop_
_space_group_symop_operation_xyz
'x, y, z'
'-x, -y, -z'

loop_
_atom_site_label
_atom_site_type_symbol
_atom_site_fract_x
_atom_site_fract_y
_atom_site_fract_z
_atom_site_U_iso_or_equiv
_atom_site_adp_type
_atom_site_occupancy
_atom_site_site_symmetry_order
_atom_site_calc_flag
_atom_site_refinement_flags_posn
_atom_site_refinement_flags_adp
_atom_site_refinement_flags_occupancy
_atom_site_disorder_assembly
_atom_site_disorder_group
Ag0A Ag -0.02309(7) 0.68540(7) -0.00659(6) 0.0348(4) Uani 1 1 d . . . . .
Ag1A Ag 0.04098(7) 0.57606(7) 0.09756(6) 0.0301(4) Uani 1 1 d . . . . .
Ag2A Ag 0.15127(7) 0.48533(7) 0.06794(6) 0.0350(4) Uani 1 1 d . . . . .
Ag3A Ag 0.24330(7) 0.39365(8) 0.02149(6) 0.0407(4) Uani 1 1 d . . . . .
Ag4A Ag 0.15156(7) 0.43140(7) -0.11287(6) 0.0370(4) Uani 1 1 d . . . . .
Ag5A Ag 0.15087(7) 0.31585(7) 0.00726(6) 0.0371(4) Uani 1 1 d . . . . .
Ag7 Ag 0.15594(7) 0.35075(7) 0.11095(6) 0.0345(4) Uani 1 1 d . . . . .
Ag8 Ag 0.03302(7) 0.35668(7) 0.18204(6) 0.0371(4) Uani 1 1 d . . . . .
Ag9 Ag -0.04420(8) 0.33260(7) 0.11667(6) 0.0372(4) Uani 1 1 d . . . . .
Ag10 Ag 0.08504(7) 0.23219(7) 0.11589(7) 0.0396(4) Uani 1 1 d . . . . .
Ag11 Ag -0.10791(8) 0.43827(7) 0.21731(6) 0.0415(4) Uani 1 1 d . . . . .
Ag19 Ag 0.2103(4) 0.6271(2) -0.0283(6) 0.054(3) Uani 0.453(19) 1 d . U P A 1
Ag12 Ag 0.0969(5) 0.4004(7) 0.2781(5) 0.050(2) Uani 0.453(19) 1 d . U P A 1
Ag15 Ag -0.1606(4) 0.7749(4) 0.0865(4) 0.0455(17) Uani 0.453(19) 1 d . U P A 1
Ag20 Ag 0.1922(3) 0.62980(18) 0.0029(5) 0.054(2) Uani 0.547(19) 1 d . U P A 2
Ag21 Ag 0.0999(4) 0.3751(5) 0.2880(4) 0.0467(17) Uani 0.547(19) 1 d . U P A 2
Ag6A Ag -0.1349(7) 0.7567(5) 0.0995(3) 0.065(3) Uani 0.547(19) 1 d . U P A 2
Ag13 Ag -0.03076(7) 0.50779(7) 0.17055(6) 0.0341(4) Uani 1 1 d . . . . .
Ag14 Ag -0.16481(8) 0.64801(8) 0.18699(7) 0.0433(4) Uani 1 1 d . . . . .
Ag16 Ag 0.21108(8) 0.35612(8) 0.21351(7) 0.0435(5) Uani 1 1 d . . . . .
Ag17 Ag 0.15868(7) 0.53742(7) -0.07915(7) 0.0396(4) Uani 1 1 d . . . . .
Ag18 Ag 0.09696(9) 0.73378(8) -0.08444(7) 0.0476(5) Uani 1 1 d . . . . .
P1 P -0.2247(3) 0.7091(3) 0.2442(3) 0.0512(17) Uani 1 1 d . . . . .
P2 P -0.1931(3) 0.8203(3) 0.1565(3) 0.0586(18) Uani 1 1 d . . . . .
P3 P 0.1538(3) 0.3555(3) 0.3629(2) 0.0529(17) Uani 1 1 d . . . . .
P4 P 0.2694(3) 0.3027(3) 0.2997(3) 0.0530(18) Uani 1 1 d . . . . .
P5 P 0.1281(3) 0.8133(3) -0.0919(3) 0.0474(15) Uani 1 1 d . . . . .
P6 P 0.2334(3) 0.7039(3) -0.0175(4) 0.076(2) Uani 1 1 d . . . . .
S1 S 0.0753(3) 0.6704(2) 0.0272(2) 0.0384(13) Uani 1 1 d . . . . .
S2 S 0.1315(3) 0.4773(2) 0.1737(2) 0.0405(13) Uani 1 1 d . . . . .
S3 S 0.2369(3) 0.5122(3) 0.0220(2) 0.0446(14) Uani 1 1 d . . . . .
S4 S 0.2439(2) 0.4354(2) -0.0807(2) 0.0385(13) Uani 1 1 d . . . . .
S5 S 0.2028(3) 0.2992(3) -0.0796(2) 0.0438(14) Uani 1 1 d . . . . .
S6 S 0.1766(3) 0.2370(2) 0.1097(2) 0.0370(13) Uani 1 1 d . . . . .
S7 S 0.1299(3) 0.3143(2) 0.2234(2) 0.0404(13) Uani 1 1 d . . . . .
S8 S -0.0543(2) 0.3313(2) 0.2223(2) 0.0380(12) Uani 1 1 d . . . . .
S9 S 0.0014(3) 0.2089(2) 0.1395(2) 0.0422(14) Uani 1 1 d . . . . .
S10 S -0.0084(2) 0.4257(2) 0.2725(2) 0.0368(13) Uani 1 1 d . . . . .
S11 S -0.0553(2) 0.6259(2) 0.15683(19) 0.0358(13) Uani 1 1 d . . . . .
S12 S -0.1083(3) 0.7886(2) -0.0066(2) 0.0434(14) Uani 1 1 d . . . . .
S13 S 0.2620(3) 0.3344(2) 0.1230(2) 0.0409(14) Uani 1 1 d . . . . .
S14 S 0.1739(2) 0.4615(2) -0.2232(2) 0.0389(13) Uani 1 1 d . . . . .
S15 S 0.1642(3) 0.6422(3) -0.1169(2) 0.0418(13) Uani 1 1 d . . . . .
Au5 Au 0.11888(5) 0.44125(4) -0.00186(4) 0.0263(4) Uani 0.427(8) 1 d . . P B 9
Au6 Au 0.04945(5) 0.37249(5) 0.06609(4) 0.0256(4) Uani 0.421(8) 1 d . . P B 5
Au4 Au 0.05497(4) 0.54204(4) -0.10115(4) 0.0262(4) Uani 0.437(8) 1 d . . P B 11
Au2 Au 0.04974(5) 0.42294(4) -0.05246(4) 0.0291(4) Uani 0.469(8) 1 d . . P B 13
Au3 Au -0.05616(5) 0.43397(4) 0.00935(4) 0.0285(4) Uani 0.458(8) 1 d . . P B 7
Au1 Au 0.05181(4) 0.46282(4) 0.09228(4) 0.0277(4) Uani 0.459(8) 1 d . . P B 3
Ag1 Ag 0.05181(4) 0.46282(4) 0.09228(4) 0.0277(4) Uani 0.541(8) 1 d . . P B 4
Ag6 Ag 0.04945(5) 0.37249(5) 0.06609(4) 0.0256(4) Uani 0.579(8) 1 d . . P B 6
Ag3 Ag -0.05616(5) 0.43397(4) 0.00935(4) 0.0285(4) Uani 0.542(8) 1 d . . P B 8
Ag5 Ag 0.11888(5) 0.44125(4) -0.00186(4) 0.0263(4) Uani 0.573(8) 1 d . . P B 10
Ag4 Ag 0.05497(4) 0.54204(4) -0.10115(4) 0.0262(4) Uani 0.563(8) 1 d . . P B 12
Ag2 Ag 0.04974(5) 0.42294(4) -0.05246(4) 0.0291(4) Uani 0.531(8) 1 d . . P B 14
C5 C 0.2299(8) 0.3420(10) 0.3489(7) 0.033(5) Uani 1 1 d . U . . .
H5A H 0.250177 0.315513 0.385060 0.039 Uiso 1 1 calc R . . . .
H5B H 0.231785 0.383222 0.332807 0.039 Uiso 1 1 calc R . . . .
C9 C -0.0111(10) 0.6064(10) 0.2128(10) 0.048(5) Uani 1 1 d . U . . .
H9A H 0.002026 0.560634 0.237546 0.058 Uiso 1 1 calc R . . . .
H9B H 0.023656 0.613451 0.194701 0.058 Uiso 1 1 calc R . . . .
C10 C -0.0478(10) 0.4663(11) 0.3220(10) 0.050(5) Uani 1 1 d . U . . .
H10A H -0.020514 0.474921 0.332724 0.060 Uiso 1 1 calc R . . . .
H10B H -0.079329 0.507617 0.301084 0.060 Uiso 1 1 calc R . . . .
C12 C -0.2005(10) 0.7703(10) 0.2311(9) 0.048(6) Uani 1 1 d . U . . .
H12A H -0.228561 0.797903 0.249423 0.057 Uiso 1 1 calc R . . . .
H12B H -0.162875 0.748744 0.249094 0.057 Uiso 1 1 calc R . . . .
C15 C -0.0402(6) 0.6434(7) 0.2514(6) 0.045(4) Uani 1 1 d . U . . .
C7 C -0.0273(6) 0.6947(7) 0.2377(5) 0.048(4) Uani 1 1 d G U . . .
H7 H -0.007381 0.709435 0.203539 0.058 Uiso 1 1 calc R . . . .
C19 C -0.0443(7) 0.7239(6) 0.2749(6) 0.055(5) Uani 1 1 d G U . . .
H19 H -0.035682 0.758250 0.265701 0.066 Uiso 1 1 calc R . . . .
C11 C -0.0741(7) 0.7018(7) 0.3259(6) 0.056(5) Uani 1 1 d G U . . .
C6AA C -0.0870(6) 0.6505(7) 0.3396(5) 0.052(5) Uani 1 1 d G U . . .
H6AA H -0.106926 0.635765 0.373731 0.062 Uiso 1 1 calc R . . . .
C13 C -0.0700(7) 0.6213(6) 0.3024(6) 0.052(5) Uani 1 1 d G U . . .
H13 H -0.078625 0.586948 0.311569 0.063 Uiso 1 1 calc R . . . .
C18 C 0.1610(10) 0.2280(10) 0.2501(8) 0.043(5) Uani 1 1 d . U . . .
H18A H 0.168326 0.217221 0.217935 0.052 Uiso 1 1 calc R . . . .
H18B H 0.198734 0.209904 0.266729 0.052 Uiso 1 1 calc R . . . .
C4 C 0.0686(6) 0.8881(6) -0.0896(6) 0.038(4) Uani 1 1 d . U . . .
C1DA C 0.0404(7) 0.9360(7) -0.1409(5) 0.055(5) Uani 1 1 d G U . . .
H1DA H 0.052060 0.929293 -0.174080 0.066 Uiso 1 1 calc R . . . .
C7DA C -0.0051(7) 0.9940(6) -0.1424(5) 0.059(5) Uani 1 1 d G U . . .
H7DA H -0.023976 1.026091 -0.176685 0.071 Uiso 1 1 calc R . . . .
C0DA C -0.0225(6) 1.0041(6) -0.0928(6) 0.056(5) Uani 1 1 d G U . . .
H0DA H -0.052965 1.042886 -0.093800 0.067 Uiso 1 1 calc R . . . .
C17 C 0.0057(7) 0.9562(7) -0.0415(5) 0.060(5) Uani 1 1 d G U . . .
H17 H -0.005918 0.962885 -0.008309 0.072 Uiso 1 1 calc R . . . .
C9CA C 0.0513(7) 0.8982(6) -0.0400(5) 0.057(5) Uani 1 1 d G U . . .
H9CA H 0.070119 0.866086 -0.005703 0.069 Uiso 1 1 calc R . . . .
C6 C -0.0835(12) 0.8562(10) -0.0343(11) 0.064(6) Uani 1 1 d . U . . .
H6A H -0.076195 0.859203 -0.001801 0.076 Uiso 1 1 calc R . . . .
H6B H -0.046767 0.845213 -0.055688 0.076 Uiso 1 1 calc R . . . .
C0AA C 0.1231(7) 0.1951(7) 0.2955(5) 0.052(5) Uani 1 1 d . U . . .
C3BA C 0.1138(7) 0.1495(7) 0.2902(5) 0.054(5) Uani 1 1 d G U . . .
H3BA H 0.125110 0.143534 0.256579 0.065 Uiso 1 1 calc R . . . .
C3 C 0.0875(7) 0.1129(6) 0.3350(6) 0.049(5) Uani 1 1 d G U . . .
H3 H 0.081314 0.082486 0.331458 0.059 Uiso 1 1 calc R . . . .
C1AA C 0.0706(7) 0.1219(7) 0.3852(5) 0.050(4) Uani 1 1 d G U . . .
C21 C 0.0799(7) 0.1674(7) 0.3906(5) 0.049(5) Uani 1 1 d G U . . .
H21 H 0.068577 0.173422 0.424167 0.059 Uiso 1 1 calc R . . . .
C8 C 0.1061(7) 0.2040(6) 0.3457(6) 0.046(4) Uani 1 1 d G U . . .
H8 H 0.112372 0.234470 0.349288 0.055 Uiso 1 1 calc R . . . .
C20 C 0.2517(10) 0.4439(13) -0.2228(10) 0.055(6) Uani 1 1 d . U . . .
H20A H 0.253531 0.472741 -0.210574 0.066 Uiso 1 1 calc R . . . .
H20B H 0.271679 0.400261 -0.194299 0.066 Uiso 1 1 calc R . . . .
C2 C -0.0201(7) 0.1205(6) 0.2462(6) 0.045(4) Uani 1 1 d . U . . .
C49 C -0.0750(6) 0.1196(7) 0.2624(7) 0.060(5) Uani 1 1 d G U . . .
H49 H -0.108758 0.158081 0.255123 0.073 Uiso 1 1 calc R . . . .
C9FA C -0.0795(7) 0.0612(9) 0.2894(8) 0.076(6) Uani 1 1 d G U . . .
H9FA H -0.116208 0.060558 0.300214 0.091 Uiso 1 1 calc R . . . .
C0GA C -0.0290(9) 0.0037(7) 0.3002(8) 0.082(6) Uani 1 1 d G U . . .
C6BA C 0.0259(7) 0.0046(6) 0.2840(7) 0.069(6) Uani 1 1 d G U . . .
H6BA H 0.059717 -0.033907 0.291270 0.082 Uiso 1 1 calc R . . . .
C37 C 0.0304(6) 0.0630(8) 0.2570(7) 0.064(6) Uani 1 1 d G U . . .
H37 H 0.067168 0.063615 0.246178 0.077 Uiso 1 1 calc R . . . .
C1BA C 0.1650(10) 0.5286(11) 0.1681(9) 0.043(5) Uani 1 1 d . U . . .
H1BA H 0.192985 0.530020 0.136192 0.051 Uiso 1 1 calc R . . . .
H1BB H 0.134098 0.572021 0.158024 0.051 Uiso 1 1 calc R . . . .
C8AA C 0.2962(10) 0.2485(10) 0.1433(8) 0.046(5) Uani 1 1 d . U . . .
H8AA H 0.269062 0.230795 0.168392 0.055 Uiso 1 1 calc R . . . .
H8AB H 0.302253 0.241681 0.109072 0.055 Uiso 1 1 calc R . . . .
C9AA C 0.3541(6) 0.2113(7) 0.1731(6) 0.048(5) Uani 1 1 d . U . . .
C44 C 0.4023(7) 0.2202(7) 0.1400(5) 0.058(5) Uani 1 1 d G U . . .
H44 H 0.397939 0.247841 0.101115 0.070 Uiso 1 1 calc R . . . .
C25 C 0.4569(6) 0.1880(8) 0.1649(7) 0.062(5) Uani 1 1 d G U . . .
H25 H 0.489151 0.193970 0.142750 0.075 Uiso 1 1 calc R . . . .
C22 C 0.4634(6) 0.1467(8) 0.2230(7) 0.073(5) Uani 1 1 d G U . . .
C0BA C 0.4152(8) 0.1377(7) 0.2561(5) 0.065(5) Uani 1 1 d G U . . .
H0BA H 0.419531 0.110151 0.294930 0.078 Uiso 1 1 calc R . . . .
C31 C 0.3606(6) 0.1700(8) 0.2311(6) 0.060(5) Uani 1 1 d G U . . .
H31 H 0.328318 0.164021 0.253296 0.071 Uiso 1 1 calc R . . . .
C7AA C 0.1240(8) 0.4141(7) 0.3941(6) 0.056(5) Uani 1 1 d . U . . .
C0FA C 0.1455(7) 0.3989(6) 0.4450(6) 0.063(6) Uani 1 1 d G U . . .
H0FA H 0.174575 0.357983 0.464432 0.075 Uiso 1 1 calc R . . . .
C1FA C 0.1235(8) 0.4447(8) 0.4669(6) 0.061(6) Uani 1 1 d G U . . .
H1FA H 0.137906 0.434464 0.500966 0.074 Uiso 1 1 calc R . . . .
C2FA C 0.0800(8) 0.5058(7) 0.4379(7) 0.069(6) Uani 1 1 d G U . . .
H2FA H 0.065344 0.536448 0.452532 0.083 Uiso 1 1 calc R . . . .
C5HA C 0.0585(7) 0.5211(6) 0.3870(7) 0.073(6) Uani 1 1 d G U . . .
H5HA H 0.029450 0.561953 0.367563 0.088 Uiso 1 1 calc R . . . .
C3FA C 0.0805(8) 0.4752(8) 0.3651(6) 0.066(6) Uani 1 1 d G U . . .
H3FA H 0.066118 0.485473 0.331027 0.079 Uiso 1 1 calc R . . . .
C14 C -0.0966(7) 0.2658(8) 0.3303(7) 0.058(5) Uani 1 1 d . U . . .
C4BA C -0.1042(7) 0.2138(7) 0.3362(7) 0.063(5) Uani 1 1 d G U . . .
H4BA H -0.075409 0.184363 0.322390 0.075 Uiso 1 1 calc R . . . .
C1HA C -0.1549(8) 0.2058(8) 0.3628(8) 0.070(6) Uani 1 1 d G U . . .
H1HA H -0.159995 0.171039 0.366706 0.084 Uiso 1 1 calc R . . . .
C4KA C -0.1980(7) 0.2498(10) 0.3834(8) 0.084(6) Uani 1 1 d G U . . .
C1EA C -0.1904(7) 0.3018(9) 0.3775(8) 0.082(6) Uani 1 1 d G U . . .
H1EA H -0.219227 0.331225 0.391293 0.099 Uiso 1 1 calc R . . . .
C5BA C -0.1397(8) 0.3098(7) 0.3509(8) 0.081(6) Uani 1 1 d G U . . .
H5BA H -0.134641 0.344549 0.346977 0.097 Uiso 1 1 calc R . . . .
C2BA C 0.0640(7) 0.7413(7) 0.0908(6) 0.045(4) Uani 1 1 d . U . . .
C24 C 0.1196(7) 0.6963(7) 0.1130(7) 0.063(5) Uani 1 1 d G U . . .
H24 H 0.141715 0.662949 0.101506 0.076 Uiso 1 1 calc R . . . .
C9IA C 0.1422(6) 0.7011(7) 0.1522(7) 0.065(5) Uani 1 1 d G U . . .
H9IA H 0.179425 0.670997 0.167061 0.078 Uiso 1 1 calc R . . . .
C6FA C 0.1092(7) 0.7510(8) 0.1694(7) 0.063(5) Uani 1 1 d G U . . .
C5FA C 0.0536(7) 0.7960(7) 0.1472(7) 0.053(5) Uani 1 1 d G U . . .
H5FA H 0.031462 0.829383 0.158700 0.064 Uiso 1 1 calc R . . . .
C4FA C 0.0310(6) 0.7912(7) 0.1080(7) 0.057(5) Uani 1 1 d G U . . .
H4FA H -0.006249 0.821337 0.093146 0.068 Uiso 1 1 calc R . . . .
C3AA C 0.3119(7) 0.2175(5) -0.0239(6) 0.054(5) Uani 1 1 d . U . . .
C16 C 0.3171(7) 0.1594(7) -0.0185(6) 0.057(5) Uani 1 1 d G U . . .
H16 H 0.296245 0.159359 -0.042492 0.068 Uiso 1 1 calc R . . . .
C46 C 0.3536(7) 0.1015(5) 0.0227(7) 0.058(5) Uani 1 1 d G U . . .
H46 H 0.357084 0.062614 0.026332 0.069 Uiso 1 1 calc R . . . .
C36 C 0.3848(7) 0.1016(5) 0.0585(6) 0.052(5) Uani 1 1 d G U . . .
C4AA C 0.3796(6) 0.1597(7) 0.0531(6) 0.051(5) Uani 1 1 d G U . . .
H4AA H 0.400435 0.159748 0.077092 0.061 Uiso 1 1 calc R . . . .
C39 C 0.3431(7) 0.2176(5) 0.0119(7) 0.053(5) Uani 1 1 d G U . . .
H39 H 0.339596 0.256494 0.008268 0.064 Uiso 1 1 calc R . . . .
C2AA C 0.2337(9) 0.1575(9) 0.1141(10) 0.041(5) Uani 1 1 d . U . . .
H2AA H 0.223918 0.146714 0.088330 0.049 Uiso 1 1 calc R . . . .
H2AB H 0.271210 0.159894 0.101448 0.049 Uiso 1 1 calc R . . . .
C23 C 0.2859(8) 0.4503(9) -0.2797(6) 0.063(6) Uani 1 1 d . U . . .
C6EA C 0.3343(9) 0.3969(7) -0.2841(7) 0.080(7) Uani 1 1 d G U . . .
H6EA H 0.346254 0.357265 -0.252226 0.096 Uiso 1 1 calc R . . . .
C4JA C 0.3648(8) 0.4026(9) -0.3360(9) 0.099(8) Uani 1 1 d G U . . .
H4JA H 0.397164 0.366883 -0.338948 0.119 Uiso 1 1 calc R . . . .
C6LA C 0.3469(9) 0.4618(11) -0.3836(7) 0.108(8) Uani 1 1 d G U . . .
C4IA C 0.2985(10) 0.5152(8) -0.3792(7) 0.082(7) Uani 1 1 d G U . . .
H4IA H 0.286503 0.554797 -0.411052 0.099 Uiso 1 1 calc R . . . .
C5AA C 0.2680(7) 0.5094(8) -0.3273(8) 0.074(6) Uani 1 1 d G U . . .
H5AA H 0.235592 0.545181 -0.324330 0.088 Uiso 1 1 calc R . . . .
C26 C -0.1279(7) 0.9212(6) -0.0722(7) 0.056(5) Uani 1 1 d . U . . .
C2DA C -0.1124(6) 0.9554(8) -0.1278(7) 0.067(6) Uani 1 1 d G U . . .
H2DA H -0.074497 0.938183 -0.141893 0.081 Uiso 1 1 calc R . . . .
C8DA C -0.1537(8) 1.0153(7) -0.1623(6) 0.063(6) Uani 1 1 d G U . . .
H8DA H -0.143290 1.038193 -0.199443 0.076 Uiso 1 1 calc DR . . . .
C0IA C -0.2104(7) 1.0410(7) -0.1412(8) 0.080(6) Uani 1 1 d DG U . . .
C54 C -0.2259(6) 1.0068(9) -0.0856(9) 0.100(8) Uani 1 1 d G U . . .
H54 H -0.263813 1.024008 -0.071478 0.120 Uiso 1 1 calc R . . . .
C88 C -0.1847(9) 0.9469(8) -0.0511(7) 0.104(8) Uani 1 1 d G U . . .
H88 H -0.195020 0.923998 -0.013927 0.125 Uiso 1 1 calc R . . . .
C28 C -0.1576(9) 0.8675(9) 0.1556(9) 0.070(6) Uani 1 1 d . U . . .
C4LA C -0.1218(10) 0.8887(10) 0.1101(8) 0.091(7) Uani 1 1 d G U . . .
H4LA H -0.114480 0.878343 0.079245 0.110 Uiso 1 1 calc R . . . .
C8MA C -0.0970(9) 0.9254(10) 0.1108(9) 0.101(7) Uani 1 1 d G U . . .
H8MA H -0.073042 0.939542 0.080333 0.121 Uiso 1 1 calc R . . . .
C0KA C -0.1080(9) 0.9409(10) 0.1569(11) 0.094(7) Uani 1 1 d G U . . .
H0KA H -0.091377 0.965398 0.157382 0.113 Uiso 1 1 calc R . . . .
C56 C -0.1438(10) 0.9197(10) 0.2025(8) 0.088(6) Uani 1 1 d G U . . .
H56 H -0.151149 0.930056 0.233343 0.105 Uiso 1 1 calc R . . . .
C6HA C -0.1686(9) 0.8830(9) 0.2018(8) 0.085(6) Uani 1 1 d G U . . .
H6HA H -0.192587 0.868856 0.232256 0.102 Uiso 1 1 calc R . . . .
C30 C 0.1710(7) 0.8410(8) -0.1540(6) 0.055(5) Uani 1 1 d . U . . .
C7HA C 0.1777(8) 0.8973(8) -0.1730(8) 0.075(6) Uani 1 1 d G U . . .
H7HA H 0.159217 0.923227 -0.153180 0.090 Uiso 1 1 calc R . . . .
C7LA C 0.2121(9) 0.9149(8) -0.2216(9) 0.091(7) Uani 1 1 d G U . . .
H7LA H 0.216566 0.952582 -0.234269 0.110 Uiso 1 1 calc R . . . .
C77 C 0.2397(9) 0.8762(10) -0.2512(7) 0.093(7) Uani 1 1 d G U . . .
H77 H 0.262667 0.887973 -0.283658 0.111 Uiso 1 1 calc R . . . .
C9HA C 0.2329(8) 0.8199(9) -0.2322(7) 0.081(7) Uani 1 1 d G U . . .
H9HA H 0.251420 0.794010 -0.251958 0.097 Uiso 1 1 calc R . . . .
C38 C 0.1986(8) 0.8023(7) -0.1836(7) 0.065(6) Uani 1 1 d G U . . .
H38 H 0.194071 0.764653 -0.170868 0.078 Uiso 1 1 calc R . . . .
C33 C 0.2394(7) 0.1051(6) 0.1735(5) 0.054(5) Uani 1 1 d . U . . .
C1GA C 0.2760(7) 0.0922(7) 0.2127(7) 0.065(5) Uani 1 1 d G U . . .
H1GA H 0.298881 0.114738 0.201570 0.078 Uiso 1 1 calc R . . . .
C9BA C 0.2785(7) 0.0455(8) 0.2685(6) 0.062(5) Uani 1 1 d G U . . .
H9BA H 0.302990 0.036910 0.294759 0.074 Uiso 1 1 calc R . . . .
C8BA C 0.2443(8) 0.0118(7) 0.2852(5) 0.062(5) Uani 1 1 d G U . . .
C7BA C 0.2077(7) 0.0247(7) 0.2460(7) 0.058(5) Uani 1 1 d G U . . .
H7BA H 0.184855 0.002135 0.257144 0.070 Uiso 1 1 calc R . . . .
C29 C 0.2052(6) 0.0713(7) 0.1902(6) 0.052(5) Uani 1 1 d G U . . .
H29 H 0.180745 0.079962 0.163953 0.062 Uiso 1 1 calc R . . . .
C34 C -0.0409(12) 0.2764(11) 0.3001(9) 0.057(5) Uani 1 1 d . U . . .
H34A H -0.008197 0.235182 0.304363 0.069 Uiso 1 1 calc R . . . .
H34B H -0.030467 0.294964 0.318118 0.069 Uiso 1 1 calc R . . . .
C35 C 0.1769(11) 0.6719(12) -0.1912(10) 0.055(6) Uani 1 1 d . U . . .
H35A H 0.150409 0.668250 -0.208416 0.066 Uiso 1 1 calc R . . . .
H35B H 0.167373 0.717375 -0.206249 0.066 Uiso 1 1 calc R . . . .
C40 C 0.0388(12) 0.7391(10) 0.0476(10) 0.056(5) Uani 1 1 d . U . . .
H40A H 0.034614 0.777725 0.012647 0.067 Uiso 1 1 calc R . . . .
H40B H -0.000659 0.742774 0.060997 0.067 Uiso 1 1 calc R . . . .
C41 C 0.2943(13) 0.4681(14) 0.0781(11) 0.073(6) Uani 1 1 d . U . . .
H41A H 0.290514 0.496656 0.093795 0.087 Uiso 1 1 calc R . . . .
H41B H 0.288404 0.431494 0.109098 0.087 Uiso 1 1 calc R . . . .
C42 C 0.1750(10) 0.7831(11) -0.0322(11) 0.054(6) Uani 1 1 d . U . . .
H42A H 0.191976 0.812842 -0.041598 0.065 Uiso 1 1 calc R . . . .
H42B H 0.150682 0.782206 0.002111 0.065 Uiso 1 1 calc R . . . .
C47 C -0.0139(11) 0.1843(11) 0.2177(9) 0.050(5) Uani 1 1 d . U . . .
H47A H 0.017964 0.179454 0.235276 0.059 Uiso 1 1 calc R . . . .
H47B H -0.049887 0.217825 0.223950 0.059 Uiso 1 1 calc R . . . .
C48 C 0.2771(11) 0.2827(12) -0.0751(11) 0.062(6) Uani 1 1 d . U . . .
H48A H 0.297590 0.281640 -0.110680 0.075 Uiso 1 1 calc R . . . .
H48B H 0.277399 0.317784 -0.071261 0.075 Uiso 1 1 calc R . . . .
C50 C 0.1956(6) 0.5113(8) 0.2183(6) 0.047(4) Uani 1 1 d . U . . .
C32 C 0.2564(6) 0.4762(7) 0.2225(6) 0.055(5) Uani 1 1 d G U . . .
H32 H 0.277604 0.458752 0.196390 0.066 Uiso 1 1 calc R . . . .
C6IA C 0.2854(5) 0.4672(8) 0.2659(7) 0.067(6) Uani 1 1 d G U . . .
H6IA H 0.325999 0.443727 0.268713 0.081 Uiso 1 1 calc R . . . .
C7IA C 0.2536(7) 0.4933(9) 0.3049(6) 0.070(5) Uani 1 1 d G U . . .
C8IA C 0.1929(7) 0.5284(8) 0.3007(6) 0.065(5) Uani 1 1 d G U . . .
H8IA H 0.171635 0.545887 0.326841 0.078 Uiso 1 1 calc R . . . .
C5CA C 0.1639(5) 0.5374(8) 0.2574(7) 0.064(6) Uani 1 1 d G U . . .
H5CA H 0.123239 0.560914 0.254517 0.077 Uiso 1 1 calc R . . . .
C0CA C 0.4287(11) 0.0326(12) 0.1046(11) 0.058(5) Uani 1 1 d . U . . .
C6CA C 0.2868(9) 0.2168(7) 0.3469(7) 0.069(6) Uani 1 1 d . U . . .
C5NA C 0.3404(8) 0.1718(10) 0.3737(8) 0.088(7) Uani 1 1 d G U . . .
H5NA H 0.369804 0.184529 0.369272 0.106 Uiso 1 1 calc R . . . .
C57 C 0.3499(8) 0.1078(9) 0.4072(8) 0.100(8) Uani 1 1 d G U . . .
H57 H 0.385761 0.077677 0.425144 0.120 Uiso 1 1 calc R . . . .
C6MA C 0.3059(10) 0.0888(7) 0.4138(8) 0.101(8) Uani 1 1 d G U . . .
H6MA H 0.312318 0.045924 0.436244 0.121 Uiso 1 1 calc R . . . .
C5DA C 0.2524(8) 0.1338(9) 0.3870(8) 0.079(6) Uani 1 1 d G U . . .
H5DA H 0.222917 0.121024 0.391473 0.095 Uiso 1 1 calc R . . . .
C7CA C 0.2428(7) 0.1978(8) 0.3535(7) 0.078(6) Uani 1 1 d G U . . .
H7CA H 0.206959 0.227877 0.335601 0.093 Uiso 1 1 calc R . . . .
C2CA C -0.2126(9) 0.5976(9) 0.3447(7) 0.077(6) Uani 1 1 d . U . . .
H2CA H -0.201946 0.577540 0.320272 0.092 Uiso 1 1 calc R . . . .
C3CA C -0.2238(9) 0.6622(8) 0.3224(5) 0.068(6) Uani 1 1 d G U . . .
C9JA C -0.2397(9) 0.6922(7) 0.3589(7) 0.081(6) Uani 1 1 d G U . . .
H9JA H -0.247157 0.735368 0.344006 0.097 Uiso 1 1 calc R . . . .
C6KA C -0.2443(9) 0.6575(10) 0.4177(7) 0.088(7) Uani 1 1 d G U . . .
H6KA H -0.254950 0.677605 0.442096 0.106 Uiso 1 1 calc R . . . .
C7KA C -0.2331(9) 0.5930(10) 0.4400(6) 0.088(7) Uani 1 1 d G U . . .
H7KA H -0.236241 0.569810 0.479276 0.106 Uiso 1 1 calc R . . . .
C1MA C -0.2172(10) 0.5630(8) 0.4035(8) 0.089(7) Uani 1 1 d G U . . .
H1MA H -0.209739 0.519776 0.418365 0.107 Uiso 1 1 calc R . . . .
C8CA C 0.1515(11) 0.2836(9) 0.4263(7) 0.078(6) Uani 1 1 d . U . . .
C5LA C 0.2002(9) 0.2365(12) 0.4605(10) 0.096(7) Uani 1 1 d G U . . .
H5LA H 0.234871 0.241633 0.452817 0.115 Uiso 1 1 calc R . . . .
C63 C 0.1971(10) 0.1816(10) 0.5062(9) 0.107(8) Uani 1 1 d G U . . .
H63 H 0.229633 0.150079 0.529108 0.128 Uiso 1 1 calc R . . . .
C9NA C 0.1452(13) 0.1739(10) 0.5178(8) 0.116(8) Uani 1 1 d G U . . .
H9NA H 0.143143 0.137214 0.548338 0.140 Uiso 1 1 calc R . . . .
C104 C 0.0966(10) 0.2211(13) 0.4836(11) 0.109(8) Uani 1 1 d G U . . .
H104 H 0.061891 0.215904 0.491278 0.131 Uiso 1 1 calc R . . . .
C72 C 0.0997(9) 0.2759(11) 0.4379(9) 0.105(8) Uani 1 1 d G U . . .
H72 H 0.067129 0.307459 0.414987 0.126 Uiso 1 1 calc R . . . .
C6DA C 0.3404(6) 0.3053(9) 0.2880(7) 0.063(5) Uani 1 1 d . U . . .
C8EA C 0.3673(8) 0.2990(9) 0.3313(6) 0.073(6) Uani 1 1 d G U . . .
H8EA H 0.348443 0.294736 0.366758 0.087 Uiso 1 1 calc R . . . .
C5IA C 0.4225(8) 0.2992(9) 0.3216(7) 0.073(6) Uani 1 1 d G U . . .
H5IA H 0.440563 0.294989 0.350529 0.088 Uiso 1 1 calc R . . . .
C55 C 0.4508(7) 0.3056(10) 0.2686(8) 0.086(7) Uani 1 1 d G U . . .
H55 H 0.487709 0.305667 0.262061 0.103 Uiso 1 1 calc R . . . .
C0JA C 0.4238(8) 0.3118(10) 0.2253(6) 0.085(7) Uani 1 1 d G U . . .
H0JA H 0.442734 0.316092 0.189822 0.103 Uiso 1 1 calc R . . . .
C9EA C 0.3686(8) 0.3117(9) 0.2350(6) 0.069(6) Uani 1 1 d G U . . .
H9EA H 0.350614 0.315840 0.206050 0.083 Uiso 1 1 calc R . . . .
C1CA C -0.0729(9) 0.4303(9) 0.3742(7) 0.067(5) Uani 1 1 d . U . . .
C5MA C -0.0450(8) 0.4066(11) 0.4245(9) 0.096(7) Uani 1 1 d G U . . .
H5MA H -0.012170 0.412951 0.422910 0.115 Uiso 1 1 calc R . . . .
C2NA C -0.0663(11) 0.3733(11) 0.4770(7) 0.109(8) Uani 1 1 d G U . . .
H2NA H -0.047701 0.357370 0.510623 0.131 Uiso 1 1 calc R . . . .
C1NA C -0.1155(11) 0.3637(11) 0.4793(7) 0.103(7) Uani 1 1 d G U . . .
C0NA C -0.1433(8) 0.3875(11) 0.4291(10) 0.099(7) Uani 1 1 d G U . . .
H0NA H -0.176196 0.381105 0.430642 0.119 Uiso 1 1 calc R . . . .
C9MA C -0.1220(9) 0.4208(10) 0.3765(8) 0.093(7) Uani 1 1 d G U . . .
H9MA H -0.140665 0.436686 0.342929 0.111 Uiso 1 1 calc R . . . .
C4CA C -0.0873(13) 0.7265(14) 0.3717(12) 0.068(5) Uani 1 1 d . U . . .
C3DA C 0.3087(11) 0.4506(12) -0.1073(11) 0.058(6) Uani 1 1 d . U . . .
H3DA H 0.304910 0.478543 -0.147974 0.070 Uiso 1 1 calc R . . . .
H3DB H 0.311823 0.472756 -0.088074 0.070 Uiso 1 1 calc R . . . .
C43 C -0.3049(6) 0.7560(9) 0.2299(8) 0.075(6) Uani 1 1 d . U . . .
C9DA C -0.3198(7) 0.7837(9) 0.1730(7) 0.070(6) Uani 1 1 d G U . . .
H9DA H -0.290481 0.779472 0.144933 0.084 Uiso 1 1 calc R . . . .
C3HA C -0.3787(8) 0.8177(9) 0.1579(6) 0.075(6) Uani 1 1 d G U . . .
H3HA H -0.388710 0.836224 0.119760 0.090 Uiso 1 1 calc R . . . .
C4HA C -0.4226(6) 0.8240(10) 0.1998(8) 0.084(7) Uani 1 1 d G U . . .
H4HA H -0.461955 0.846738 0.189660 0.100 Uiso 1 1 calc R . . . .
C2HA C -0.4076(8) 0.7963(11) 0.2567(7) 0.097(8) Uani 1 1 d G U . . .
H2HA H -0.436972 0.800499 0.284734 0.116 Uiso 1 1 calc R . . . .
C0MA C -0.3488(9) 0.7623(10) 0.2718(6) 0.092(7) Uani 1 1 d G U . . .
H0MA H -0.338743 0.743747 0.309909 0.110 Uiso 1 1 calc R . . . .
C4DA C 0.3646(7) 0.3882(7) -0.0974(8) 0.067(5) Uani 1 1 d . U . . .
C45 C 0.3894(8) 0.3520(8) -0.0434(7) 0.065(6) Uani 1 1 d G U . . .
H45 H 0.374202 0.367983 -0.015600 0.078 Uiso 1 1 calc R . . . .
C7EA C 0.4368(8) 0.2918(8) -0.0309(6) 0.071(6) Uani 1 1 d G U . . .
H7EA H 0.453343 0.267624 0.005230 0.086 Uiso 1 1 calc R . . . .
C3IA C 0.4594(7) 0.2679(7) -0.0724(8) 0.075(6) Uani 1 1 d G U . . .
C6JA C 0.4347(8) 0.3041(9) -0.1264(7) 0.076(6) Uani 1 1 d G U . . .
H6JA H 0.449847 0.288073 -0.154145 0.092 Uiso 1 1 calc R . . . .
C2IA C 0.3873(8) 0.3642(9) -0.1389(6) 0.078(6) Uani 1 1 d G U . . .
H2IA H 0.370705 0.388432 -0.174976 0.093 Uiso 1 1 calc R . . . .
C8FA C -0.0114(13) 0.1174(12) 0.4657(10) 0.066(7) Uani 1 1 d . U . . .
H8FA H -0.024688 0.163167 0.443674 0.099 Uiso 1 1 calc GR . . . .
H8FB H -0.001374 0.105723 0.503416 0.099 Uiso 1 1 calc GR . . . .
H8FC H -0.042058 0.105424 0.468432 0.099 Uiso 1 1 calc GR . . . .
C7FA C 0.0440(12) 0.0816(12) 0.4356(10) 0.057(5) Uani 1 1 d . U . . .
C2EA C 0.2423(6) 0.6361(9) -0.2102(8) 0.064(5) Uani 1 1 d . U . . .
C4EA C 0.2520(8) 0.6017(9) -0.2414(8) 0.076(6) Uani 1 1 d G U . . .
H4EA H 0.220718 0.598524 -0.249099 0.091 Uiso 1 1 calc R . . . .
C5EA C 0.3084(10) 0.5721(9) -0.2609(8) 0.088(6) Uani 1 1 d G U . . .
H5EA H 0.314940 0.549078 -0.281740 0.105 Uiso 1 1 calc R . . . .
C5JA C 0.3552(7) 0.5769(10) -0.2494(9) 0.097(6) Uani 1 1 d G U . . .
C68 C 0.3455(7) 0.6113(10) -0.2182(9) 0.089(6) Uani 1 1 d G U . . .
H68 H 0.376724 0.614459 -0.210504 0.107 Uiso 1 1 calc R . . . .
C3EA C 0.2890(8) 0.6409(9) -0.1987(8) 0.080(6) Uani 1 1 d G U . . .
H3EA H 0.282501 0.663905 -0.177863 0.096 Uiso 1 1 calc R . . . .
C2GA C 0.3510(7) 0.4465(10) 0.0536(9) 0.075(6) Uani 1 1 d . U . . .
C1JA C 0.3887(9) 0.3815(9) 0.0798(8) 0.090(7) Uani 1 1 d G U . . .
H1JA H 0.375163 0.353203 0.110477 0.108 Uiso 1 1 calc R . . . .
C2JA C 0.4466(9) 0.3587(8) 0.0603(9) 0.090(7) Uani 1 1 d G U . . .
H2JA H 0.471845 0.315165 0.077826 0.108 Uiso 1 1 calc R . . . .
C3JA C 0.4669(7) 0.4010(11) 0.0145(10) 0.095(7) Uani 1 1 d G U . . .
C7MA C 0.4292(10) 0.4660(10) -0.0118(9) 0.109(8) Uani 1 1 d G U . . .
H7MA H 0.442748 0.494309 -0.042401 0.131 Uiso 1 1 calc R . . . .
C69 C 0.3713(9) 0.4888(7) 0.0078(9) 0.100(8) Uani 1 1 d G U . . .
H69 H 0.346065 0.532348 -0.009751 0.120 Uiso 1 1 calc R . . . .
C0EA C -0.2694(8) 0.8873(10) 0.1369(10) 0.092(7) Uani 1 1 d . U . . .
C7JA C -0.2847(9) 0.9211(11) 0.0795(9) 0.093(7) Uani 1 1 d G U . . .
H7JA H -0.258255 0.909094 0.052103 0.112 Uiso 1 1 calc R . . . .
C8JA C -0.3395(11) 0.9729(10) 0.0631(8) 0.096(8) Uani 1 1 d G U . . .
H8JA H -0.349779 0.995540 0.024708 0.115 Uiso 1 1 calc R . . . .
C9LA C -0.3791(9) 0.9909(10) 0.1041(11) 0.112(8) Uani 1 1 d G U . . .
H9LA H -0.415779 1.025567 0.093099 0.134 Uiso 1 1 calc R . . . .
C4NA C -0.3638(10) 0.9571(12) 0.1615(10) 0.124(9) Uani 1 1 d G U . . .
H4NA H -0.390257 0.969148 0.188885 0.149 Uiso 1 1 calc R . . . .
C53 C -0.3090(11) 0.9053(11) 0.1779(7) 0.106(8) Uani 1 1 d G U . . .
H53 H -0.298734 0.882700 0.216281 0.127 Uiso 1 1 calc R . . . .
C3GA C 0.1295(15) 0.7556(16) 0.2168(14) 0.081(6) Uani 1 1 d . U . . .
C9GA C 0.4799(12) 0.0002(12) 0.0730(12) 0.074(7) Uani 1 1 d . U . . .
H9GA H 0.465806 -0.003093 0.044791 0.111 Uiso 1 1 calc GR . . . .
H9GB H 0.504255 -0.042126 0.099488 0.111 Uiso 1 1 calc GR . . . .
H9GC H 0.502374 0.025161 0.054285 0.111 Uiso 1 1 calc GR . . . .
C6GA C 0.2426(13) -0.0134(13) 0.3882(12) 0.080(8) Uani 1 1 d . U . . .
H6GA H 0.278434 -0.009940 0.385991 0.120 Uiso 1 1 calc GR . . . .
H6GB H 0.236293 -0.041130 0.426771 0.120 Uiso 1 1 calc GR . . . .
H6GC H 0.210203 0.028627 0.377557 0.120 Uiso 1 1 calc GR . . . .
C8GA C 0.3968(13) -0.0086(13) 0.1354(13) 0.078(7) Uani 1 1 d . U . . .
H8GA H 0.358727 0.015780 0.147744 0.117 Uiso 1 1 calc GR . . . .
H8GB H 0.418727 -0.045234 0.168180 0.117 Uiso 1 1 calc GR . . . .
H8GC H 0.392081 -0.023016 0.110241 0.117 Uiso 1 1 calc GR . . . .
C0HA C 0.4511(13) 0.0439(14) 0.1472(12) 0.083(8) Uani 1 1 d . U . . .
H0HA H 0.484303 0.053808 0.130229 0.124 Uiso 1 1 calc GR . . . .
H0HB H 0.462544 0.005528 0.182446 0.124 Uiso 1 1 calc GR . . . .
H0HC H 0.420085 0.079149 0.154882 0.124 Uiso 1 1 calc GR . . . .
C5GA C 0.2006(15) -0.0672(15) 0.3632(14) 0.096(9) Uani 1 1 d . U . . .
H5GA H 0.162189 -0.031946 0.357692 0.144 Uiso 1 1 calc GR . . . .
H5GB H 0.204692 -0.097635 0.402769 0.144 Uiso 1 1 calc GR . . . .
H5GC H 0.205407 -0.088098 0.339640 0.144 Uiso 1 1 calc GR . . . .
C7GA C 0.3089(14) -0.0985(14) 0.3549(13) 0.090(9) Uani 1 1 d . U . . .
H7GA H 0.315259 -0.115784 0.327892 0.135 Uiso 1 1 calc GR . . . .
H7GB H 0.311841 -0.131587 0.393191 0.135 Uiso 1 1 calc GR . . . .
H7GC H 0.338049 -0.083140 0.348698 0.135 Uiso 1 1 calc GR . . . .
C8HA C 0.2891(9) 0.7176(10) -0.0732(9) 0.083(7) Uani 1 1 d . U . . .
C3KA C 0.2982(9) 0.7732(9) -0.0975(10) 0.088(7) Uani 1 1 d G U . . .
H3KA H 0.274414 0.806672 -0.086393 0.105 Uiso 1 1 calc R . . . .
C8LA C 0.3429(10) 0.7789(9) -0.1382(9) 0.097(7) Uani 1 1 d G U . . .
H8LA H 0.348982 0.816055 -0.154481 0.117 Uiso 1 1 calc R . . . .
C71 C 0.3784(9) 0.7289(12) -0.1548(9) 0.111(8) Uani 1 1 d G U . . .
H71 H 0.408327 0.732646 -0.182073 0.133 Uiso 1 1 calc R . . . .
C1OA C 0.3693(10) 0.6733(10) -0.1305(10) 0.107(8) Uani 1 1 d G U . . .
H1OA H 0.393104 0.639854 -0.141577 0.129 Uiso 1 1 calc R . . . .
C64 C 0.3246(10) 0.6677(9) -0.0897(9) 0.089(7) Uani 1 1 d G U . . .
H64 H 0.318537 0.630469 -0.073489 0.107 Uiso 1 1 calc R . . . .
C4GA C 0.2470(13) -0.0421(13) 0.3468(11) 0.069(6) Uani 1 1 d . U . . .
C1IA C 0.0921(13) 0.0269(14) 0.4812(11) 0.083(8) Uani 1 1 d . U . . .
H1IA H 0.129914 0.026337 0.465677 0.124 Uiso 1 1 calc GR . . . .
H1IB H 0.092729 -0.013929 0.491075 0.124 Uiso 1 1 calc GR . . . .
H1IC H 0.083349 0.034794 0.514870 0.124 Uiso 1 1 calc GR . . . .
C1KA C 0.2657(9) 0.6869(10) 0.0457(7) 0.079(6) Uani 1 1 d . U . . .
C66 C 0.2797(9) 0.6257(9) 0.0904(9) 0.085(7) Uani 1 1 d G U . . .
H66 H 0.272129 0.595790 0.087311 0.102 Uiso 1 1 calc R . . . .
C8NA C 0.3050(9) 0.6093(8) 0.1396(8) 0.101(7) Uani 1 1 d G U . . .
H8NA H 0.314367 0.568380 0.169485 0.121 Uiso 1 1 calc R . . . .
C2MA C 0.3163(9) 0.6540(11) 0.1441(7) 0.095(7) Uani 1 1 d G U . . .
H2MA H 0.333222 0.643031 0.177081 0.114 Uiso 1 1 calc R . . . .
C51 C 0.3023(10) 0.7152(10) 0.0995(9) 0.092(7) Uani 1 1 d G U . . .
H51 H 0.309838 0.745092 0.102502 0.110 Uiso 1 1 calc R . . . .
C2KA C 0.2770(9) 0.7316(8) 0.0502(8) 0.087(7) Uani 1 1 d G U . . .
H2KA H 0.267600 0.772503 0.020326 0.105 Uiso 1 1 calc R . . . .
C58 C -0.2582(11) 1.1085(11) -0.1771(11) 0.084(6) Uani 1 1 d D U . . .
C59 C -0.0783(16) 0.7804(14) 0.3561(14) 0.096(9) Uani 1 1 d . U . . .
H59A H -0.041674 0.776098 0.335209 0.144 Uiso 1 1 calc GR . . . .
H59B H -0.077135 0.784394 0.389961 0.144 Uiso 1 1 calc GR . . . .
H59C H -0.109904 0.818085 0.332453 0.144 Uiso 1 1 calc GR . . . .
C62 C 0.0192(15) 0.0415(14) 0.4192(14) 0.086(8) Uani 1 1 d . U . . .
H62A H -0.011654 0.072118 0.391859 0.129 Uiso 1 1 calc GR . . . .
H62B H 0.004343 0.015673 0.453375 0.129 Uiso 1 1 calc GR . . . .
H62C H 0.051002 0.014251 0.403118 0.129 Uiso 1 1 calc GR . . . .
C70 C 0.5294(15) 0.1054(16) 0.2512(15) 0.095(6) Uani 1 1 d D U . . .
C5KA C -0.2522(14) 0.2394(17) 0.4118(13) 0.088(7) Uani 1 1 d . U . . .
C0LA C 0.2857(16) 0.4828(17) 0.3540(14) 0.089(7) Uani 1 1 d . U . . .
C52 C -0.0500(16) 0.6670(14) 0.4284(13) 0.091(8) Uani 1 1 d . U . . .
H52A H -0.076335 0.652540 0.457801 0.137 Uiso 1 1 calc GR . . . .
H52B H -0.030342 0.681188 0.441925 0.137 Uiso 1 1 calc GR . . . .
H52C H -0.021418 0.632062 0.418822 0.137 Uiso 1 1 calc GR . . . .
C8KA C -0.1522(16) 0.737(2) 0.3967(16) 0.110(9) Uani 1 1 d . U . . .
H8KA H -0.177084 0.751415 0.366780 0.165 Uiso 1 1 calc GR . . . .
H8KB H -0.167055 0.769350 0.411175 0.165 Uiso 1 1 calc GR . . . .
H8KC H -0.151584 0.697418 0.427122 0.165 Uiso 1 1 calc GR . . . .
C9KA C 0.1966(16) 0.7202(17) 0.2229(16) 0.104(9) Uani 1 1 d . U . . .
H9KA H 0.209955 0.677014 0.227255 0.156 Uiso 1 1 calc GR . . . .
H9KB H 0.207089 0.718796 0.256069 0.156 Uiso 1 1 calc GR . . . .
H9KC H 0.214854 0.742640 0.189348 0.156 Uiso 1 1 calc GR . . . .
C1LA C 0.2969(14) 0.4127(16) 0.4044(12) 0.091(8) Uani 1 1 d . U . . .
H1LA H 0.260062 0.409585 0.416870 0.136 Uiso 1 1 calc GR . . . .
H1LB H 0.314846 0.406154 0.435945 0.136 Uiso 1 1 calc GR . . . .
H1LC H 0.322527 0.380483 0.390532 0.136 Uiso 1 1 calc GR . . . .
C60 C 0.5304(17) 0.3779(19) -0.0198(17) 0.106(8) Uani 1 1 d . U . . .
C65 C 0.5133(16) 0.2028(17) -0.0606(17) 0.102(7) Uani 1 1 d . U . . .
C67 C 0.5611(17) 0.2161(18) -0.0975(16) 0.120(11) Uani 1 1 d . U . . .
H67A H 0.549306 0.239474 -0.136748 0.181 Uiso 1 1 calc GR . . . .
H67B H 0.595049 0.176221 -0.092602 0.181 Uiso 1 1 calc GR . . . .
H67C H 0.570673 0.241540 -0.087522 0.181 Uiso 1 1 calc GR . . . .
C61 C -0.2825(17) 0.237(2) 0.3713(17) 0.121(10) Uani 1 1 d . U . . .
H61A H -0.290495 0.275963 0.336206 0.181 Uiso 1 1 calc GR . . . .
H61B H -0.318882 0.234846 0.388586 0.181 Uiso 1 1 calc GR . . . .
H61C H -0.257593 0.200456 0.363421 0.181 Uiso 1 1 calc GR . . . .
C4MA C 0.382(2) 0.474(2) -0.4430(18) 0.132(9) Uani 1 1 d . U . . .
C3NA C -0.1346(19) 0.320(2) 0.5323(17) 0.117(8) Uani 1 1 d . U . . .
C7NA C -0.021(2) -0.0894(17) 0.3928(16) 0.121(10) Uani 1 1 d . U . . .
H7NA H 0.013691 -0.086539 0.394641 0.182 Uiso 1 1 calc GR . . . .
H7NB H -0.016021 -0.133422 0.413802 0.182 Uiso 1 1 calc GR . . . .
H7NC H -0.053899 -0.063132 0.409351 0.182 Uiso 1 1 calc GR . . . .
C6NA C -0.034(2) -0.0651(19) 0.3290(18) 0.118(8) Uani 1 1 d . U . . .
C0OA C 0.5666(17) 0.3024(19) 0.0126(18) 0.135(12) Uani 1 1 d . U . . .
H0OA H 0.567027 0.290559 0.052841 0.202 Uiso 1 1 calc GR . . . .
H0OB H 0.606210 0.290049 -0.002395 0.202 Uiso 1 1 calc GR . . . .
H0OC H 0.548508 0.280726 0.007140 0.202 Uiso 1 1 calc GR . . . .
C73 C -0.2327(18) 0.1734(19) 0.4663(17) 0.133(12) Uani 1 1 d . U . . .
H73A H -0.203736 0.139634 0.455486 0.199 Uiso 1 1 calc GR . . . .
H73B H -0.266274 0.164183 0.483514 0.199 Uiso 1 1 calc GR . . . .
H73C H -0.216214 0.175874 0.493404 0.199 Uiso 1 1 calc GR . . . .
C74 C 0.5330(18) 0.1614(17) 0.0003(17) 0.129(12) Uani 1 1 d . U . . .
H74A H 0.562140 0.170573 0.006554 0.194 Uiso 1 1 calc GR . . . .
H74B H 0.549653 0.116809 0.007546 0.194 Uiso 1 1 calc GR . . . .
H74C H 0.499913 0.170443 0.025728 0.194 Uiso 1 1 calc GR . . . .
C81 C 0.5601(17) 0.412(2) -0.0153(19) 0.131(11) Uani 1 1 d . U . . .
H81A H 0.533794 0.456837 -0.027174 0.197 Uiso 1 1 calc GR . . . .
H81B H 0.594704 0.407371 -0.039510 0.197 Uiso 1 1 calc GR . . . .
H81C H 0.570943 0.393654 0.023738 0.197 Uiso 1 1 calc GR . . . .
C93 C 0.5629(16) 0.1417(18) 0.2315(16) 0.113(8) Uani 1 1 d . U . . .
H93A H 0.581537 0.142162 0.195314 0.170 Uiso 1 1 calc GR . . . .
H93B H 0.592491 0.122468 0.258914 0.170 Uiso 1 1 calc GR . . . .
H93C H 0.537475 0.185144 0.226859 0.170 Uiso 1 1 calc GR . . . .
C97 C 0.1090(17) 0.8250(17) 0.2079(17) 0.114(10) Uani 1 1 d . U . . .
H97A H 0.135237 0.842306 0.181332 0.172 Uiso 1 1 calc GR . . . .
H97B H 0.108795 0.825440 0.243915 0.172 Uiso 1 1 calc GR . . . .
H97C H 0.069926 0.850670 0.192880 0.172 Uiso 1 1 calc GR . . . .
C100 C 0.0976(18) 0.724(2) 0.2693(15) 0.118(9) Uani 1 1 d . U . . .
H10C H 0.058558 0.756020 0.271499 0.176 Uiso 1 1 calc GR . . . .
H10D H 0.118612 0.707546 0.303028 0.176 Uiso 1 1 calc GR . . . .
H10E H 0.095337 0.689989 0.266778 0.176 Uiso 1 1 calc GR . . . .
C103 C -0.2965(17) 0.2964(19) 0.4321(17) 0.127(12) Uani 1 1 d . U . . .
H10F H -0.274095 0.306564 0.447027 0.190 Uiso 1 1 calc GR . . . .
H10G H -0.323112 0.282301 0.461289 0.190 Uiso 1 1 calc GR . . . .
H10H H -0.318557 0.334158 0.399855 0.190 Uiso 1 1 calc GR . . . .
C107 C 0.4240(18) 0.540(2) -0.2687(18) 0.117(8) Uani 1 1 d . U . . .
C114 C 0.4561(19) 0.486(2) -0.2166(19) 0.155(14) Uani 1 1 d . U . . .
H11A H 0.477057 0.499881 -0.203791 0.232 Uiso 1 1 calc GR . . . .
H11B H 0.483467 0.450006 -0.224755 0.232 Uiso 1 1 calc GR . . . .
H11C H 0.428686 0.474257 -0.187159 0.232 Uiso 1 1 calc GR . . . .
C115 C 0.2507(18) 0.5296(18) 0.3807(16) 0.116(10) Uani 1 1 d . U . . .
H11D H 0.243834 0.572565 0.352468 0.174 Uiso 1 1 calc GR . . . .
H11E H 0.272238 0.518802 0.411806 0.174 Uiso 1 1 calc GR . . . .
H11F H 0.213693 0.527288 0.394973 0.174 Uiso 1 1 calc GR . . . .
C122 C 0.495(2) 0.1642(19) -0.077(2) 0.145(11) Uani 1 1 d . U . . .
H12C H 0.481865 0.135885 -0.042782 0.217 Uiso 1 1 calc GR . . . .
H12D H 0.527657 0.139205 -0.093942 0.217 Uiso 1 1 calc GR . . . .
H12E H 0.463128 0.193523 -0.103379 0.217 Uiso 1 1 calc GR . . . .
C123 C 0.5201(18) 0.408(2) -0.0843(17) 0.138(12) Uani 1 1 d . U . . .
H12F H 0.480026 0.420130 -0.090312 0.207 Uiso 1 1 calc GR . . . .
H12G H 0.546007 0.377173 -0.099621 0.207 Uiso 1 1 calc GR . . . .
H12H H 0.527986 0.445520 -0.103247 0.207 Uiso 1 1 calc GR . . . .
C131 C 0.011(2) -0.1074(18) 0.309(2) 0.152(13) Uani 1 1 d . U . . .
H13A H 0.000840 -0.099829 0.272498 0.228 Uiso 1 1 calc GR . . . .
H13B H 0.019015 -0.150956 0.335602 0.228 Uiso 1 1 calc GR . . . .
H13C H 0.046085 -0.100680 0.303249 0.228 Uiso 1 1 calc GR . . . .
C142 C 0.3462(18) 0.481(2) 0.3335(15) 0.124(10) Uani 1 1 d . U . . .
H14A H 0.362218 0.461420 0.307070 0.187 Uiso 1 1 calc GR . . . .
H14B H 0.371619 0.456375 0.365772 0.187 Uiso 1 1 calc GR . . . .
H14C H 0.343285 0.524233 0.314765 0.187 Uiso 1 1 calc GR . . . .
C154 C -0.102(2) 0.287(2) 0.5840(17) 0.145(12) Uani 1 1 d . U . . .
H15A H -0.066489 0.250658 0.582378 0.217 Uiso 1 1 calc GR . . . .
H15B H -0.125269 0.272473 0.616713 0.217 Uiso 1 1 calc GR . . . .
H15C H -0.091244 0.316147 0.587248 0.217 Uiso 1 1 calc GR . . . .
C156 C -0.1243(19) 0.247(2) 0.5305(16) 0.125(10) Uani 1 1 d . U . . .
H15D H -0.156671 0.256308 0.511482 0.188 Uiso 1 1 calc GR . . . .
H15E H -0.122298 0.215032 0.569004 0.188 Uiso 1 1 calc GR . . . .
H15F H -0.088267 0.232330 0.510144 0.188 Uiso 1 1 calc GR . . . .
C172 C 0.5618(17) 0.0566(18) 0.2322(17) 0.124(9) Uani 1 1 d D U . . .
H17A H 0.547269 0.023978 0.251182 0.186 Uiso 1 1 calc GR U . . .
H17B H 0.602501 0.037823 0.240915 0.186 Uiso 1 1 calc GR . . . .
H17C H 0.557710 0.074493 0.191550 0.186 Uiso 1 1 calc GR . . . .
C173 C 0.5245(18) 0.0687(19) 0.3154(15) 0.132(11) Uani 1 1 d . U . . .
H17D H 0.522003 0.093576 0.334197 0.199 Uiso 1 1 calc GR . . . .
H17E H 0.558660 0.028163 0.328349 0.199 Uiso 1 1 calc GR . . . .
H17F H 0.489893 0.061071 0.324466 0.199 Uiso 1 1 calc GR . . . .
C174 C 0.354(2) 0.483(3) -0.4865(18) 0.164(13) Uani 1 1 d . U . . .
H17G H 0.346357 0.446670 -0.474757 0.246 Uiso 1 1 calc GR . . . .
H17H H 0.379391 0.487383 -0.520171 0.246 Uiso 1 1 calc GR . . . .
H17I H 0.318172 0.521554 -0.494772 0.246 Uiso 1 1 calc GR . . . .
C197 C -0.095(2) -0.059(2) 0.337(2) 0.157(13) Uani 1 1 d . U . . .
H19A H -0.121624 -0.015394 0.332249 0.235 Uiso 1 1 calc GR . . . .
H19B H -0.099628 -0.088389 0.375386 0.235 Uiso 1 1 calc GR . . . .
H19C H -0.102786 -0.067970 0.309849 0.235 Uiso 1 1 calc GR . . . .
C148 C 0.4206(19) 0.516(2) -0.3089(19) 0.152(13) Uani 1 1 d . U . . .
H14D H 0.410889 0.479375 -0.287486 0.228 Uiso 1 1 calc GR . . . .
H14E H 0.458015 0.502464 -0.328148 0.228 Uiso 1 1 calc GR . . . .
H14F H 0.390908 0.549400 -0.336723 0.228 Uiso 1 1 calc GR . . . .
C163 C 0.449(2) 0.588(2) -0.296(2) 0.177(14) Uani 1 1 d . U . . .
H16A H 0.429009 0.621062 -0.331164 0.266 Uiso 1 1 calc GR . . . .
H16B H 0.490174 0.567003 -0.304229 0.266 Uiso 1 1 calc GR . . . .
H16C H 0.444044 0.606480 -0.270584 0.266 Uiso 1 1 calc GR . . . .
C165 C 0.440(2) 0.424(2) -0.4332(18) 0.183(16) Uani 1 1 d . U . . .
H16D H 0.448418 0.403746 -0.393288 0.274 Uiso 1 1 calc GR . . . .
H16E H 0.467657 0.440439 -0.455824 0.274 Uiso 1 1 calc GR . . . .
H16F H 0.441689 0.392110 -0.443708 0.274 Uiso 1 1 calc GR . . . .
C146 C 0.385(2) 0.543(2) -0.473(2) 0.178(14) Uani 1 1 d . U . . .
H14G H 0.346330 0.576047 -0.471581 0.267 Uiso 1 1 calc GR . . . .
H14H H 0.397311 0.552444 -0.512490 0.267 Uiso 1 1 calc GR . . . .
H14I H 0.412037 0.542294 -0.453544 0.267 Uiso 1 1 calc GR . . . .
C248 C -0.202(2) 0.347(2) 0.540(2) 0.168(15) Uani 1 1 d . U . . .
H24A H -0.214525 0.374670 0.559902 0.252 Uiso 1 1 calc GR . . . .
H24B H -0.213476 0.312643 0.562729 0.252 Uiso 1 1 calc GR . . . .
H24C H -0.220146 0.372249 0.503593 0.252 Uiso 1 1 calc GR . . . .
C2LA C -0.2758(15) 1.1580(15) -0.1484(16) 0.098(9) Uani 1 1 d . U . . .
H2LA H -0.296959 1.145173 -0.112909 0.147 Uiso 1 1 calc GR . . . .
H2LB H -0.300058 1.200906 -0.174109 0.147 Uiso 1 1 calc GR . . . .
H2LC H -0.240636 1.156948 -0.141095 0.147 Uiso 1 1 calc GR . . . .
C3LA C -0.2341(14) 1.1370(16) -0.2362(12) 0.107(10) Uani 1 1 d D U . . .
H3LA H -0.200963 1.103238 -0.244241 0.161 Uiso 1 1 calc DGR . . . .
H3LB H -0.221834 1.167407 -0.238186 0.161 Uiso 1 1 calc GR . . . .
H3LC H -0.264017 1.158545 -0.263829 0.161 Uiso 1 1 calc GR . . . .
C3MA C -0.3105(13) 1.1026(14) -0.1814(16) 0.098(8) Uani 1 1 d D U . . .
H3MA H -0.298708 1.068472 -0.192683 0.147 Uiso 1 1 calc GR . . . .
H3MB H -0.336342 1.142485 -0.209541 0.147 Uiso 1 1 calc GR . . . .
H3MC H -0.330670 1.093129 -0.144899 0.147 Uiso 1 1 calc GR . . . .

loop_
_atom_site_aniso_label
_atom_site_aniso_U_11
_atom_site_aniso_U_22
_atom_site_aniso_U_33
_atom_site_aniso_U_23
_atom_site_aniso_U_13
_atom_site_aniso_U_12
Ag0A 0.0527(10) 0.0223(7) 0.0299(8) -0.0097(6) -0.0109(7) -0.0129(7)
Ag1A 0.0410(9) 0.0280(7) 0.0269(7) -0.0153(6) -0.0020(6) -0.0145(6)
Ag2A 0.0380(9) 0.0351(8) 0.0359(8) -0.0209(7) -0.0001(7) -0.0128(7)
Ag3A 0.0459(10) 0.0438(9) 0.0310(8) -0.0198(7) -0.0034(7) -0.0128(7)
Ag4A 0.0471(10) 0.0344(8) 0.0277(8) -0.0155(7) -0.0036(7) -0.0124(7)
Ag5A 0.0519(10) 0.0255(7) 0.0305(8) -0.0151(6) -0.0047(7) -0.0090(7)
Ag7 0.0455(9) 0.0308(8) 0.0264(8) -0.0127(6) -0.0039(7) -0.0134(7)
Ag8 0.0509(10) 0.0325(8) 0.0246(8) -0.0097(6) -0.0039(7) -0.0162(7)
Ag9 0.0560(10) 0.0289(8) 0.0282(8) -0.0115(6) -0.0003(7) -0.0202(7)
Ag10 0.0514(10) 0.0302(8) 0.0358(9) -0.0110(7) -0.0060(7) -0.0170(7)
Ag11 0.0564(11) 0.0331(8) 0.0299(8) -0.0136(7) 0.0050(7) -0.0176(8)
Ag19 0.069(4) 0.039(2) 0.060(6) -0.012(2) -0.023(4) -0.025(2)
Ag12 0.049(3) 0.069(6) 0.046(4) -0.041(5) -0.005(3) -0.017(5)
Ag15 0.059(4) 0.037(3) 0.037(3) -0.022(2) -0.014(2) -0.006(3)
Ag20 0.077(3) 0.0400(19) 0.053(4) -0.0146(19) -0.020(3) -0.0274(19)
Ag21 0.052(3) 0.052(4) 0.049(3) -0.038(3) 0.003(2) -0.017(3)
Ag6A 0.128(8) 0.057(4) 0.032(3) -0.023(3) 0.009(3) -0.056(5)
Ag13 0.0493(10) 0.0338(8) 0.0224(7) -0.0149(6) 0.0027(7) -0.0186(7)
Ag14 0.0551(11) 0.0415(9) 0.0367(9) -0.0235(7) 0.0013(8) -0.0170(8)
Ag16 0.0544(11) 0.0461(9) 0.0329(9) -0.0230(7) -0.0077(8) -0.0140(8)
Ag17 0.0457(10) 0.0347(8) 0.0380(9) -0.0168(7) -0.0017(7) -0.0151(7)
Ag18 0.0705(12) 0.0379(9) 0.0430(10) -0.0171(8) -0.0109(9) -0.0248(9)
P1 0.054(4) 0.059(4) 0.044(3) -0.032(3) -0.006(3) -0.014(3)
P2 0.079(5) 0.054(4) 0.057(4) -0.035(3) 0.002(4) -0.028(4)
P3 0.077(5) 0.058(4) 0.029(3) -0.028(3) 0.005(3) -0.025(3)
P4 0.060(4) 0.059(4) 0.039(3) -0.030(3) -0.011(3) -0.011(3)
P5 0.062(4) 0.037(3) 0.046(3) -0.017(3) 0.001(3) -0.025(3)
P6 0.061(5) 0.046(4) 0.118(7) -0.025(4) -0.023(5) -0.020(4)
S1 0.061(4) 0.029(3) 0.033(3) -0.015(2) -0.003(2) -0.022(2)
S2 0.058(4) 0.035(3) 0.031(3) -0.012(2) -0.014(2) -0.017(3)
S3 0.050(3) 0.049(3) 0.041(3) -0.018(3) -0.005(3) -0.025(3)
S4 0.050(3) 0.037(3) 0.029(3) -0.022(2) 0.000(2) -0.012(2)
S5 0.056(4) 0.035(3) 0.035(3) -0.015(2) -0.011(3) -0.010(3)
S6 0.058(3) 0.038(3) 0.021(2) -0.016(2) 0.000(2) -0.021(2)
S7 0.055(3) 0.032(3) 0.037(3) -0.017(2) -0.001(3) -0.018(2)
S8 0.048(3) 0.038(3) 0.035(3) -0.019(2) 0.002(2) -0.021(2)
S9 0.077(4) 0.032(3) 0.029(3) -0.012(2) -0.004(3) -0.032(3)
S10 0.056(3) 0.039(3) 0.026(2) -0.022(2) 0.006(2) -0.022(2)
S11 0.052(3) 0.040(3) 0.016(2) -0.016(2) -0.008(2) -0.013(2)
S12 0.063(4) 0.023(2) 0.041(3) -0.017(2) -0.014(3) -0.006(2)
S13 0.055(3) 0.030(3) 0.036(3) -0.018(2) -0.010(2) -0.009(2)
S14 0.043(3) 0.039(3) 0.039(3) -0.025(2) -0.003(2) -0.011(2)
S15 0.056(4) 0.037(3) 0.030(3) -0.013(2) -0.007(2) -0.017(3)
Au5 0.0408(7) 0.0220(6) 0.0177(6) -0.0092(4) -0.0026(4) -0.0129(4)
Au6 0.0375(7) 0.0239(6) 0.0207(6) -0.0135(4) 0.0005(4) -0.0134(4)
Au4 0.0357(7) 0.0214(6) 0.0218(6) -0.0109(4) -0.0036(4) -0.0093(4)
Au2 0.0431(7) 0.0250(6) 0.0211(6) -0.0082(4) -0.0039(4) -0.0159(5)
Au3 0.0414(7) 0.0216(6) 0.0208(6) -0.0112(4) -0.0041(4) -0.0083(4)
Au1 0.0359(7) 0.0257(6) 0.0262(6) -0.0144(4) 0.0026(4) -0.0146(4)
Ag1 0.0359(7) 0.0257(6) 0.0262(6) -0.0144(4) 0.0026(4) -0.0146(4)
Ag6 0.0375(7) 0.0239(6) 0.0207(6) -0.0135(4) 0.0005(4) -0.0134(4)
Ag3 0.0414(7) 0.0216(6) 0.0208(6) -0.0112(4) -0.0041(4) -0.0083(4)
Ag5 0.0408(7) 0.0220(6) 0.0177(6) -0.0092(4) -0.0026(4) -0.0129(4)
Ag4 0.0357(7) 0.0214(6) 0.0218(6) -0.0109(4) -0.0036(4) -0.0093(4)
Ag2 0.0431(7) 0.0250(6) 0.0211(6) -0.0082(4) -0.0039(4) -0.0159(5)
C5 0.026(9) 0.059(11) 0.020(8) -0.025(8) -0.005(7) -0.014(8)
C9 0.053(11) 0.039(9) 0.057(10) -0.026(8) 0.001(9) -0.018(8)
C10 0.052(10) 0.061(10) 0.057(9) -0.038(8) -0.006(8) -0.023(8)
C12 0.053(12) 0.053(11) 0.050(11) -0.039(10) -0.021(9) -0.005(9)
C15 0.042(8) 0.055(8) 0.050(8) -0.031(7) -0.008(7) -0.017(7)
C7 0.054(9) 0.057(9) 0.037(8) -0.020(7) -0.001(7) -0.026(7)
C19 0.069(10) 0.062(9) 0.045(8) -0.025(7) -0.016(7) -0.028(8)
C11 0.064(9) 0.060(8) 0.053(8) -0.028(7) -0.011(7) -0.026(7)
C6AA 0.060(10) 0.045(8) 0.054(9) -0.026(7) -0.018(8) -0.011(7)
C13 0.053(10) 0.053(9) 0.054(9) -0.024(7) -0.006(7) -0.021(7)
C18 0.067(11) 0.041(9) 0.030(8) -0.026(7) 0.020(8) -0.029(8)
C4 0.053(9) 0.040(8) 0.030(8) -0.010(6) -0.004(7) -0.030(7)
C1DA 0.063(10) 0.059(9) 0.037(8) -0.014(7) 0.003(8) -0.030(8)
C7DA 0.067(10) 0.050(9) 0.055(9) -0.011(8) 0.002(9) -0.032(8)
C0DA 0.054(10) 0.055(9) 0.052(9) -0.015(7) 0.004(8) -0.028(8)
C17 0.069(11) 0.049(9) 0.060(9) -0.025(8) -0.008(8) -0.018(8)
C9CA 0.066(10) 0.058(9) 0.048(8) -0.023(8) -0.010(8) -0.022(8)
C6 0.077(12) 0.037(9) 0.057(10) -0.027(8) 0.001(10) -0.004(8)
C0AA 0.067(9) 0.040(8) 0.041(8) -0.015(7) 0.016(7) -0.026(7)
C3BA 0.072(10) 0.055(9) 0.029(8) -0.026(7) 0.008(7) -0.019(7)
C3 0.066(10) 0.033(8) 0.035(8) -0.013(7) 0.005(8) -0.016(7)
C1AA 0.072(9) 0.047(8) 0.038(7) -0.016(6) 0.003(7) -0.033(7)
C21 0.066(10) 0.055(9) 0.038(8) -0.023(7) 0.007(8) -0.034(7)
C8 0.073(10) 0.039(8) 0.031(8) -0.018(7) 0.005(7) -0.027(7)
C20 0.042(10) 0.070(11) 0.049(9) -0.019(9) -0.006(8) -0.025(9)
C2 0.057(9) 0.050(8) 0.037(8) -0.021(7) 0.009(7) -0.031(7)
C49 0.073(9) 0.064(9) 0.064(10) -0.034(8) 0.002(9) -0.038(8)
C9FA 0.086(10) 0.080(9) 0.070(11) -0.024(9) -0.001(9) -0.049(8)
C0GA 0.105(10) 0.076(9) 0.078(10) -0.034(8) -0.010(9) -0.043(8)
C6BA 0.084(10) 0.061(9) 0.056(10) -0.028(8) -0.006(9) -0.022(8)
C37 0.069(10) 0.066(9) 0.048(10) -0.023(8) 0.002(9) -0.024(8)
C1BA 0.050(10) 0.051(10) 0.050(10) -0.028(8) -0.005(8) -0.030(8)
C8AA 0.061(10) 0.050(10) 0.023(8) -0.029(7) 0.003(7) -0.009(8)
C9AA 0.060(8) 0.051(8) 0.033(7) -0.018(7) -0.012(7) -0.019(7)
C44 0.068(9) 0.054(9) 0.047(9) -0.025(8) -0.005(7) -0.016(8)
C25 0.069(9) 0.065(10) 0.062(9) -0.030(8) -0.008(8) -0.029(8)
C22 0.085(8) 0.080(9) 0.074(8) -0.028(7) -0.020(7) -0.045(7)
C0BA 0.080(10) 0.073(10) 0.046(9) -0.026(8) -0.017(7) -0.027(9)
C31 0.069(9) 0.070(10) 0.044(8) -0.018(8) -0.011(8) -0.035(8)
C7AA 0.063(10) 0.071(10) 0.035(8) -0.035(8) -0.007(8) -0.014(8)
C0FA 0.069(11) 0.068(10) 0.054(9) -0.039(8) -0.006(8) -0.016(8)
C1FA 0.073(11) 0.055(9) 0.067(10) -0.044(8) -0.009(8) -0.015(8)
C2FA 0.083(11) 0.057(9) 0.083(10) -0.044(8) -0.007(9) -0.023(8)
C5HA 0.075(11) 0.068(10) 0.070(10) -0.029(8) -0.014(9) -0.021(9)
C3FA 0.070(11) 0.072(10) 0.053(9) -0.034(8) -0.016(8) -0.014(8)
C14 0.076(9) 0.051(8) 0.051(9) -0.029(7) 0.004(8) -0.026(7)
C4BA 0.076(10) 0.065(9) 0.051(9) -0.028(8) 0.007(8) -0.033(8)
C1HA 0.076(10) 0.084(10) 0.050(10) -0.022(8) 0.002(8) -0.042(8)
C4KA 0.066(9) 0.096(10) 0.071(10) -0.024(8) -0.003(8) -0.032(8)
C1EA 0.071(10) 0.084(10) 0.071(11) -0.028(9) 0.007(9) -0.027(8)
C5BA 0.081(11) 0.075(10) 0.068(11) -0.027(9) 0.008(9) -0.027(8)
C2BA 0.066(9) 0.046(8) 0.049(8) -0.024(7) -0.002(7) -0.038(7)
C24 0.078(10) 0.060(9) 0.065(10) -0.033(8) 0.002(8) -0.035(8)
C9IA 0.075(10) 0.058(9) 0.076(10) -0.042(8) -0.007(8) -0.023(8)
C6FA 0.076(9) 0.060(9) 0.076(9) -0.044(7) -0.006(8) -0.028(8)
C5FA 0.072(10) 0.051(9) 0.049(9) -0.033(7) 0.001(8) -0.023(8)
C4FA 0.073(10) 0.056(9) 0.054(9) -0.025(7) -0.013(8) -0.030(8)
C3AA 0.063(9) 0.043(7) 0.064(9) -0.027(7) -0.018(7) -0.016(7)
C16 0.072(10) 0.047(8) 0.067(10) -0.023(8) -0.017(8) -0.030(8)
C46 0.065(10) 0.045(8) 0.065(10) -0.032(7) -0.011(8) -0.011(8)
C36 0.053(9) 0.042(7) 0.056(9) -0.025(7) -0.012(7) -0.008(7)
C4AA 0.046(9) 0.039(8) 0.070(10) -0.033(7) -0.009(8) -0.007(7)
C39 0.065(10) 0.040(8) 0.063(9) -0.033(7) -0.007(8) -0.015(7)
C2AA 0.039(9) 0.037(9) 0.061(9) -0.030(7) 0.002(8) -0.019(7)
C23 0.055(9) 0.081(10) 0.054(8) -0.031(7) -0.003(7) -0.026(8)
C6EA 0.078(11) 0.093(11) 0.065(9) -0.049(8) -0.005(9) -0.015(9)
C4JA 0.092(12) 0.111(11) 0.075(10) -0.047(9) 0.001(9) -0.023(9)
C6LA 0.106(11) 0.122(11) 0.081(9) -0.047(8) 0.009(9) -0.039(9)
C4IA 0.090(12) 0.099(11) 0.066(9) -0.042(9) -0.001(9) -0.039(9)
C5AA 0.074(11) 0.086(10) 0.066(9) -0.041(8) 0.000(9) -0.029(9)
C26 0.076(10) 0.040(8) 0.067(9) -0.034(7) 0.005(8) -0.027(7)
C2DA 0.086(11) 0.051(9) 0.064(9) -0.045(7) 0.006(8) -0.013(8)
C8DA 0.087(10) 0.053(9) 0.062(9) -0.036(7) 0.001(8) -0.028(8)
C0IA 0.080(10) 0.067(9) 0.084(10) -0.035(8) -0.002(8) -0.021(8)
C54 0.084(11) 0.070(11) 0.105(11) -0.020(9) 0.012(10) -0.026(9)
C88 0.089(11) 0.071(11) 0.099(11) -0.020(9) 0.015(10) -0.019(9)
C28 0.089(11) 0.062(10) 0.095(11) -0.060(9) 0.000(9) -0.033(8)
C4LA 0.093(12) 0.085(11) 0.103(11) -0.065(9) 0.018(9) -0.027(9)
C8MA 0.094(12) 0.094(12) 0.110(12) -0.049(10) 0.015(10) -0.039(9)
C0KA 0.090(12) 0.089(11) 0.113(12) -0.049(9) -0.024(10) -0.030(9)
C56 0.099(12) 0.088(11) 0.106(11) -0.053(10) -0.024(9) -0.040(9)
C6HA 0.106(12) 0.074(11) 0.095(11) -0.050(9) -0.004(10) -0.038(9)
C30 0.066(10) 0.051(9) 0.064(10) -0.035(8) 0.006(8) -0.028(8)
C7HA 0.080(11) 0.061(9) 0.084(11) -0.030(9) 0.005(9) -0.032(9)
C7LA 0.089(12) 0.081(11) 0.085(11) -0.032(9) 0.018(10) -0.035(9)
C77 0.099(12) 0.086(11) 0.077(11) -0.034(9) 0.015(10) -0.035(9)
C9HA 0.085(12) 0.074(10) 0.058(10) -0.034(9) 0.025(9) -0.020(9)
C38 0.067(11) 0.057(9) 0.057(10) -0.034(8) 0.018(8) -0.013(8)
C33 0.059(9) 0.049(8) 0.058(8) -0.030(7) -0.002(7) -0.019(7)
C1GA 0.068(10) 0.051(9) 0.069(9) -0.023(8) -0.008(8) -0.020(8)
C9BA 0.063(10) 0.053(9) 0.060(9) -0.022(8) -0.004(8) -0.019(7)
C8BA 0.066(10) 0.051(8) 0.060(8) -0.019(7) -0.002(8) -0.023(7)
C7BA 0.067(10) 0.057(9) 0.045(8) -0.020(7) 0.010(8) -0.029(8)
C29 0.059(10) 0.050(9) 0.044(8) -0.023(7) -0.002(8) -0.019(7)
C34 0.085(11) 0.048(10) 0.039(10) -0.011(8) -0.008(9) -0.033(9)
C35 0.053(10) 0.059(11) 0.047(10) -0.020(9) -0.006(9) -0.020(9)
C40 0.098(12) 0.040(9) 0.049(10) -0.029(8) -0.004(9) -0.032(9)
C41 0.093(12) 0.078(12) 0.052(10) -0.039(9) -0.017(9) -0.021(9)
C42 0.048(12) 0.055(12) 0.072(13) -0.022(10) -0.027(10) -0.023(9)
C47 0.063(11) 0.047(9) 0.045(10) -0.023(8) 0.001(9) -0.026(8)
C48 0.069(12) 0.050(9) 0.070(11) -0.022(9) -0.027(9) -0.019(9)
C50 0.055(8) 0.047(8) 0.054(8) -0.029(7) -0.005(7) -0.024(7)
C32 0.051(9) 0.059(10) 0.051(9) -0.017(8) -0.005(8) -0.024(8)
C6IA 0.076(10) 0.070(10) 0.053(9) -0.031(8) -0.001(8) -0.025(8)
C7IA 0.089(9) 0.075(9) 0.065(9) -0.043(7) -0.005(8) -0.034(8)
C8IA 0.079(10) 0.069(10) 0.071(10) -0.032(8) -0.007(8) -0.046(8)
C5CA 0.077(10) 0.070(10) 0.047(9) -0.028(8) 0.002(8) -0.031(8)
C0CA 0.060(10) 0.049(9) 0.063(10) -0.030(8) -0.018(8) -0.008(7)
C6CA 0.071(11) 0.074(10) 0.036(9) -0.022(8) 0.008(9) -0.017(8)
C5NA 0.093(11) 0.084(11) 0.068(11) -0.026(9) -0.010(10) -0.027(9)
C57 0.089(11) 0.090(11) 0.086(12) -0.020(10) -0.016(10) -0.022(9)
C6MA 0.098(12) 0.082(11) 0.089(12) -0.023(9) -0.014(10) -0.022(9)
C5DA 0.080(11) 0.076(10) 0.064(11) -0.036(9) 0.003(9) -0.016(9)
C7CA 0.083(11) 0.077(10) 0.056(10) -0.031(9) -0.003(9) -0.019(9)
C2CA 0.086(11) 0.089(10) 0.065(9) -0.033(9) -0.022(9) -0.034(9)
C3CA 0.083(11) 0.084(10) 0.062(9) -0.052(8) -0.018(9) -0.025(9)
C9JA 0.086(12) 0.095(11) 0.066(9) -0.052(8) -0.015(9) -0.017(9)
C6KA 0.092(12) 0.107(11) 0.065(9) -0.051(9) -0.001(10) -0.027(10)
C7KA 0.086(12) 0.111(11) 0.068(10) -0.042(9) -0.006(10) -0.034(10)
C1MA 0.091(12) 0.103(11) 0.070(10) -0.038(8) -0.017(10) -0.030(10)
C8CA 0.105(12) 0.095(11) 0.065(10) -0.059(8) 0.009(9) -0.044(9)
C5LA 0.111(12) 0.092(12) 0.078(11) -0.050(9) 0.008(10) -0.028(9)
C63 0.131(12) 0.097(12) 0.093(12) -0.057(9) 0.005(11) -0.035(10)
C9NA 0.145(13) 0.109(12) 0.106(12) -0.065(9) 0.013(11) -0.048(10)
C104 0.141(13) 0.112(12) 0.113(13) -0.069(10) 0.012(10) -0.066(10)
C72 0.131(12) 0.118(12) 0.096(12) -0.062(9) -0.003(11) -0.057(10)
C6DA 0.065(10) 0.072(10) 0.068(10) -0.041(9) -0.015(8) -0.022(8)
C8EA 0.073(10) 0.084(11) 0.057(9) -0.049(9) 0.003(8) -0.014(9)
C5IA 0.070(10) 0.085(11) 0.067(10) -0.045(9) -0.011(9) -0.019(9)
C55 0.078(11) 0.094(12) 0.072(10) -0.037(10) -0.002(8) -0.025(9)
C0JA 0.082(11) 0.097(11) 0.069(10) -0.040(9) -0.007(9) -0.024(9)
C9EA 0.076(10) 0.073(10) 0.062(9) -0.045(9) 0.006(9) -0.021(9)
C1CA 0.071(10) 0.074(10) 0.057(8) -0.039(8) 0.007(8) -0.025(8)
C5MA 0.101(12) 0.105(12) 0.078(10) -0.024(9) -0.005(9) -0.054(9)
C2NA 0.111(12) 0.122(12) 0.078(10) -0.027(10) 0.000(10) -0.053(10)
C1NA 0.098(11) 0.117(11) 0.081(9) -0.035(9) 0.002(9) -0.045(9)
C0NA 0.090(12) 0.104(12) 0.088(11) -0.028(9) 0.003(9) -0.045(9)
C9MA 0.082(11) 0.097(12) 0.082(10) -0.032(9) 0.010(9) -0.037(9)
C4CA 0.081(11) 0.073(10) 0.070(10) -0.043(8) 0.000(9) -0.036(9)
C3DA 0.069(11) 0.070(11) 0.063(11) -0.038(9) 0.001(9) -0.042(8)
C43 0.069(10) 0.076(11) 0.078(10) -0.044(9) -0.005(8) -0.016(9)
C9DA 0.059(10) 0.070(11) 0.072(10) -0.035(9) 0.011(9) -0.022(9)
C3HA 0.069(10) 0.074(11) 0.080(10) -0.041(9) 0.001(8) -0.021(9)
C4HA 0.059(10) 0.087(11) 0.083(10) -0.034(10) -0.003(8) -0.016(9)
C2HA 0.077(10) 0.102(12) 0.075(10) -0.040(10) 0.006(9) -0.013(10)
C0MA 0.087(11) 0.100(12) 0.076(10) -0.045(10) -0.008(9) -0.019(10)
C4DA 0.065(10) 0.082(10) 0.066(9) -0.034(8) -0.009(8) -0.035(7)
C45 0.068(10) 0.069(10) 0.073(10) -0.036(8) -0.006(9) -0.032(8)
C7EA 0.071(11) 0.070(10) 0.076(10) -0.033(8) -0.007(9) -0.027(8)
C3IA 0.071(10) 0.074(9) 0.084(10) -0.039(8) -0.009(8) -0.025(8)
C6JA 0.078(11) 0.090(11) 0.075(10) -0.043(9) -0.014(9) -0.031(8)
C2IA 0.072(11) 0.095(11) 0.064(10) -0.038(8) -0.010(9) -0.027(8)
C8FA 0.096(15) 0.056(13) 0.048(13) -0.022(11) -0.003(11) -0.031(11)
C7FA 0.079(11) 0.060(9) 0.037(8) -0.016(7) -0.005(7) -0.036(8)
C2EA 0.064(9) 0.073(10) 0.058(9) -0.027(7) -0.010(8) -0.027(8)
C4EA 0.080(10) 0.079(11) 0.061(10) -0.031(8) -0.013(9) -0.022(9)
C5EA 0.096(11) 0.085(11) 0.070(11) -0.035(9) 0.006(9) -0.031(9)
C5JA 0.091(10) 0.097(11) 0.085(10) -0.041(8) 0.007(9) -0.029(8)
C68 0.084(10) 0.094(12) 0.086(11) -0.040(9) -0.001(10) -0.034(9)
C3EA 0.062(10) 0.090(11) 0.082(11) -0.031(9) -0.013(9) -0.029(9)
C2GA 0.091(10) 0.073(9) 0.068(10) -0.039(8) -0.005(8) -0.029(8)
C1JA 0.102(11) 0.077(10) 0.079(11) -0.046(9) 0.002(9) -0.018(9)
C2JA 0.087(11) 0.085(11) 0.100(12) -0.043(9) 0.000(9) -0.035(9)
C3JA 0.090(10) 0.094(10) 0.107(11) -0.043(9) -0.004(9) -0.043(8)
C7MA 0.090(11) 0.097(11) 0.112(12) -0.031(10) 0.011(10) -0.038(9)
C69 0.090(11) 0.084(11) 0.107(12) -0.036(9) 0.019(10) -0.035(9)
C0EA 0.100(12) 0.105(12) 0.092(11) -0.041(10) -0.032(9) -0.046(9)
C7JA 0.103(12) 0.101(12) 0.096(11) -0.037(10) -0.025(10) -0.051(9)
C8JA 0.100(12) 0.090(12) 0.103(11) -0.028(10) -0.024(10) -0.047(10)
C9LA 0.111(13) 0.110(13) 0.113(12) -0.038(10) -0.026(10) -0.042(10)
C4NA 0.120(13) 0.115(13) 0.112(11) -0.041(11) -0.025(11) -0.029(10)
C53 0.108(13) 0.098(12) 0.104(11) -0.040(10) -0.022(10) -0.032(10)
C3GA 0.093(11) 0.096(11) 0.090(11) -0.059(9) -0.021(9) -0.036(9)
C9GA 0.067(14) 0.050(13) 0.080(15) -0.026(12) -0.014(11) -0.002(11)
C6GA 0.069(16) 0.066(15) 0.060(13) -0.021(11) -0.017(12) 0.005(12)
C8GA 0.082(16) 0.057(13) 0.088(16) -0.037(11) -0.009(12) -0.014(11)
C0HA 0.082(17) 0.080(16) 0.076(15) -0.033(13) -0.044(13) -0.008(12)
C5GA 0.098(16) 0.077(17) 0.081(17) -0.009(13) 0.004(15) -0.041(13)
C7GA 0.093(15) 0.068(15) 0.074(16) -0.034(12) -0.023(14) 0.005(12)
C8HA 0.087(12) 0.082(11) 0.095(12) -0.040(9) -0.002(9) -0.044(9)
C3KA 0.078(11) 0.088(11) 0.104(12) -0.046(10) 0.019(9) -0.046(9)
C8LA 0.089(12) 0.103(11) 0.110(12) -0.051(10) 0.015(10) -0.051(9)
C71 0.100(12) 0.114(12) 0.112(12) -0.055(10) 0.017(10) -0.042(9)
C1OA 0.113(13) 0.107(11) 0.109(12) -0.057(10) 0.000(10) -0.041(10)
C64 0.099(12) 0.096(11) 0.097(12) -0.056(9) -0.015(9) -0.039(9)
C4GA 0.075(11) 0.057(10) 0.057(9) -0.019(7) -0.010(9) -0.016(8)
C1IA 0.077(16) 0.084(16) 0.051(13) -0.009(11) 0.001(12) -0.029(12)
C1KA 0.062(11) 0.074(11) 0.092(11) -0.018(9) -0.019(9) -0.030(9)
C66 0.072(11) 0.081(10) 0.087(11) -0.023(9) -0.004(9) -0.034(9)
C8NA 0.085(12) 0.092(11) 0.089(11) -0.026(10) -0.004(10) -0.023(10)
C2MA 0.082(12) 0.104(12) 0.078(11) -0.019(9) -0.007(10) -0.042(10)
C51 0.086(12) 0.099(11) 0.083(11) -0.015(9) -0.020(10) -0.049(10)
C2KA 0.077(11) 0.088(11) 0.089(11) -0.015(9) -0.020(9) -0.044(9)
C58 0.081(11) 0.072(10) 0.103(11) -0.037(8) -0.014(10) -0.029(8)
C59 0.13(2) 0.061(13) 0.101(18) -0.057(12) 0.013(16) -0.030(13)
C62 0.105(19) 0.073(16) 0.089(18) -0.024(13) -0.014(14) -0.050(13)
C70 0.094(9) 0.099(9) 0.092(9) -0.029(8) -0.019(8) -0.045(7)
C5KA 0.077(11) 0.106(12) 0.069(11) -0.028(9) 0.012(9) -0.046(9)
C0LA 0.100(11) 0.104(12) 0.079(11) -0.050(9) -0.020(9) -0.035(10)
C52 0.144(19) 0.079(14) 0.079(14) -0.046(11) -0.015(15) -0.050(14)
C8KA 0.107(15) 0.15(2) 0.103(19) -0.086(17) 0.016(13) -0.055(15)
C9KA 0.112(15) 0.096(18) 0.12(2) -0.048(16) -0.030(14) -0.042(14)
C1LA 0.086(18) 0.120(15) 0.059(13) -0.053(11) -0.010(12) -0.019(14)
C60 0.094(12) 0.112(12) 0.111(12) -0.049(10) 0.002(10) -0.043(9)
C65 0.091(12) 0.077(11) 0.110(12) -0.041(9) 0.011(10) -0.019(9)
C67 0.101(17) 0.10(2) 0.117(19) -0.055(16) 0.028(16) -0.022(14)
C61 0.099(19) 0.14(2) 0.12(2) -0.023(16) -0.014(16) -0.075(17)
C4MA 0.125(14) 0.148(13) 0.096(11) -0.060(10) 0.025(10) -0.043(10)
C3NA 0.107(12) 0.129(13) 0.097(11) -0.029(10) 0.002(11) -0.058(10)
C7NA 0.17(2) 0.088(18) 0.117(15) -0.015(13) -0.018(17) -0.086(18)
C6NA 0.139(13) 0.089(10) 0.108(12) -0.020(10) 0.001(12) -0.058(10)
C0OA 0.083(19) 0.126(16) 0.14(2) -0.046(16) 0.016(18) -0.023(14)
C73 0.12(2) 0.125(17) 0.120(19) 0.003(15) -0.005(17) -0.082(16)
C74 0.10(2) 0.082(18) 0.124(16) -0.010(14) -0.003(15) -0.014(15)
C81 0.085(18) 0.15(2) 0.15(2) -0.051(19) 0.008(17) -0.059(17)
C93 0.102(15) 0.126(15) 0.114(15) -0.025(13) -0.037(13) -0.059(12)
C97 0.13(2) 0.110(15) 0.14(2) -0.076(15) -0.045(17) -0.038(14)
C100 0.128(19) 0.17(2) 0.102(15) -0.069(16) -0.020(14) -0.075(18)
C103 0.089(19) 0.128(18) 0.11(2) -0.038(15) 0.038(16) -0.039(16)
C107 0.097(11) 0.122(13) 0.110(13) -0.051(10) 0.010(11) -0.033(10)
C114 0.10(2) 0.16(2) 0.14(2) -0.060(16) -0.016(17) 0.001(17)
C115 0.15(2) 0.124(17) 0.112(19) -0.073(15) -0.043(16) -0.047(17)
C122 0.16(2) 0.085(17) 0.18(2) -0.063(18) 0.01(2) -0.041(16)
C123 0.10(2) 0.15(2) 0.122(15) -0.053(16) 0.009(15) -0.034(18)
C131 0.21(2) 0.081(16) 0.17(2) -0.051(17) 0.04(2) -0.084(17)
C142 0.132(17) 0.18(2) 0.087(18) -0.051(16) -0.029(14) -0.074(17)
C154 0.17(2) 0.15(2) 0.094(16) -0.040(16) -0.008(17) -0.06(2)
C156 0.13(2) 0.150(18) 0.087(19) -0.025(16) -0.006(17) -0.079(17)
C172 0.110(16) 0.116(14) 0.133(15) -0.052(12) -0.019(14) -0.032(12)
C173 0.109(16) 0.132(17) 0.094(11) -0.009(11) -0.028(12) -0.032(13)
C174 0.15(2) 0.21(3) 0.099(17) -0.09(2) 0.026(16) -0.040(19)
C197 0.152(18) 0.14(2) 0.17(3) -0.02(2) -0.023(18) -0.082(17)
C148 0.11(2) 0.18(2) 0.13(2) -0.103(18) 0.014(17) -0.013(17)
C163 0.11(2) 0.16(2) 0.22(3) -0.063(18) 0.03(2) -0.058(18)
C165 0.16(2) 0.19(2) 0.10(2) -0.07(2) 0.026(16) -0.010(19)
C146 0.17(3) 0.173(19) 0.14(2) -0.053(18) 0.05(2) -0.074(18)
C248 0.125(16) 0.16(2) 0.16(3) -0.026(19) 0.026(17) -0.070(17)
C2LA 0.094(19) 0.069(15) 0.13(2) -0.051(15) -0.009(16) -0.024(14)
C3LA 0.106(19) 0.088(18) 0.097(14) -0.022(12) -0.022(14) -0.026(15)
C3MA 0.078(15) 0.061(15) 0.16(2) -0.053(15) -0.027(14) -0.013(12)

loop_
_atom_type_symbol
_atom_type_description
_atom_type_scat_dispersion_real
_atom_type_scat_dispersion_imag
_atom_type_scat_source
C C 0.0033 0.0016 'International Tables Vol C Tables 4.2.6.8 and 6.1.1.4'
H H 0.0000 0.0000 'International Tables Vol C Tables 4.2.6.8 and 6.1.1.4'
Ag Ag -0.8971 1.1015 'International Tables Vol C Tables 4.2.6.8 and 6.1.1.4'
Au Au -2.0133 8.8022 'International Tables Vol C Tables 4.2.6.8 and 6.1.1.4'
P P 0.1023 0.0942 'International Tables Vol C Tables 4.2.6.8 and 6.1.1.4'
S S 0.1246 0.1234 'International Tables Vol C Tables 4.2.6.8 and 6.1.1.4'

loop_
_geom_angle_atom_site_label_1
_geom_angle_atom_site_label_2
_geom_angle_atom_site_label_3
_geom_angle
_geom_angle_site_symmetry_1
_geom_angle_site_symmetry_3
AG3h Ag0A Ag1A 60.00(4) 2_565 .
Ag0A AU2m Ag1A 62.38(5) 2_565 2_565
Ag1A Ag0A Ag5A 109.04(6) . 2_565
AU3g Ag0A Ag1A 60.00(4) 2_565 .
Ag0A AG2n Ag1A 62.38(5) 2_565 2_565
Ag0A AU3g Ag1A 62.38(4) 2_565 2_565
AG2n Ag0A Ag1A 59.39(5) 2_565 .
AU2m Ag0A Ag1A 59.39(5) 2_565 .
Ag0A AG3h Ag1A 62.38(4) 2_565 2_565
Ag0A AG3h Ag2A 117.79(5) 2_565 2_565
Ag0A AU3g Ag2A 117.79(5) 2_565 2_565
AG3h Ag0A Ag5A 100.57(5) 2_565 2_565
AG6f Ag0A Ag5A 52.78(4) 2_565 2_565
AU6e Ag0A Ag5A 52.78(4) 2_565 2_565
AU3g Ag0A Ag5A 100.57(5) 2_565 2_565
AG2n Ag0A Ag5A 53.81(4) 2_565 2_565
AU2m Ag0A Ag5A 53.81(4) 2_565 2_565
AU2m Ag0A Ag9 102.54(5) 2_565 2_565
AU6e Ag0A Ag9 55.82(4) 2_565 2_565
AG3h Ag0A Ag9 55.16(4) 2_565 2_565
AG2n Ag0A Ag9 102.54(5) 2_565 2_565
AG6f Ag0A Ag9 55.82(4) 2_565 2_565
Ag1A Ag0A Ag9 110.60(6) . 2_565
Ag1A Ag0A Au6 105.73(5) . 2_565
Ag1A Ag0A Ag6 105.73(5) . 2_565
Ag9 Ag0A Ag5A 104.39(6) 2_565 2_565
Ag10 Ag0A Ag1A 165.34(7) 2_565 .
Ag10 Ag0A Ag5A 64.06(5) 2_565 2_565
Ag10 Ag0A Ag9 61.53(5) 2_565 2_565
Ag10 Ag0A Au6 59.65(4) 2_565 2_565
Ag10 Ag0A Ag6 59.65(4) 2_565 2_565
S1 Ag0A Ag1A 56.64(12) . .
S1 Ag0A Ag5A 163.26(13) . 2_565
S1 Ag0A Ag9 89.85(12) . 2_565
S1 Ag0A Ag10 131.97(13) . 2_565
S1 Ag0A Au6 135.29(12) . 2_565
S1 Ag0A Au2 115.06(12) . 2_565
S1 Ag0A Au3 80.19(11) . 2_565
S1 Ag0A Ag6 135.29(12) . 2_565
S1 Ag0A Ag3 80.19(11) . 2_565
S1 Ag0A Ag2 115.06(12) . 2_565
S12 Ag0A Ag1A 123.45(13) . .
S12 Ag0A Ag5A 69.36(15) . 2_565
S12 Ag0A Ag9 124.83(13) . 2_565
S12 Ag0A Ag10 67.70(12) . 2_565
S12 Ag0A S1 109.79(18) . .
S12 Ag0A Au6 113.32(14) . 2_565
S12 Ag0A Au2 113.06(16) . 2_565
S12 Ag0A Au3 169.85(16) . 2_565
S12 Ag0A Ag6 113.32(14) . 2_565
S12 Ag0A Ag3 169.85(16) . 2_565
S12 Ag0A Ag2 113.06(16) . 2_565
AU3g Ag0A Ag9 55.16(4) 2_565 2_565
AU3g Ag0A Ag10 107.33(6) 2_565 2_565
AG2n Ag0A Ag10 108.71(6) 2_565 2_565
AU2m Ag0A Ag10 108.71(6) 2_565 2_565
AG3h Ag0A Ag10 107.33(6) 2_565 2_565
Ag0A AG3h Ag17 128.84(6) 2_565 2_565
Ag2A Ag1A Ag0A 110.93(6) . .
Ag0A AU3g Ag17 128.84(6) 2_565 2_565
AG2n Ag1A Ag0A 58.24(5) 2_565 .
AU2m Ag1A Ag0A 58.24(5) 2_565 .
AG3h Ag1A Ag0A 57.62(4) 2_565 .
AU1c Ag1A Ag0A 104.94(5) . .
AG1d Ag1A Ag0A 104.94(5) . .
Ag13 Ag1A Ag0A 110.60(7) . .
Ag13 Ag1A Ag2A 108.91(6) . .
AU3g Ag1A Ag0A 57.62(4) 2_565 .
AG2n Ag1A Ag2A 105.08(5) 2_565 .
AG1d Ag1A Ag2A 56.79(4) . .
AU3g Ag1A Ag2A 58.55(4) 2_565 .
AU2m Ag1A Ag2A 105.08(5) 2_565 .
AG3h Ag1A Ag2A 58.55(4) 2_565 .
AU1c Ag1A Ag2A 56.79(4) . .
AU2m Ag1A Ag13 57.88(5) 2_565 .
AU1c Ag1A Ag13 58.31(4) . .
AG1d Ag1A Ag13 58.31(4) . .
AG2n Ag1A Ag13 57.88(5) 2_565 .
AU3g Ag1A Ag13 105.43(6) 2_565 .
AG3h Ag1A Ag13 105.43(6) 2_565 .
AG1d Ag2A Ag1A 61.00(5) . .
AU1c Ag2A Ag1A 61.00(5) . .
AG3h Ag2A Ag1A 59.98(4) 2_565 .
AU3g Ag2A Ag1A 59.98(4) 2_565 .
AG1d Ag2A Ag3A 107.72(6) . .
AU1c Ag2A Ag3A 107.72(6) . .
AG3h Ag2A Ag3A 107.24(6) 2_565 .
AU3g Ag2A Ag3A 107.24(6) 2_565 .
AG1d Ag2A Ag7 56.70(5) . .
AU5i Ag2A Ag7 55.07(4) . .
AU3g Ag2A Ag7 102.81(6) 2_565 .
AU1c Ag2A Ag7 56.70(5) . .
AG5j Ag2A Ag7 55.07(4) . .
AG3h Ag2A Ag7 102.81(6) 2_565 .
AG5j Ag3A Ag2A 61.41(5) . .
AU5i Ag3A Ag2A 61.41(5) . .
AU5i Ag3A Ag7 56.05(5) . .
AG5j Ag3A Ag7 56.05(5) . .
AU5i Ag3A Ag17 52.88(4) . .
AG5j Ag3A Ag17 52.88(4) . .
AG2n Ag4A Ag5A 56.04(5) . .
AG5j Ag4A Ag5A 55.35(4) . .
AU5i Ag4A Ag5A 55.35(4) . .
AG4l Ag4A Ag5A 103.15(6) . .
AU4k Ag4A Ag5A 103.15(6) . .
AU2m Ag4A Ag5A 56.04(5) . .
AG4l Ag4A Ag11 59.73(4) . 2_565
AU2m Ag4A Ag11 104.70(6) . 2_565
AU5i Ag4A Ag11 113.87(6) . 2_565
AU4k Ag4A Ag11 59.73(4) . 2_565
AG2n Ag4A Ag11 104.70(6) . 2_565
AG5j Ag4A Ag11 113.87(6) . 2_565
AU2m Ag4A Ag13 55.93(4) . 2_565
AG2n Ag4A Ag13 55.93(4) . 2_565
AG5j Ag4A Ag13 104.73(6) . 2_565
AG4l Ag4A Ag13 59.88(4) . 2_565
AU4k Ag4A Ag13 59.88(4) . 2_565
AU5i Ag4A Ag13 104.73(6) . 2_565
AG2n Ag4A S4 129.83(12) . .
AU2m Ag4A S4 129.83(12) . .
AG6f Ag5A Ag0A 57.64(4) . 2_565
AU2m Ag5A Ag0A 54.10(4) . 2_565
AU5i Ag5A Ag0A 104.27(5) . 2_565
AU6e Ag5A Ag0A 57.64(4) . 2_565
AG5j Ag5A Ag0A 104.27(5) . 2_565
AG2n Ag5A Ag0A 54.10(4) . 2_565
AG6f Ag5A Ag4A 104.89(5) . .
AU2m Ag5A Ag4A 54.80(4) . .
AG2n Ag5A Ag4A 54.80(4) . .
AU6e Ag5A Ag4A 104.89(5) . .
AU5i Ag5A Ag4A 58.38(4) . .
AG5j Ag5A Ag4A 58.38(4) . .
AU5i Ag5A Ag7 53.60(4) . .
AU6e Ag5A Ag7 56.91(4) . .
AG5j Ag5A Ag7 53.60(4) . .
AU2m Ag5A Ag7 102.07(5) . .
AG6f Ag5A Ag7 56.91(4) . .
S1 Ag1A Ag0A 56.85(12) . .
S1 Ag1A Ag2A 88.08(13) . .
S1 Ag1A Ag13 162.37(13) . .
S1 Ag1A S2 108.09(18) . .
S1 Ag1A S11 107.47(17) . .
S1 Ag1A Au2 114.14(12) . 2_565
S1 Ag1A Au3 79.01(11) . 2_565
S1 Ag1A Au1 133.56(12) . .
S1 Ag1A Ag1 133.56(12) . .
S1 Ag1A Ag3 79.01(11) . 2_565
S1 Ag1A Ag2 114.14(12) . 2_565
S2 Ag1A Ag0A 161.96(14) . .
S2 Ag1A Ag2A 55.17(12) . .
S2 Ag1A Ag13 86.21(14) . .
S2 Ag1A Au2 132.60(13) . 2_565
S2 Ag1A Au3 112.77(12) . 2_565
S2 Ag1A Au1 77.82(12) . .
S2 Ag1A Ag1 77.82(12) . .
S2 Ag1A Ag3 112.77(12) . 2_565
S2 Ag1A Ag2 132.60(13) . 2_565
S11 Ag1A Ag0A 86.25(11) . .
S11 Ag1A Ag2A 161.63(12) . .
S11 Ag1A Ag13 56.80(13) . .
S11 Ag1A S2 109.24(15) . .
S11 Ag1A Au2 77.91(12) . 2_565
S11 Ag1A Au3 132.80(11) . 2_565
S11 Ag1A Au1 113.78(13) . .
S11 Ag1A Ag1 113.78(13) . .
S11 Ag1A Ag3 132.80(11) . 2_565
S11 Ag1A Ag2 77.91(12) . 2_565
Ag1A Ag2A Ag3A 165.61(7) . .
Ag1A Ag2A Ag7 113.57(7) . .
Ag1A Ag2A Au5 106.65(6) . .
Ag1A Ag2A Ag5 106.65(6) . .
Ag3A Ag2A Ag7 60.50(5) . .
Ag3A Ag2A Au5 58.99(5) . .
Ag3A Ag2A Ag5 58.99(5) . .
S2 Ag2A Ag1A 59.74(12) . .
S2 Ag2A Ag3A 130.55(13) . .
S2 Ag2A Ag7 90.93(13) . .
S2 Ag2A Au5 136.88(15) . .
S2 Ag2A Au3 118.66(13) . 2_565
S2 Ag2A Au1 82.40(14) . .
S2 Ag2A Ag1 82.40(14) . .
S2 Ag2A Ag3 118.66(13) . 2_565
S2 Ag2A Ag5 136.88(15) . .
S3 Ag2A Ag1A 122.41(15) . .
AG2n Ag5A Ag7 102.07(5) . .
AU5i Ag5A Ag10 114.48(6) . .
AG2n Ag5A Ag10 98.78(6) . .
AG5j Ag5A Ag10 114.48(6) . .
AU2m Ag5A Ag10 98.78(6) . .
AU6e Ag5A Ag10 56.50(4) . .
AG6f Ag5A Ag10 56.50(4) . .
AU6e Ag7 Ag2A 105.72(5) . .
AG1d Ag7 Ag2A 56.10(4) . .
AU5i Ag7 Ag2A 61.53(4) . .
AU1c Ag7 Ag2A 56.10(4) . .
AG5j Ag7 Ag2A 61.53(4) . .
AG6f Ag7 Ag2A 105.72(5) . .
AU6e Ag7 Ag3A 116.10(6) . .
AU1c Ag7 Ag3A 105.14(6) . .
AG6f Ag7 Ag3A 116.10(6) . .
AG1d Ag7 Ag3A 105.14(6) . .
AG5j Ag7 Ag3A 60.26(5) . .
AU5i Ag7 Ag3A 60.26(5) . .
AU6e Ag7 Ag8 54.34(4) . .
AG5j Ag7 Ag8 103.34(6) . .
AG1d Ag7 Ag8 55.20(4) . .
AU5i Ag7 Ag8 103.34(6) . .
AG6f Ag7 Ag8 54.34(4) . .
AU1c Ag7 Ag8 55.20(4) . .
AU6e Ag8 Ag7 57.65(4) . .
AG6f Ag8 Ag7 57.65(4) . .
AU1c Ag8 Ag7 53.99(4) . .
AG4l Ag8 Ag7 104.14(6) 2_565 .
AG1d Ag8 Ag7 53.99(4) . .
AU4k Ag8 Ag7 104.14(6) 2_565 .
AG4l Ag8 Ag9 56.52(4) 2_565 .
AU6e Ag8 Ag9 54.34(4) . .
AU1c Ag8 Ag9 102.04(5) . .
AU4k Ag8 Ag9 56.52(4) 2_565 .
AG1d Ag8 Ag9 102.04(5) . .
AG6f Ag8 Ag9 54.34(4) . .
AU6e Ag8 Ag13 103.83(5) . .
AG4l Ag8 Ag13 57.69(4) 2_565 .
AU1c Ag8 Ag13 53.77(4) . .
AU4k Ag8 Ag13 57.69(4) 2_565 .
AG1d Ag8 Ag13 53.77(4) . .
S3 Ag2A Ag3A 66.31(14) . .
S3 Ag2A Ag7 123.67(15) . .
S3 Ag2A S2 111.02(19) . .
S3 Ag2A Au5 110.13(14) . .
S3 Ag2A Au3 109.37(14) . 2_565
S3 Ag2A Au1 166.25(14) . .
S3 Ag2A Ag1 166.25(14) . .
S3 Ag2A Ag3 109.37(14) . 2_565
S3 Ag2A Ag5 110.13(14) . .
AG6f Ag8 Ag13 103.83(5) . .
AG3h Ag9 Ag0A 56.52(4) . 2_565
AU4k Ag9 Ag0A 105.25(6) 2_565 2_565
AG4l Ag9 Ag0A 105.25(6) 2_565 2_565
AU3g Ag9 Ag0A 56.52(4) . 2_565
AU6e Ag9 Ag0A 59.71(5) . 2_565
AG6f Ag9 Ag0A 59.71(5) . 2_565
AG6f Ag9 Ag10 58.98(5) . .
AU3g Ag9 Ag10 103.87(6) . .
AG3h Ag9 Ag10 103.87(6) . .
AG4l Ag9 Ag10 113.89(7) 2_565 .
AU6e Ag9 Ag10 58.98(5) . .
AU4k Ag9 Ag10 113.89(7) 2_565 .
AG6f Ag9 Ag18 131.97(6) . 2_565
AU4k Ag9 Ag18 144.89(7) 2_565 2_565
AG4l Ag9 Ag18 144.89(7) 2_565 2_565
AG3h Ag9 Ag18 95.97(6) . 2_565
AU6e Ag9 Ag18 131.97(6) . 2_565
AU3g Ag9 Ag18 95.97(6) . 2_565
AG3h Ag9 S15 90.57(12) . 2_565
AU3g Ag9 S15 90.57(12) . 2_565
AG6f Ag10 Ag5A 52.98(4) . .
AU6e Ag10 Ag5A 52.98(4) . .
AU6e Ag10 Ag9 56.51(5) . .
AG6f Ag10 Ag9 56.51(5) . .
AG4l Ag11 Ag4A 56.88(4) 2_565 2_565
AU4k Ag11 Ag4A 56.88(4) 2_565 2_565
AG4l Ag11 Ag13 60.87(5) 2_565 .
AU4k Ag11 Ag13 60.87(5) 2_565 .
AG1d Ag13 Ag1A 60.48(5) . .
AU2m Ag13 Ag1A 60.21(5) 2_565 .
AU1c Ag13 Ag1A 60.48(5) . .
AG2n Ag13 Ag1A 60.21(5) 2_565 .
AU1c Ag13 Ag4A 102.44(5) . 2_565
AG2n Ag13 Ag4A 55.38(5) 2_565 2_565
AU4k Ag13 Ag4A 55.46(4) 2_565 2_565
AU2m Ag13 Ag4A 55.38(5) 2_565 2_565
AG1d Ag13 Ag4A 102.44(5) . 2_565
AG4l Ag13 Ag4A 55.46(4) 2_565 2_565
AG2n Ag13 Ag8 100.36(5) 2_565 .
AU4k Ag13 Ag8 52.48(4) 2_565 .
AU1c Ag13 Ag8 53.77(4) . .
AU2m Ag13 Ag8 100.36(5) 2_565 .
AG1d Ag13 Ag8 53.77(4) . .
AG4l Ag13 Ag8 52.48(4) 2_565 .
AU2m Ag13 Ag11 106.22(6) 2_565 .
AU1c Ag13 Ag11 108.68(6) . .
AG2n Ag13 Ag11 106.22(6) 2_565 .
AG1d Ag13 Ag11 108.68(6) . .
AG15a Ag14 Ag4A 100.24(14) . 2_565
AG6Ab Ag14 Ag4A 103.02(12) . 2_565
AG5j Ag17 Ag3A 55.80(5) . .
AU4k Ag17 Ag3A 113.58(6) . .
AG4l Ag17 Ag3A 113.58(6) . .
AG3h Ag17 Ag3A 97.25(6) 2_565 .
AU5i Ag17 Ag3A 55.80(5) . .
AU3g Ag17 Ag3A 97.25(6) 2_565 .
AU3g Ag17 Ag4A 102.28(6) 2_565 .
AG3h Ag17 Ag4A 102.28(6) 2_565 .
AG4l Ag17 Ag4A 54.32(4) . .
AU5i Ag17 Ag4A 56.05(4) . .
AU4k Ag17 Ag4A 54.32(4) . .
Ag2A Ag3A Ag7 61.46(5) . .
Ag2A Ag3A Ag17 65.58(5) . .
Ag7 Ag3A Ag17 104.61(6) . .
S4 Ag3A Ag2A 113.81(13) . .
S4 Ag3A Ag7 130.15(16) . .
S4 Ag3A Ag17 48.23(12) . .
S4 Ag3A S13 168.27(19) . .
S4 Ag3A Au5 77.63(15) . .
S4 Ag3A Ag5 77.63(15) . .
S13 Ag3A Ag2A 77.66(13) . .
S13 Ag3A Ag7 56.52(15) . .
S13 Ag3A Ag17 143.15(13) . .
S13 Ag3A Au5 111.48(16) . .
S13 Ag3A Ag5 111.48(16) . .
Ag11 Ag4A Ag5A 160.46(7) 2_565 .
Ag11 Ag4A Ag13 57.50(5) 2_565 2_565
Ag13 Ag4A Ag5A 106.96(7) 2_565 .
S4 Ag4A Ag5A 91.90(12) . .
S4 Ag4A Ag11 100.05(12) . 2_565
S4 Ag4A Ag13 154.68(12) . 2_565
S4 Ag4A Au5 71.95(11) . .
S4 Ag4A Au4 100.03(11) . .
S4 Ag4A Ag5 71.95(11) . .
S4 Ag4A Ag4 100.03(11) . .
S5 Ag4A Ag5A 48.80(12) . .
S5 Ag4A Ag11 143.05(12) . 2_565
S5 Ag4A Ag13 108.65(14) . 2_565
S5 Ag4A S4 96.44(17) . .
S5 Ag4A Au5 102.62(12) . .
S5 Ag4A Au4 148.00(15) . .
S5 Ag4A Au2 89.17(14) . .
S5 Ag4A Ag5 102.62(12) . .
S5 Ag4A Ag4 148.00(15) . .
S5 Ag4A Ag2 89.17(14) . .
S14 Ag4A Ag5A 143.05(13) . .
S14 Ag4A Ag11 49.06(11) . 2_565
S14 Ag4A Ag13 73.09(13) . 2_565
S14 Ag4A S4 101.94(17) . .
S14 Ag4A S5 95.26(16) . .
S14 Ag4A Au5 161.59(13) . .
S14 Ag4A Au4 107.79(12) . .
S14 Ag4A Au2 127.21(14) . .
S14 Ag4A Ag5 161.59(13) . .
S14 Ag4A Ag4 107.79(12) . .
S14 Ag4A Ag2 127.21(14) . .
Ag0A Ag5A Ag10 52.28(5) 2_565 .
Ag4A Ag5A Ag0A 102.45(6) . 2_565
Ag4A Ag5A Ag7 108.52(6) . .
Ag4A Ag5A Ag10 153.27(7) . .
Ag7 Ag5A Ag0A 112.36(6) . 2_565
Ag7 Ag5A Ag10 78.62(5) . .
S5 Ag5A Ag0A 102.90(15) . 2_565
S5 Ag5A Ag4A 57.06(13) . .
S5 Ag5A Ag7 144.39(16) . .
S5 Ag5A Ag10 130.07(15) . .
S5 Ag5A S6 126.63(17) . .
S5 Ag5A Au5 113.55(14) . .
S5 Ag5A Au6 152.33(14) . .
S5 Ag5A Au2 94.30(13) . .
S5 Ag5A Ag6 152.33(14) . .
S5 Ag5A Ag5 113.55(14) . .
S5 Ag5A Ag2 94.30(13) . .
S6 Ag5A Ag0A 97.97(15) . 2_565
S6 Ag5A Ag4A 157.63(15) . .
S6 Ag5A Ag7 54.28(12) . .
S6 Ag5A Ag10 45.69(14) . .
S6 Ag5A Au5 107.74(12) . .
S6 Ag5A Au6 78.52(13) . .
S6 Ag5A Au2 136.57(14) . .
S6 Ag5A Ag6 78.52(13) . .
S6 Ag5A Ag5 107.74(12) . .
S6 Ag5A Ag2 136.57(14) . .
Ag2A Ag7 Ag8 105.56(6) . .
Ag3A Ag7 Ag2A 58.04(5) . .
Ag3A Ag7 Ag8 160.25(6) . .
S6 Ag7 Ag2A 159.09(12) . .
S6 Ag7 Ag3A 103.33(13) . .
S6 Ag7 Ag8 90.39(13) . .
S6 Ag7 Au5 102.15(11) . .
S6 Ag7 Au6 72.45(12) . .
S6 Ag7 Au1 129.48(13) . .
S6 Ag7 Ag1 129.48(13) . .
S6 Ag7 Ag6 72.45(12) . .
S6 Ag7 Ag5 102.15(11) . .
S7 Ag7 Ag2A 105.03(12) . .
S7 Ag7 Ag3A 141.18(15) . .
S7 Ag7 Ag8 48.62(13) . .
S7 Ag7 S6 95.63(16) . .
S7 Ag7 Au5 147.11(13) . .
S7 Ag7 Au6 101.76(14) . .
S7 Ag7 Au1 87.37(12) . .
S7 Ag7 Ag1 87.37(12) . .
S7 Ag7 Ag6 101.76(14) . .
S7 Ag7 Ag5 147.11(13) . .
S13 Ag7 Ag2A 72.60(12) . .
S13 Ag7 Ag3A 49.60(12) . .
S13 Ag7 Ag8 141.02(12) . .
S13 Ag7 S6 103.47(17) . .
S13 Ag7 S7 93.34(18) . .
S13 Ag7 Au5 108.84(13) . .
S13 Ag7 Au6 164.64(13) . .
S13 Ag7 Au1 126.75(12) . .
S13 Ag7 Ag1 126.75(12) . .
S13 Ag7 Ag6 164.64(13) . .
S13 Ag7 Ag5 108.84(13) . .
Ag7 Ag8 Ag9 108.85(5) . .
Ag7 Ag8 Ag13 101.43(6) . .
Ag13 Ag8 Ag9 112.01(6) . .
S7 Ag8 Ag7 53.64(13) . .
S7 Ag8 Ag9 145.48(13) . .
S7 Ag8 Ag13 101.28(13) . .
S7 Ag8 S8 132.42(18) . .
S7 Ag8 Au6 109.88(14) . .
S7 Ag8 Au4 148.44(15) . 2_565
S7 Ag8 Au1 90.10(14) . .
S7 Ag8 Ag1 90.10(14) . .
S7 Ag8 Ag6 109.88(14) . .
S7 Ag8 Ag4 148.44(15) . 2_565
S8 Ag8 Ag7 158.20(13) . .
S8 Ag8 Ag9 53.17(12) . .
S8 Ag8 Ag13 97.51(13) . .
S8 Ag8 Au6 107.31(13) . .
S8 Ag8 Au4 77.10(13) . 2_565
S8 Ag8 Au1 135.18(13) . .
S8 Ag8 Ag1 135.18(13) . .
S8 Ag8 Ag6 107.31(13) . .
S8 Ag8 Ag4 77.10(13) . 2_565
Ag10 Ag9 Ag0A 56.11(5) . 2_565
Ag10 Ag9 Ag18 94.11(6) . 2_565
Ag18 Ag9 Ag0A 72.28(6) 2_565 2_565
S8 Ag9 Ag0A 155.38(14) . 2_565
S8 Ag9 Ag10 102.04(12) . .
S8 Ag9 Ag18 124.91(14) . 2_565
S8 Ag9 S15 93.41(16) . 2_565
S8 Ag9 Au6 100.68(13) . .
S8 Ag9 Au4 71.35(12) . 2_565
S8 Ag9 Au3 129.09(12) . .
S8 Ag9 Ag6 100.68(13) . .
S8 Ag9 Ag3 129.09(12) . .
S8 Ag9 Ag4 71.35(12) . 2_565
S9 Ag9 Ag0A 71.69(12) . 2_565
S9 Ag9 Ag10 48.14(15) . .
S9 Ag9 Ag18 53.43(13) . 2_565
S9 Ag9 S8 103.23(16) . .
S9 Ag9 S15 96.79(18) . 2_565
S9 Ag9 Au6 106.23(15) . .
S9 Ag9 Au4 160.77(15) . 2_565
S9 Ag9 Au3 126.62(12) . .
S9 Ag9 Ag6 106.23(15) . .
S9 Ag9 Ag3 126.62(12) . .
S9 Ag9 Ag4 160.77(15) . 2_565
S15 Ag9 Ag0A 110.99(12) 2_565 2_565
S15 Ag9 Ag10 143.91(12) 2_565 .
S15 Ag9 Ag18 51.04(11) 2_565 2_565
S15 Ag9 Au6 149.25(12) 2_565 .
S15 Ag9 Au4 101.89(12) 2_565 2_565
S15 Ag9 Ag6 149.25(12) 2_565 .
S15 Ag9 Ag4 101.89(12) 2_565 2_565
Ag0A Ag10 Ag5A 63.66(5) 2_565 .
Ag0A Ag10 Ag9 62.36(5) 2_565 .
Ag0A Ag10 Au6 61.22(4) 2_565 .
Ag0A Ag10 Ag6 61.22(4) 2_565 .
Ag9 Ag10 Ag5A 104.67(6) . .
S6 Ag10 Ag0A 112.26(13) . 2_565
S6 Ag10 Ag5A 48.61(12) . .
S6 Ag10 Ag9 131.09(13) . .
S6 Ag10 Au6 77.82(13) . .
S6 Ag10 Ag6 77.82(13) . .
S9 Ag10 Ag0A 78.86(13) . 2_565
S9 Ag10 Ag5A 142.45(14) . .
S9 Ag10 Ag9 55.64(13) . .
S9 Ag10 S6 168.55(18) . .
S9 Ag10 Au6 111.16(14) . .
S9 Ag10 Ag6 111.16(14) . .
Ag13 Ag11 Ag4A 62.68(5) . 2_565
S8 Ag11 Ag4A 130.02(14) . 2_565
AG5j Ag17 Ag4A 56.05(4) . .
AG4l Ag17 Ag9 59.46(5) . 2_565
AG5j Ag17 Ag9 105.06(6) . 2_565
AU5i Ag17 Ag9 105.06(6) . 2_565
AU4k Ag17 Ag9 59.46(5) . 2_565
AG3h Ag17 Ag9 54.89(4) 2_565 2_565
AU3g Ag17 Ag9 54.89(4) 2_565 2_565
AG20b Ag18 Ag9 108.52(10) . 2_565
AG19a Ag18 Ag9 104.10(14) . 2_565
AG12a S2 Ag1A 115.4(3) . .
AG19a S3 Ag2A 113.7(3) . .
AG15a S5 Ag4A 129.5(3) 2_565 .
AG21b S7 Ag7 131.1(3) . .
AG21b S7 Ag16 69.8(3) . .
AG12a S10 Ag13 101.3(4) . .
AG21b S10 Ag13 109.6(3) . .
AG15a S12 Ag0A 113.6(3) . .
AG19a S15 Ag9 121.9(3) . 2_565
Ag2A AG3h Ag1A 61.47(4) 2_565 2_565
Ag2A AG1d Ag1A 62.21(5) . .
Ag2A AU3g Ag1A 61.47(4) 2_565 2_565
Ag2A AU1c Ag1A 62.21(5) . .
Ag2A AG1d Ag7 67.20(5) . .
Ag2A AU1c Ag7 67.20(5) . .
Ag2A AU1c Ag8 128.46(6) . .
Ag2A AG1d Ag8 128.46(6) . .
Ag2A AU1c Ag13 116.21(5) . .
Ag2A AG1d Ag13 116.21(5) . .
Ag3A AG5j Ag2A 59.60(4) . .
Ag3A AU5i Ag2A 59.60(4) . .
Ag3A AU5i Ag4A 91.27(5) . .
Ag3A AG5j Ag4A 91.27(5) . .
Ag4A AG2n Ag0A 129.36(6) . 2_565
Ag4A AU2m Ag0A 129.36(6) . 2_565
Ag4A AU2m Ag1A 124.18(5) . 2_565
Ag4A AG2n Ag1A 124.18(5) . 2_565
Ag4A AU5i Ag2A 138.75(6) . .
Ag4A AG5j Ag2A 138.75(6) . .
Ag4A AG2n Ag5A 69.15(5) . .
Ag4A AU2m Ag5A 69.15(5) . .
Ag4A AU4k Ag9 133.23(6) . 2_565
Ag4A AG4l Ag9 133.23(6) . 2_565
Ag4A AG4l Ag11 63.39(5) . 2_565
Ag4A AU4k Ag11 63.39(5) . 2_565
Ag4A AU2m Ag13 68.69(5) . 2_565
Ag4A AG2n Ag13 68.69(5) . 2_565
Ag4A AG4l Ag13 64.66(5) . 2_565
Ag4A AU4k Ag13 64.66(5) . 2_565
Ag5A AU6e Ag0A 69.58(5) . 2_565
Ag5A AG2n Ag0A 72.10(5) . 2_565
Ag5A AG6f Ag0A 69.58(5) . 2_565
Ag5A AU2m Ag0A 72.10(5) . 2_565
Ag5A AG2n Ag1A 128.22(5) . 2_565
Ag5A AU2m Ag1A 128.22(5) . 2_565
Ag5A AU5i Ag2A 132.00(5) . .
Ag5A AG5j Ag2A 132.00(5) . .
Ag5A AG5j Ag3A 86.25(5) . .
Ag5A AU5i Ag3A 86.25(5) . .
Ag5A AU5i Ag4A 66.27(5) . .
Ag5A AG5j Ag4A 66.27(5) . .
Ag5A AU6e Ag7 70.07(5) . .
Ag5A AG6f Ag7 70.07(5) . .
Ag5A AG6f Ag8 130.65(6) . .
Ag5A AU6e Ag8 130.65(6) . .
Ag5A AU6e Ag9 127.22(6) . .
Ag5A AG6f Ag9 127.22(6) . .
Ag5A AU6e Ag10 70.53(5) . .
Ag5A AG6f Ag10 70.53(5) . .
Ag7 AG6f Ag0A 135.92(5) . 2_565
Ag7 AU6e Ag0A 135.92(5) . 2_565
Ag7 AG1d Ag1A 124.23(6) . .
Ag7 AU1c Ag1A 124.23(6) . .
Ag7 AG5j Ag2A 63.39(5) . .
Ag7 AU5i Ag2A 63.39(5) . .
Ag7 AU5i Ag3A 63.68(5) . .
Ag7 AG5j Ag3A 63.68(5) . .
Ag7 AG5j Ag4A 132.18(5) . .
Ag7 AU5i Ag4A 132.18(5) . .
Ag7 AU5i Ag5A 71.76(5) . .
Ag7 AG5j Ag5A 71.76(5) . .
Ag7 AG1d Ag8 70.81(5) . .
Ag7 AU1c Ag8 70.81(5) . .
Ag7 AU1c Ag13 130.83(5) . .
Ag7 AG1d Ag13 130.83(5) . .
Ag7 AU5i Ag17 127.89(6) . .
Ag7 AG5j Ag17 127.89(6) . .
Ag8 AG6f Ag0A 132.15(6) . 2_565
Ag8 AU6e Ag0A 132.15(6) . 2_565
Ag8 AU1c Ag1A 127.81(5) . .
Ag8 AG1d Ag1A 127.81(5) . .
Ag8 AU4k Ag4A 127.30(5) 2_565 .
Ag8 AG4l Ag4A 127.30(5) 2_565 .
Ag8 AU6e Ag7 68.01(5) . .
Ag8 AG6f Ag7 68.01(5) . .
Ag8 AU4k Ag9 70.90(5) 2_565 2_565
Ag8 AG4l Ag9 70.90(5) 2_565 2_565
Ag8 AG6f Ag9 71.93(5) . .
Ag8 AU6e Ag9 71.93(5) . .
Ag8 AU6e Ag10 85.32(5) . .
Ag8 AG6f Ag10 85.32(5) . .
Ag8 AG4l Ag11 71.79(5) 2_565 2_565
Ag8 AU4k Ag11 71.79(5) 2_565 2_565
Ag8 AU1c Ag13 72.46(5) . .
Ag8 AG1d Ag13 72.46(5) . .
Ag8 AG4l Ag13 69.83(5) 2_565 2_565
Ag8 AU4k Ag13 69.83(5) 2_565 2_565
Ag9 AG6f Ag0A 64.47(5) . 2_565
Ag9 AU3g Ag0A 68.31(5) . 2_565
Ag9 AU6e Ag0A 64.47(5) . 2_565
Ag9 AG3h Ag0A 68.31(5) . 2_565
Ag9 AU3g Ag1A 124.54(5) . 2_565
Ag9 AG3h Ag1A 124.54(5) . 2_565
Ag9 AG3h Ag2A 130.98(7) . 2_565
Ag9 AU3g Ag2A 130.98(7) . 2_565
Ag9 AU6e Ag7 134.40(5) . .
Ag9 AG6f Ag7 134.40(5) . .
Ag9 AU6e Ag10 64.51(5) . .
Ag9 AG6f Ag10 64.51(5) . .
Ag9 AU4k Ag13 136.87(5) 2_565 2_565
Ag9 AG4l Ag13 136.87(5) 2_565 2_565
Ag9 AU3g Ag17 68.09(5) . 2_565
Ag9 AG3h Ag17 68.09(5) . 2_565
Ag10 AU6e Ag0A 59.13(4) . 2_565
Ag10 AG6f Ag0A 59.13(4) . 2_565
Ag10 AG6f Ag7 91.05(5) . .
Ag10 AU6e Ag7 91.05(5) . .
Ag11 AU4k Ag9 91.16(5) 2_565 2_565
Ag11 AG4l Ag9 91.16(5) 2_565 2_565
Ag11 AU4k Ag13 60.05(5) 2_565 2_565
Ag11 AG4l Ag13 60.05(5) 2_565 2_565
Ag13 AU2m Ag0A 117.87(5) 2_565 2_565
Ag13 AG2n Ag0A 117.87(5) 2_565 2_565
Ag13 AG2n Ag1A 61.92(5) 2_565 2_565
Ag13 AU1c Ag1A 61.21(5) . .
Ag13 AU2m Ag1A 61.92(5) 2_565 2_565
Ag13 AG1d Ag1A 61.21(5) . .
Ag13 AU2m Ag5A 129.56(6) 2_565 .
Ag13 AG2n Ag5A 129.56(6) 2_565 .
Ag17 AG3h Ag1A 129.81(6) 2_565 2_565
Ag17 AU3g Ag1A 129.81(6) 2_565 2_565
Ag17 AG5j Ag2A 72.09(5) . .
Ag17 AU3g Ag2A 74.94(5) 2_565 2_565
Ag17 AU5i Ag2A 72.09(5) . .
Ag17 AG3h Ag2A 74.94(5) 2_565 2_565
Ag17 AU5i Ag3A 71.32(5) . .
Ag17 AG5j Ag3A 71.32(5) . .
Ag17 AG4l Ag4A 72.71(5) . .
Ag17 AU4k Ag4A 72.71(5) . .
Ag17 AU5i Ag4A 71.02(5) . .
Ag17 AG5j Ag4A 71.02(5) . .
Ag17 AU5i Ag5A 130.85(6) . .
Ag17 AG5j Ag5A 130.85(6) . .
Ag17 AG4l Ag8 129.16(6) . 2_565
Ag17 AU4k Ag8 129.16(6) . 2_565
Ag17 AG4l Ag9 65.66(5) . 2_565
Ag17 AU4k Ag9 65.66(5) . 2_565
Ag17 AG4l Ag11 83.77(6) . 2_565
Ag17 AU4k Ag11 83.77(6) . 2_565
Ag17 AG4l Ag13 132.84(5) . 2_565
Ag17 AU4k Ag13 132.84(5) . 2_565
P2 AG6Ab Ag14 89.4(3) . .
P2 AG15a Ag14 87.1(3) . .
P2 AG15a S5 125.0(4) . 2_565
P2 AG6Ab S11 118.9(4) . .
P2 AG15a S12 140.7(4) . .
P2 AG6Ab S12 132.9(5) . .
P3 AG21b Ag16 89.6(4) . .
P3 AG12a Ag16 89.2(4) . .
P3 AG12a S2 117.5(5) . .
P3 AG12a S7 115.5(5) . .
P3 AG21b S7 129.8(4) . .
P3 AG21b S10 131.1(4) . .
P3 AG12a S10 129.1(6) . .
P6 AG20b Ag18 91.1(2) . .
P6 AG19a Ag18 90.7(2) . .
P6 AG20b S1 116.3(3) . .
P6 AG20b S3 133.5(4) . .
P6 AG19a S15 129.4(4) . .
S1 AG20b Ag18 55.56(14) . .
S2 AG12a Ag16 54.0(3) . .
S2 AG12a S7 84.2(3) . .
S3 AG19a Ag18 128.7(3) . .
S3 AG20b Ag18 122.7(3) . .
S3 AG19a P6 135.1(4) . .
S3 AG20b S1 109.4(3) . .
S3 AG19a S15 94.3(3) . .
S5 AG15a Ag14 54.41(18) 2_565 .
S7 AG12a Ag16 54.1(2) . .
S7 AG21b Ag16 56.6(2) . .
S8 Ag11 Ag13 110.37(16) . .
S8 Ag11 S14 169.9(2) . 2_565
S8 Ag11 Au4 76.16(13) . 2_565
S8 Ag11 Ag4 76.16(13) . 2_565
S10 AG12a Ag16 137.1(4) . .
S10 AG21b Ag16 136.4(4) . .
S14 Ag11 Ag4A 56.12(13) 2_565 2_565
S10 AG12a S2 108.8(4) . .
S10 AG21b S7 95.5(4) . .
S10 AG12a S7 88.1(4) . .
S11 AG6Ab Ag14 52.98(19) . .
S14 Ag11 Ag13 79.34(16) 2_565 .
S14 Ag11 Au4 111.90(14) 2_565 2_565
S14 Ag11 Ag4 111.90(14) 2_565 2_565
Ag1A Ag13 Ag4A 110.76(6) . 2_565
Ag1A Ag13 Ag8 110.22(6) . .
Ag1A Ag13 Ag11 165.26(7) . .
Ag1A Ag13 Au4 106.47(5) . 2_565
Ag1A Ag13 Ag4 106.47(5) . 2_565
Ag4A Ag13 Ag8 103.60(6) 2_565 .
Ag11 Ag13 Ag4A 59.82(5) . 2_565
Ag11 Ag13 Ag8 64.51(5) . .
Ag11 Ag13 Au4 59.08(5) . 2_565
Ag11 Ag13 Ag4 59.08(5) . 2_565
S10 Ag13 Ag1A 124.71(15) . .
S10 Ag13 Ag4A 123.64(15) . 2_565
S10 Ag13 Ag8 67.79(11) . .
S10 Ag13 Ag11 67.39(14) . .
S10 Ag13 S11 112.48(15) . .
S10 Ag13 Au4 111.35(13) . 2_565
S10 Ag13 Au2 167.97(13) . 2_565
S10 Ag13 Au1 112.04(12) . .
S10 Ag13 Ag1 112.04(12) . .
S10 Ag13 Ag4 111.35(13) . 2_565
S10 Ag13 Ag2 167.97(13) . 2_565
S11 Ag13 Ag1A 57.61(12) . .
S11 Ag13 Ag4A 87.76(12) . 2_565
S11 Ag13 Ag8 166.24(14) . .
S11 Ag13 Ag11 128.94(14) . .
S11 Ag13 Au4 133.75(11) . 2_565
S11 Ag13 Au2 79.53(10) . 2_565
S11 Ag13 Au1 116.68(13) . .
S11 Ag13 Ag1 116.68(13) . .
S11 Ag13 Ag4 133.75(11) . 2_565
S11 Ag13 Ag2 79.53(10) . 2_565
P1 Ag14 Ag4A 150.45(18) . 2_565
P1 Ag14 Ag15 89.4(2) . .
P1 Ag14 Ag6A 92.2(2) . .
P1 Ag14 S5 115.25(19) . 2_565
P1 Ag14 S11 124.4(2) . .
P1 Ag14 S14 113.1(2) . 2_565
S5 Ag14 Ag4A 53.47(12) 2_565 2_565
S5 Ag14 Ag15 54.9(2) 2_565 .
S5 Ag14 Ag6A 63.7(3) 2_565 .
S11 Ag14 Ag4A 85.11(11) . 2_565
S11 Ag14 Ag15 71.40(19) . .
S11 Ag14 Ag6A 60.3(3) . .
S11 Ag14 S5 95.55(17) . 2_565
S11 Ag14 S14 107.40(17) . 2_565
S12 AG6Ab Ag14 131.4(2) . .
S12 AG15a Ag14 128.4(3) . .
S12 AG15a S5 92.8(3) . 2_565
S12 AG6Ab S11 106.0(4) . .
S14 Ag14 Ag4A 50.67(11) 2_565 2_565
S14 Ag14 Ag15 150.18(19) 2_565 .
S14 Ag14 Ag6A 153.36(16) 2_565 .
S14 Ag14 S5 96.51(17) 2_565 2_565
P4 Ag16 Ag12 91.9(3) . .
P4 Ag16 Ag21 89.2(2) . .
P4 Ag16 S2 124.18(18) . .
P4 Ag16 S7 115.5(2) . .
P4 Ag16 S13 119.4(2) . .
S2 Ag16 Ag12 58.2(3) . .
S2 Ag16 Ag21 67.8(2) . .
S2 Ag16 S7 91.11(18) . .
S7 Ag16 Ag12 60.9(3) . .
S7 Ag16 Ag21 53.6(2) . .
S13 Ag16 Ag12 146.9(2) . .
S13 Ag16 Ag21 144.9(2) . .
S13 Ag16 S2 105.70(16) . .
S13 Ag16 S7 93.42(18) . .
Ag4A Ag17 Ag3A 77.46(5) . .
Ag9 Ag17 Ag3A 151.70(7) 2_565 .
Ag9 Ag17 Ag4A 110.67(6) 2_565 .
S4 Ag17 Ag3A 44.93(11) . .
S4 Ag17 Ag4A 54.10(14) . .
S4 Ag17 Ag9 160.23(13) . 2_565
S4 Ag17 Au5 77.67(14) . .
S4 Ag17 Au4 108.23(15) . .
S4 Ag17 Au3 135.15(15) . 2_565
S4 Ag17 Ag3 135.15(15) . 2_565
S4 Ag17 Ag5 77.67(14) . .
S4 Ag17 Ag4 108.23(15) . .
S15 Ag17 Ag3A 127.96(14) . .
S15 Ag17 Ag4A 145.75(13) . .
S15 Ag17 Ag9 59.55(14) . 2_565
S15 Ag17 S4 124.2(2) . .
S15 Ag17 Au5 154.40(14) . .
S15 Ag17 Au4 116.72(14) . .
S15 Ag17 Au3 96.99(14) . 2_565
S15 Ag17 Ag3 96.99(14) . 2_565
S15 Ag17 Ag5 154.40(14) . .
S15 Ag17 Ag4 116.72(14) . .
P5 Ag18 Ag9 160.81(16) . 2_565
P5 Ag18 Ag19 89.78(18) . .
P5 Ag18 Ag20 88.53(17) . .
P5 Ag18 S1 107.25(19) . .
P5 Ag18 S9 111.27(19) . 2_565
P5 Ag18 S15 122.4(2) . .
S1 Ag18 Ag9 89.97(13) . 2_565
S1 Ag18 Ag19 71.1(3) . .
S1 Ag18 Ag20 56.1(3) . .
S9 Ag18 Ag9 53.74(12) 2_565 2_565
S9 Ag18 Ag19 157.7(2) 2_565 .
S9 Ag18 Ag20 158.35(18) 2_565 .
S9 Ag18 S1 107.52(19) 2_565 .
S15 Ag18 Ag9 58.84(14) . 2_565
S15 Ag18 Ag19 56.7(3) . .
S15 Ag18 Ag20 70.4(2) . .
S15 Ag18 S1 103.59(17) . .
S15 Ag18 S9 103.79(17) . 2_565
C12 P1 Ag14 110.5(8) . .
C12 P1 C3CA 105.8(9) . .
C12 P1 C43 103.7(10) . .
C3CA P1 Ag14 116.4(6) . .
C3CA P1 C43 102.2(9) . .
C43 P1 Ag14 116.9(7) . .
C12 P2 Ag15 119.8(7) . .
C12 P2 Ag6A 112.8(7) . .
C12 P2 C28 105.6(10) . .
C12 P2 C0EA 103.8(11) . .
C28 P2 Ag15 118.7(7) . .
C28 P2 Ag6A 111.3(7) . .
C28 P2 C0EA 97.9(10) . .
C0EA P2 Ag15 107.8(8) . .
C0EA P2 Ag6A 123.2(8) . .
C5 P3 Ag12 115.4(7) . .
C5 P3 Ag21 118.1(6) . .
C5 P3 C7AA 102.9(9) . .
C5 P3 C8CA 107.1(11) . .
C7AA P3 Ag12 109.3(6) . .
C7AA P3 Ag21 118.8(6) . .
C7AA P3 C8CA 100.4(8) . .
C8CA P3 Ag12 119.4(9) . .
C8CA P3 Ag21 107.5(8) . .
C5 P4 Ag16 110.5(6) . .
C5 P4 C6CA 102.7(9) . .
C6CA P4 Ag16 118.6(7) . .
C6DA P4 Ag16 116.3(6) . .
C6DA P4 C5 103.9(9) . .
C6DA P4 C6CA 103.2(9) . .
C4 P5 Ag18 115.7(6) . .
C4 P5 C42 102.3(9) . .
C30 P5 Ag18 117.3(6) . .
C30 P5 C4 103.6(7) . .
C30 P5 C42 102.6(11) . .
C42 P5 Ag18 113.5(8) . .
C42 P6 Ag19 116.6(8) . .
C42 P6 Ag20 109.5(9) . .
C42 P6 C8HA 104.3(12) . .
C42 P6 C1KA 101.5(11) . .
C8HA P6 Ag19 104.9(8) . .
C8HA P6 Ag20 124.7(8) . .
C1KA P6 Ag19 124.8(8) . .
C1KA P6 Ag20 111.9(8) . .
C1KA P6 C8HA 102.2(11) . .
Ag0A S1 Ag20 140.3(3) . .
Ag1A S1 Ag0A 66.51(14) . .
Ag1A S1 Ag20 115.0(2) . .
Ag1A S1 Ag18 141.0(2) . .
Ag18 S1 Ag0A 86.69(16) . .
Ag18 S1 Ag20 68.3(2) . .
C40 S1 Ag0A 96.1(9) . .
C40 S1 Ag1A 111.0(9) . .
C40 S1 Ag20 117.3(9) . .
C40 S1 Ag18 99.1(8) . .
Ag2A S2 Ag1A 65.09(11) . .
Ag2A S2 Ag12 136.3(3) . .
Ag16 S2 Ag1A 148.6(2) . .
Ag16 S2 Ag2A 90.74(17) . .
Ag16 S2 Ag12 67.8(3) . .
C1BA S2 Ag1A 96.0(7) . .
C1BA S2 Ag2A 100.0(7) . .
C1BA S2 Ag12 122.4(7) . .
C1BA S2 Ag16 108.4(7) . .
Ag2A S3 Ag20 100.8(3) . .
C41 S3 Ag2A 108.3(10) . .
C41 S3 Ag19 113.5(10) . .
C41 S3 Ag20 106.3(9) . .
Ag3A S4 Ag4A 109.1(2) . .
Ag3A S4 Ag17 86.85(16) . .
Ag17 S4 Ag4A 78.66(16) . .
C3DA S4 Ag3A 106.9(8) . .
C3DA S4 Ag4A 143.5(8) . .
C3DA S4 Ag17 108.5(8) . .
Ag5A S5 Ag4A 74.14(14) . .
Ag5A S5 Ag15 102.6(3) . 2_565
Ag5A S5 Ag14 131.2(2) . 2_565
Ag14 S5 Ag4A 74.94(14) 2_565 .
Ag14 S5 Ag15 70.7(2) 2_565 2_565
S15 AG19a Ag18 54.14(16) . .
C48 S5 Ag4A 99.0(9) . .
C48 S5 Ag5A 106.2(9) . .
C48 S5 Ag15 128.8(9) . 2_565
C48 S5 Ag14 115.3(9) . 2_565
Ag5A S6 Ag7 78.10(15) . .
Ag10 S6 Ag5A 85.70(17) . .
Ag10 S6 Ag7 109.8(2) . .
C2AA S6 Ag5A 110.7(7) . .
C2AA S6 Ag7 144.9(7) . .
C2AA S6 Ag10 104.8(7) . .
Ag7 S7 Ag12 121.6(3) . .
Ag7 S7 Ag16 79.59(17) . .
Ag8 S7 Ag7 77.74(15) . .
Ag8 S7 Ag12 99.3(3) . .
Ag8 S7 Ag21 101.1(3) . .
Ag8 S7 Ag16 138.7(2) . .
Ag16 S7 Ag12 65.0(3) . .
C18 S7 Ag7 102.2(6) . .
C18 S7 Ag8 106.2(8) . .
C18 S7 Ag12 132.9(7) . .
C18 S7 Ag21 124.0(7) . .
C18 S7 Ag16 112.0(8) . .
Ag8 S8 Ag9 79.72(16) . .
Ag11 S8 Ag8 87.62(19) . .
Ag11 S8 Ag9 111.0(2) . .
C34 S8 Ag8 107.2(9) . .
C34 S8 Ag9 143.0(8) . .
C34 S8 Ag11 105.7(8) . .
Ag10 S9 Ag9 76.23(16) . .
Ag10 S9 Ag18 131.1(2) . 2_565
Ag18 S9 Ag9 72.83(15) 2_565 .
C47 S9 Ag9 93.2(7) . .
C47 S9 Ag10 108.1(8) . .
C47 S9 Ag18 110.5(8) . 2_565
C10 S10 Ag12 103.4(8) . .
C10 S10 Ag21 108.3(8) . .
C10 S10 Ag13 109.5(8) . .
Ag1A S11 Ag6A 117.7(2) . .
Ag13 S11 Ag1A 65.60(12) . .
Ag13 S11 Ag6A 140.6(3) . .
Ag14 S11 Ag1A 148.1(2) . .
Ag14 S11 Ag6A 66.7(2) . .
Ag14 S11 Ag13 91.05(19) . .
C9 S11 Ag1A 92.5(7) . .
C9 S11 Ag6A 117.4(7) . .
C9 S11 Ag13 101.1(7) . .
C9 S11 Ag14 113.9(8) . .
Ag0A S12 Ag6A 102.2(3) . .
C6 S12 Ag0A 111.0(8) . .
C6 S12 Ag15 111.7(8) . .
C6 S12 Ag6A 109.2(8) . .
Ag3A S13 Ag7 73.87(15) . .
Ag3A S13 Ag16 134.6(2) . .
Ag16 S13 Ag7 81.85(18) . .
C8AA S13 Ag3A 110.7(6) . .
C8AA S13 Ag7 95.0(8) . .
C8AA S13 Ag16 109.1(7) . .
Ag4A S14 Ag14 78.20(17) . 2_565
Ag11 S14 Ag4A 74.82(14) 2_565 .
Ag11 S14 Ag14 132.4(2) 2_565 2_565
C20 S14 Ag4A 97.3(7) . .
C20 S14 Ag11 112.5(9) . 2_565
C20 S14 Ag14 109.2(9) . 2_565
Ag17 S15 Ag9 71.73(17) . 2_565
Ag17 S15 Ag19 101.3(2) . .
Ag17 S15 Ag18 125.3(2) . .
Ag18 S15 Ag9 70.12(15) . 2_565
Ag18 S15 Ag19 69.2(2) . .
C35 S15 Ag9 98.0(8) . 2_565
C35 S15 Ag19 135.2(10) . .
C35 S15 Ag17 110.7(9) . .
C35 S15 Ag18 112.1(8) . .
P3 C5 P4 115.0(10) . .
P3 C5 H5A 108.5 . .
P3 C5 H5B 108.5 . .
P4 C5 H5A 108.5 . .
P4 C5 H5B 108.5 . .
H5A C5 H5B 107.5 . .
S11 C9 H9A 107.8 . .
S11 C9 H9B 107.8 . .
H9A C9 H9B 107.2 . .
C15 C9 S11 117.9(14) . .
C15 C9 H9A 107.8 . .
C15 C9 H9B 107.8 . .
S10 C10 H10A 108.4 . .
S10 C10 H10B 108.4 . .
H10A C10 H10B 107.5 . .
C1CA C10 S10 115.6(16) . .
C1CA C10 H10A 108.4 . .
C1CA C10 H10B 108.4 . .
P1 C12 H12A 108.6 . .
P1 C12 H12B 108.6 . .
P2 C12 P1 114.8(10) . .
P2 C12 H12A 108.6 . .
P2 C12 H12B 108.6 . .
H12A C12 H12B 107.5 . .
C7 C15 C9 116.7(13) . .
C7 C15 C13 120.0 . .
C13 C15 C9 122.6(13) . .
C15 C7 H7 120.0 . .
C19 C7 C15 120.0 . .
C19 C7 H7 120.0 . .
C7 C19 H19 120.0 . .
C7 C19 C11 120.0 . .
C11 C19 H19 120.0 . .
C19 C11 C4CA 122.3(15) . .
C6AA C11 C19 120.0 . .
C6AA C11 C4CA 117.3(15) . .
C11 C6AA H6AA 120.0 . .
C13 C6AA C11 120.0 . .
C13 C6AA H6AA 120.0 . .
C15 C13 H13 120.0 . .
C6AA C13 C15 120.0 . .
C6AA C13 H13 120.0 . .
S7 C18 H18A 108.4 . .
S7 C18 H18B 108.4 . .
H18A C18 H18B 107.4 . .
C0AA C18 S7 115.7(13) . .
C0AA C18 H18A 108.4 . .
C0AA C18 H18B 108.4 . .
C1DA C4 P5 116.8(8) . .
C1DA C4 C9CA 120.0 . .
C9CA C4 P5 123.2(8) . .
C4 C1DA H1DA 120.0 . .
C7DA C1DA C4 120.0 . .
C7DA C1DA H1DA 120.0 . .
C1DA C7DA H7DA 120.0 . .
C1DA C7DA C0DA 120.0 . .
C0DA C7DA H7DA 120.0 . .
C7DA C0DA H0DA 120.0 . .
C17 C0DA C7DA 120.0 . .
C17 C0DA H0DA 120.0 . .
C0DA C17 H17 120.0 . .
C0DA C17 C9CA 120.0 . .
C9CA C17 H17 120.0 . .
C4 C9CA H9CA 120.0 . .
C17 C9CA C4 120.0 . .
C17 C9CA H9CA 120.0 . .
S12 C6 H6A 108.9 . .
S12 C6 H6B 108.9 . .
H6A C6 H6B 107.7 . .
C26 C6 S12 113.4(19) . .
C26 C6 H6A 108.9 . .
C26 C6 H6B 108.9 . .
C3BA C0AA C18 120.1(11) . .
C3BA C0AA C8 120.0 . .
C8 C0AA C18 119.1(11) . .
C0AA C3BA H3BA 120.0 . .
C3 C3BA C0AA 120.0 . .
C3 C3BA H3BA 120.0 . .
C3BA C3 H3 120.0 . .
C3BA C3 C1AA 120.0 . .
C1AA C3 H3 120.0 . .
C3 C1AA C7FA 121.5(12) . .
C21 C1AA C3 120.0 . .
C21 C1AA C7FA 118.4(12) . .
C1AA C21 H21 120.0 . .
C1AA C21 C8 120.0 . .
C8 C21 H21 120.0 . .
C0AA C8 H8 120.0 . .
C21 C8 C0AA 120.0 . .
C21 C8 H8 120.0 . .
S14 C20 H20A 108.2 . .
S14 C20 H20B 108.2 . .
H20A C20 H20B 107.4 . .
C23 C20 S14 116.3(15) . .
C23 C20 H20A 108.2 . .
C23 C20 H20B 108.2 . .
C49 C2 C37 120.0 . .
C49 C2 C47 121.0(14) . .
C37 C2 C47 119.0(14) . .
C2 C49 H49 120.0 . .
C9FA C49 C2 120.0 . .
C9FA C49 H49 120.0 . .
C49 C9FA H9FA 120.0 . .
C0GA C9FA C49 120.0 . .
C0GA C9FA H9FA 120.0 . .
C9FA C0GA C6NA 120(2) . .
C6BA C0GA C9FA 120.0 . .
C6BA C0GA C6NA 120(2) . .
C0GA C6BA H6BA 120.0 . .
C0GA C6BA C37 120.0 . .
C37 C6BA H6BA 120.0 . .
C2 C37 H37 120.0 . .
C6BA C37 C2 120.0 . .
C6BA C37 H37 120.0 . .
S2 C1BA H1BA 107.5 . .
S2 C1BA H1BB 107.5 . .
H1BA C1BA H1BB 107.0 . .
C50 C1BA S2 119.2(15) . .
C50 C1BA H1BA 107.5 . .
C50 C1BA H1BB 107.5 . .
S13 C8AA H8AA 108.3 . .
S13 C8AA H8AB 108.3 . .
H8AA C8AA H8AB 107.4 . .
C9AA C8AA S13 115.9(16) . .
C9AA C8AA H8AA 108.3 . .
C9AA C8AA H8AB 108.3 . .
C44 C9AA C8AA 117.0(13) . .
C44 C9AA C31 120.0 . .
C31 C9AA C8AA 123.0(13) . .
C9AA C44 H44 120.0 . .
C25 C44 C9AA 120.0 . .
C25 C44 H44 120.0 . .
C44 C25 H25 120.0 . .
C44 C25 C22 120.0 . .
C22 C25 H25 120.0 . .
C25 C22 C70 119.4(17) . .
C0BA C22 C25 120.0 . .
C0BA C22 C70 120.5(17) . .
C22 C0BA H0BA 120.0 . .
C22 C0BA C31 120.0 . .
C31 C0BA H0BA 120.0 . .
C9AA C31 H31 120.0 . .
C0BA C31 C9AA 120.0 . .
C0BA C31 H31 120.0 . .
C0FA C7AA P3 121.0(8) . .
C0FA C7AA C3FA 120.0 . .
C3FA C7AA P3 119.0(8) . .
C7AA C0FA H0FA 120.0 . .
C7AA C0FA C1FA 120.0 . .
C1FA C0FA H0FA 120.0 . .
C0FA C1FA H1FA 120.0 . .
C2FA C1FA C0FA 120.0 . .
C2FA C1FA H1FA 120.0 . .
C1FA C2FA H2FA 120.0 . .
C5HA C2FA C1FA 120.0 . .
C5HA C2FA H2FA 120.0 . .
C2FA C5HA H5HA 120.0 . .
C3FA C5HA C2FA 120.0 . .
C3FA C5HA H5HA 120.0 . .
C7AA C3FA H3FA 120.0 . .
C5HA C3FA C7AA 120.0 . .
C5HA C3FA H3FA 120.0 . .
C4BA C14 C5BA 120.0 . .
C4BA C14 C34 121.1(14) . .
C5BA C14 C34 118.9(14) . .
C14 C4BA H4BA 120.0 . .
C1HA C4BA C14 120.0 . .
C1HA C4BA H4BA 120.0 . .
C4BA C1HA H1HA 120.0 . .
C4BA C1HA C4KA 120.0 . .
C4KA C1HA H1HA 120.0 . .
C1HA C4KA C1EA 120.0 . .
C1HA C4KA C5KA 118(2) . .
C1EA C4KA C5KA 122(2) . .
C4KA C1EA H1EA 120.0 . .
C4KA C1EA C5BA 120.0 . .
C5BA C1EA H1EA 120.0 . .
C14 C5BA H5BA 120.0 . .
C1EA C5BA C14 120.0 . .
C1EA C5BA H5BA 120.0 . .
C24 C2BA C4FA 120.0 . .
C24 C2BA C40 121.8(13) . .
C4FA C2BA C40 118.2(13) . .
C2BA C24 H24 120.0 . .
C9IA C24 C2BA 120.0 . .
C9IA C24 H24 120.0 . .
C24 C9IA H9IA 120.0 . .
C24 C9IA C6FA 120.0 . .
C6FA C9IA H9IA 120.0 . .
C9IA C6FA C5FA 120.0 . .
C9IA C6FA C3GA 122.4(15) . .
C5FA C6FA C3GA 117.4(15) . .
C6FA C5FA H5FA 120.0 . .
C4FA C5FA C6FA 120.0 . .
C4FA C5FA H5FA 120.0 . .
C2BA C4FA H4FA 120.0 . .
C5FA C4FA C2BA 120.0 . .
C5FA C4FA H4FA 120.0 . .
C16 C3AA C39 120.0 . .
C16 C3AA C48 120.4(13) . .
C39 C3AA C48 119.2(13) . .
C3AA C16 H16 120.0 . .
C46 C16 C3AA 120.0 . .
C46 C16 H16 120.0 . .
C16 C46 H46 120.0 . .
C36 C46 C16 120.0 . .
C36 C46 H46 120.0 . .
C46 C36 C4AA 120.0 . .
C46 C36 C0CA 118.3(12) . .
C4AA C36 C0CA 121.6(12) . .
C36 C4AA H4AA 120.0 . .
C39 C4AA C36 120.0 . .
C39 C4AA H4AA 120.0 . .
C3AA C39 H39 120.0 . .
C4AA C39 C3AA 120.0 . .
C4AA C39 H39 120.0 . .
S6 C2AA H2AA 109.1 . .
S6 C2AA H2AB 109.1 . .
H2AA C2AA H2AB 107.8 . .
C33 C2AA S6 112.5(14) . .
C33 C2AA H2AA 109.1 . .
C33 C2AA H2AB 109.1 . .
C6EA C23 C20 120.2(15) . .
C6EA C23 C5AA 120.0 . .
C5AA C23 C20 119.8(15) . .
C23 C6EA H6EA 120.0 . .
C23 C6EA C4JA 120.0 . .
C4JA C6EA H6EA 120.0 . .
C6EA C4JA H4JA 120.0 . .
C6LA C4JA C6EA 120.0 . .
C6LA C4JA H4JA 120.0 . .
C4JA C6LA C4IA 120.0 . .
C4JA C6LA C4MA 123(2) . .
C4IA C6LA C4MA 116(2) . .
C6LA C4IA H4IA 120.0 . .
C5AA C4IA C6LA 120.0 . .
C5AA C4IA H4IA 120.0 . .
C23 C5AA H5AA 120.0 . .
C4IA C5AA C23 120.0 . .
C4IA C5AA H5AA 120.0 . .
C2DA C26 C6 120.5(15) . .
C2DA C26 C88 120.0 . .
C88 C26 C6 119.5(15) . .
C26 C2DA H2DA 120.0 . .
C8DA C2DA C26 120.0 . .
C8DA C2DA H2DA 120.0 . .
C2DA C8DA H8DA 120.0 . .
C2DA C8DA C0IA 120.0 . .
C0IA C8DA H8DA 120.0 . .
C8DA C0IA C58 122.6(16) . .
C54 C0IA C8DA 120.0 . .
C54 C0IA C58 117.4(16) . .
C0IA C54 H54 120.0 . .
C0IA C54 C88 120.0 . .
C88 C54 H54 120.0 . .
C26 C88 H88 120.0 . .
C54 C88 C26 120.0 . .
C54 C88 H88 120.0 . .
C4LA C28 P2 122.0(12) . .
C4LA C28 C6HA 120.0 . .
C6HA C28 P2 118.0(12) . .
C28 C4LA H4LA 120.0 . .
C8MA C4LA C28 120.0 . .
C8MA C4LA H4LA 120.0 . .
C4LA C8MA H8MA 120.0 . .
C4LA C8MA C0KA 120.0 . .
C0KA C8MA H8MA 120.0 . .
C8MA C0KA H0KA 120.0 . .
C56 C0KA C8MA 120.0 . .
C56 C0KA H0KA 120.0 . .
C0KA C56 H56 120.0 . .
C6HA C56 C0KA 120.0 . .
C6HA C56 H56 120.0 . .
C28 C6HA H6HA 120.0 . .
C56 C6HA C28 120.0 . .
C56 C6HA H6HA 120.0 . .
C7HA C30 P5 124.0(9) . .
C7HA C30 C38 120.0 . .
C38 C30 P5 116.0(9) . .
C30 C7HA H7HA 120.0 . .
C7LA C7HA C30 120.0 . .
C7LA C7HA H7HA 120.0 . .
C7HA C7LA H7LA 120.0 . .
C77 C7LA C7HA 120.0 . .
C77 C7LA H7LA 120.0 . .
C7LA C77 H77 120.0 . .
C9HA C77 C7LA 120.0 . .
C9HA C77 H77 120.0 . .
C77 C9HA H9HA 120.0 . .
C38 C9HA C77 120.0 . .
C38 C9HA H9HA 120.0 . .
C30 C38 H38 120.0 . .
C9HA C38 C30 120.0 . .
C9HA C38 H38 120.0 . .
C1GA C33 C2AA 120.9(13) . .
C1GA C33 C29 120.0 . .
C29 C33 C2AA 119.0(13) . .
C33 C1GA H1GA 120.0 . .
C33 C1GA C9BA 120.0 . .
C9BA C1GA H1GA 120.0 . .
C1GA C9BA H9BA 120.0 . .
C8BA C9BA C1GA 120.0 . .
C8BA C9BA H9BA 120.0 . .
C9BA C8BA C7BA 120.0 . .
C9BA C8BA C4GA 121.7(16) . .
C7BA C8BA C4GA 118.3(16) . .
C8BA C7BA H7BA 120.0 . .
C8BA C7BA C29 120.0 . .
C29 C7BA H7BA 120.0 . .
C33 C29 H29 120.0 . .
C7BA C29 C33 120.0 . .
C7BA C29 H29 120.0 . .
S8 C34 H34A 109.6 . .
S8 C34 H34B 109.6 . .
C14 C34 S8 110.5(16) . .
C14 C34 H34A 109.6 . .
C14 C34 H34B 109.6 . .
H34A C34 H34B 108.1 . .
S15 C35 H35A 108.7 . .
S15 C35 H35B 108.7 . .
H35A C35 H35B 107.6 . .
C2EA C35 S15 114.4(15) . .
C2EA C35 H35A 108.7 . .
C2EA C35 H35B 108.7 . .
S1 C40 H40A 106.9 . .
S1 C40 H40B 106.9 . .
C2BA C40 S1 121.9(16) . .
C2BA C40 H40A 106.9 . .
C2BA C40 H40B 106.9 . .
H40A C40 H40B 106.7 . .
S3 C41 H41A 109.7 . .
S3 C41 H41B 109.7 . .
H41A C41 H41B 108.2 . .
C2GA C41 S3 110.0(17) . .
C2GA C41 H41A 109.7 . .
C2GA C41 H41B 109.7 . .
P5 C42 H42A 109.0 . .
P5 C42 H42B 109.0 . .
P6 C42 P5 113.0(13) . .
P6 C42 H42A 109.0 . .
P6 C42 H42B 109.0 . .
H42A C42 H42B 107.8 . .
S9 C47 H47A 109.4 . .
S9 C47 H47B 109.4 . .
C2 C47 S9 111.2(14) . .
C2 C47 H47A 109.4 . .
C2 C47 H47B 109.4 . .
H47A C47 H47B 108.0 . .
S5 C48 H48A 108.6 . .
S5 C48 H48B 108.6 . .
C3AA C48 S5 114.6(18) . .
C3AA C48 H48A 108.6 . .
C3AA C48 H48B 108.6 . .
H48A C48 H48B 107.6 . .
C32 C50 C1BA 120.6(13) . .
C32 C50 C5CA 120.0 . .
C5CA C50 C1BA 118.9(13) . .
C50 C32 H32 120.0 . .
C50 C32 C6IA 120.0 . .
C6IA C32 H32 120.0 . .
C32 C6IA H6IA 120.0 . .
C7IA C6IA C32 120.0 . .
C7IA C6IA H6IA 120.0 . .
C6IA C7IA C8IA 120.0 . .
C6IA C7IA C0LA 120.3(16) . .
C8IA C7IA C0LA 119.7(16) . .
C7IA C8IA H8IA 120.0 . .
C5CA C8IA C7IA 120.0 . .
C5CA C8IA H8IA 120.0 . .
C50 C5CA H5CA 120.0 . .
C8IA C5CA C50 120.0 . .
C8IA C5CA H5CA 120.0 . .
C9GA C0CA C36 109(2) . .
C9GA C0CA C0HA 110(2) . .
C8GA C0CA C36 109(2) . .
C8GA C0CA C9GA 108(2) . .
C8GA C0CA C0HA 112(2) . .
C0HA C0CA C36 109.6(18) . .
C5NA C6CA P4 124.1(12) . .
C5NA C6CA C7CA 120.0 . .
C7CA C6CA P4 115.8(12) . .
C6CA C5NA H5NA 120.0 . .
C6CA C5NA C57 120.0 . .
C57 C5NA H5NA 120.0 . .
C5NA C57 H57 120.0 . .
C6MA C57 C5NA 120.0 . .
C6MA C57 H57 120.0 . .
C57 C6MA H6MA 120.0 . .
C57 C6MA C5DA 120.0 . .
C5DA C6MA H6MA 120.0 . .
C6MA C5DA H5DA 120.0 . .
C7CA C5DA C6MA 120.0 . .
C7CA C5DA H5DA 120.0 . .
C6CA C7CA H7CA 120.0 . .
C5DA C7CA C6CA 120.0 . .
C5DA C7CA H7CA 120.0 . .
C3CA C2CA H2CA 120.0 . .
C3CA C2CA C1MA 120.0 . .
C1MA C2CA H2CA 120.0 . .
C2CA C3CA P1 119.2(10) . .
C9JA C3CA P1 120.5(10) . .
C9JA C3CA C2CA 120.0 . .
C3CA C9JA H9JA 120.0 . .
C3CA C9JA C6KA 120.0 . .
C6KA C9JA H9JA 120.0 . .
C9JA C6KA H6KA 120.0 . .
C7KA C6KA C9JA 120.0 . .
C7KA C6KA H6KA 120.0 . .
C6KA C7KA H7KA 120.0 . .
C6KA C7KA C1MA 120.0 . .
C1MA C7KA H7KA 120.0 . .
C2CA C1MA H1MA 120.0 . .
C7KA C1MA C2CA 120.0 . .
C7KA C1MA H1MA 120.0 . .
C5LA C8CA P3 122.2(15) . .
C5LA C8CA C72 120.0 . .
C72 C8CA P3 117.7(15) . .
C8CA C5LA H5LA 120.0 . .
C63 C5LA C8CA 120.0 . .
C63 C5LA H5LA 120.0 . .
C5LA C63 H63 120.0 . .
C9NA C63 C5LA 120.0 . .
C9NA C63 H63 120.0 . .
C63 C9NA H9NA 120.0 . .
C63 C9NA C104 120.0 . .
C104 C9NA H9NA 120.0 . .
C9NA C104 H104 120.0 . .
C9NA C104 C72 120.0 . .
C72 C104 H104 120.0 . .
C8CA C72 H72 120.0 . .
C104 C72 C8CA 120.0 . .
C104 C72 H72 120.0 . .
C8EA C6DA P4 121.3(10) . .
C8EA C6DA C9EA 120.0 . .
C9EA C6DA P4 118.6(10) . .
C6DA C8EA H8EA 120.0 . .
C6DA C8EA C5IA 120.0 . .
C5IA C8EA H8EA 120.0 . .
C8EA C5IA H5IA 120.0 . .
C8EA C5IA C55 120.0 . .
C55 C5IA H5IA 120.0 . .
C5IA C55 H55 120.0 . .
C0JA C55 C5IA 120.0 . .
C0JA C55 H55 120.0 . .
C55 C0JA H0JA 120.0 . .
C9EA C0JA C55 120.0 . .
C9EA C0JA H0JA 120.0 . .
C6DA C9EA H9EA 120.0 . .
C0JA C9EA C6DA 120.0 . .
C0JA C9EA H9EA 120.0 . .
C5MA C1CA C10 115.0(17) . .
C5MA C1CA C9MA 120.0 . .
C9MA C1CA C10 124.9(17) . .
C1CA C5MA H5MA 120.0 . .
C1CA C5MA C2NA 120.0 . .
C2NA C5MA H5MA 120.0 . .
C5MA C2NA H2NA 120.0 . .
C5MA C2NA C1NA 120.0 . .
C1NA C2NA H2NA 120.0 . .
C2NA C1NA C3NA 123(2) . .
C0NA C1NA C2NA 120.0 . .
C0NA C1NA C3NA 117(2) . .
C1NA C0NA H0NA 120.0 . .
C1NA C0NA C9MA 120.0 . .
C9MA C0NA H0NA 120.0 . .
C1CA C9MA H9MA 120.0 . .
C0NA C9MA C1CA 120.0 . .
C0NA C9MA H9MA 120.0 . .
C11 C4CA C52 108(2) . .
C11 C4CA C8KA 109(2) . .
C59 C4CA C11 117(2) . .
C59 C4CA C52 111(3) . .
C59 C4CA C8KA 111(3) . .
C8KA C4CA C52 100(3) . .
S4 C3DA H3DA 109.3 . .
S4 C3DA H3DB 109.3 . .
H3DA C3DA H3DB 107.9 . .
C4DA C3DA S4 111.7(17) . .
C4DA C3DA H3DA 109.3 . .
C4DA C3DA H3DB 109.3 . .
C9DA C43 P1 115.3(11) . .
C9DA C43 C0MA 120.0 . .
C0MA C43 P1 124.6(11) . .
C43 C9DA H9DA 120.0 . .
C3HA C9DA C43 120.0 . .
C3HA C9DA H9DA 120.0 . .
C9DA C3HA H3HA 120.0 . .
C4HA C3HA C9DA 120.0 . .
C4HA C3HA H3HA 120.0 . .
C3HA C4HA H4HA 120.0 . .
C3HA C4HA C2HA 120.0 . .
C2HA C4HA H4HA 120.0 . .
C4HA C2HA H2HA 120.0 . .
C4HA C2HA C0MA 120.0 . .
C0MA C2HA H2HA 120.0 . .
C43 C0MA H0MA 120.0 . .
C2HA C0MA C43 120.0 . .
C2HA C0MA H0MA 120.0 . .
C45 C4DA C3DA 118.2(14) . .
C45 C4DA C2IA 120.0 . .
C2IA C4DA C3DA 121.5(14) . .
C4DA C45 H45 120.0 . .
C7EA C45 C4DA 120.0 . .
C7EA C45 H45 120.0 . .
C45 C7EA H7EA 120.0 . .
C3IA C7EA C45 120.0 . .
C3IA C7EA H7EA 120.0 . .
C7EA C3IA C6JA 120.0 . .
C7EA C3IA C65 121.1(19) . .
C6JA C3IA C65 118.9(19) . .
C3IA C6JA H6JA 120.0 . .
C2IA C6JA C3IA 120.0 . .
C2IA C6JA H6JA 120.0 . .
C4DA C2IA H2IA 120.0 . .
C6JA C2IA C4DA 120.0 . .
C6JA C2IA H2IA 120.0 . .
H8FA C8FA H8FB 109.5 . .
H8FA C8FA H8FC 109.5 . .
H8FB C8FA H8FC 109.5 . .
C7FA C8FA H8FA 109.5 . .
C7FA C8FA H8FB 109.5 . .
C7FA C8FA H8FC 109.5 . .
C1AA C7FA C8FA 117(2) . .
C1AA C7FA C1IA 110(2) . .
C1AA C7FA C62 114.0(18) . .
C8FA C7FA C1IA 109(2) . .
C8FA C7FA C62 102(2) . .
C1IA C7FA C62 104(2) . .
C4EA C2EA C35 118.4(15) . .
C4EA C2EA C3EA 120.0 . .
C3EA C2EA C35 121.5(15) . .
C2EA C4EA H4EA 120.0 . .
C2EA C4EA C5EA 120.0 . .
C5EA C4EA H4EA 120.0 . .
C4EA C5EA H5EA 120.0 . .
C5JA C5EA C4EA 120.0 . .
C5JA C5EA H5EA 120.0 . .
C5EA C5JA C68 120.0 . .
C5EA C5JA C107 122(2) . .
C68 C5JA C107 118(2) . .
C5JA C68 H68 120.0 . .
C3EA C68 C5JA 120.0 . .
C3EA C68 H68 120.0 . .
C2EA C3EA H3EA 120.0 . .
C68 C3EA C2EA 120.0 . .
C68 C3EA H3EA 120.0 . .
C1JA C2GA C41 117.7(19) . .
C1JA C2GA C69 120.0 . .
C69 C2GA C41 122.1(19) . .
C2GA C1JA H1JA 120.0 . .
C2GA C1JA C2JA 120.0 . .
C2JA C1JA H1JA 120.0 . .
C1JA C2JA H2JA 120.0 . .
C3JA C2JA C1JA 120.0 . .
C3JA C2JA H2JA 120.0 . .
C2JA C3JA C60 124(2) . .
C7MA C3JA C2JA 120.0 . .
C7MA C3JA C60 115(2) . .
C3JA C7MA H7MA 120.0 . .
C3JA C7MA C69 120.0 . .
C69 C7MA H7MA 120.0 . .
C2GA C69 H69 120.0 . .
C7MA C69 C2GA 120.0 . .
C7MA C69 H69 120.0 . .
C7JA C0EA P2 118.4(13) . .
C7JA C0EA C53 120.0 . .
C53 C0EA P2 121.5(13) . .
C0EA C7JA H7JA 120.0 . .
C8JA C7JA C0EA 120.0 . .
C8JA C7JA H7JA 120.0 . .
C7JA C8JA H8JA 120.0 . .
C9LA C8JA C7JA 120.0 . .
C9LA C8JA H8JA 120.0 . .
C8JA C9LA H9LA 120.0 . .
C4NA C9LA C8JA 120.0 . .
C4NA C9LA H9LA 120.0 . .
C9LA C4NA H4NA 120.0 . .
C9LA C4NA C53 120.0 . .
C53 C4NA H4NA 120.0 . .
C0EA C53 H53 120.0 . .
C4NA C53 C0EA 120.0 . .
C4NA C53 H53 120.0 . .
C9KA C3GA C6FA 112(2) . .
C97 C3GA C6FA 113(2) . .
C97 C3GA C9KA 109(3) . .
C100 C3GA C6FA 102(2) . .
C100 C3GA C9KA 112(3) . .
C100 C3GA C97 108(3) . .
C0CA C9GA H9GA 109.5 . .
C0CA C9GA H9GB 109.5 . .
C0CA C9GA H9GC 109.5 . .
H9GA C9GA H9GB 109.5 . .
H9GA C9GA H9GC 109.5 . .
H9GB C9GA H9GC 109.5 . .
H6GA C6GA H6GB 109.5 . .
H6GA C6GA H6GC 109.5 . .
H6GB C6GA H6GC 109.5 . .
C4GA C6GA H6GA 109.5 . .
C4GA C6GA H6GB 109.5 . .
C4GA C6GA H6GC 109.5 . .
C0CA C8GA H8GA 109.5 . .
C0CA C8GA H8GB 109.5 . .
C0CA C8GA H8GC 109.5 . .
H8GA C8GA H8GB 109.5 . .
H8GA C8GA H8GC 109.5 . .
H8GB C8GA H8GC 109.5 . .
C0CA C0HA H0HA 109.5 . .
C0CA C0HA H0HB 109.5 . .
C0CA C0HA H0HC 109.5 . .
H0HA C0HA H0HB 109.5 . .
H0HA C0HA H0HC 109.5 . .
H0HB C0HA H0HC 109.5 . .
H5GA C5GA H5GB 109.5 . .
H5GA C5GA H5GC 109.5 . .
H5GB C5GA H5GC 109.5 . .
C4GA C5GA H5GA 109.5 . .
C4GA C5GA H5GB 109.5 . .
C4GA C5GA H5GC 109.5 . .
H7GA C7GA H7GB 109.5 . .
H7GA C7GA H7GC 109.5 . .
H7GB C7GA H7GC 109.5 . .
C4GA C7GA H7GA 109.5 . .
C4GA C7GA H7GB 109.5 . .
C4GA C7GA H7GC 109.5 . .
C3KA C8HA P6 123.7(13) . .
C3KA C8HA C64 120.0 . .
C64 C8HA P6 116.3(13) . .
C8HA C3KA H3KA 120.0 . .
C8LA C3KA C8HA 120.0 . .
C8LA C3KA H3KA 120.0 . .
C3KA C8LA H8LA 120.0 . .
C71 C8LA C3KA 120.0 . .
C71 C8LA H8LA 120.0 . .
C8LA C71 H71 120.0 . .
C8LA C71 C1OA 120.0 . .
C1OA C71 H71 120.0 . .
C71 C1OA H1OA 120.0 . .
C64 C1OA C71 120.0 . .
C64 C1OA H1OA 120.0 . .
C8HA C64 H64 120.0 . .
C1OA C64 C8HA 120.0 . .
C1OA C64 H64 120.0 . .
C6GA C4GA C8BA 106(2) . .
C5GA C4GA C8BA 117(2) . .
C5GA C4GA C6GA 110(3) . .
C5GA C4GA C7GA 110(3) . .
C7GA C4GA C8BA 108(2) . .
C7GA C4GA C6GA 106(2) . .
C7FA C1IA H1IA 109.5 . .
C7FA C1IA H1IB 109.5 . .
C7FA C1IA H1IC 109.5 . .
H1IA C1IA H1IB 109.5 . .
H1IA C1IA H1IC 109.5 . .
H1IB C1IA H1IC 109.5 . .
C66 C1KA P6 117.0(12) . .
C66 C1KA C2KA 120.0 . .
C2KA C1KA P6 123.0(12) . .
C1KA C66 H66 120.0 . .
C1KA C66 C8NA 120.0 . .
C8NA C66 H66 120.0 . .
C66 C8NA H8NA 120.0 . .
C2MA C8NA C66 120.0 . .
C2MA C8NA H8NA 120.0 . .
C8NA C2MA H2MA 120.0 . .
C8NA C2MA C51 120.0 . .
C51 C2MA H2MA 120.0 . .
C2MA C51 H51 120.0 . .
C2MA C51 C2KA 120.0 . .
C2KA C51 H51 120.0 . .
C1KA C2KA H2KA 120.0 . .
C51 C2KA C1KA 120.0 . .
C51 C2KA H2KA 120.0 . .
C0IA C58 C2LA 110(2) . .
C3LA C58 C0IA 110(2) . .
C3LA C58 C2LA 107(3) . .
C3MA C58 C0IA 110(2) . .
C3MA C58 C2LA 110(2) . .
C3MA C58 C3LA 109(2) . .
C4CA C59 H59A 109.5 . .
C4CA C59 H59B 109.5 . .
C4CA C59 H59C 109.5 . .
H59A C59 H59B 109.5 . .
H59A C59 H59C 109.5 . .
H59B C59 H59C 109.5 . .
C7FA C62 H62A 109.5 . .
C7FA C62 H62B 109.5 . .
C7FA C62 H62C 109.5 . .
H62A C62 H62B 109.5 . .
H62A C62 H62C 109.5 . .
H62B C62 H62C 109.5 . .
C93 C70 C22 114(3) . .
C93 C70 C173 117(3) . .
C172 C70 C22 108(3) . .
C172 C70 C93 104(4) . .
C172 C70 C173 104(3) . .
C173 C70 C22 110(3) . .
C4KA C5KA C61 110(3) . .
C4KA C5KA C73 108(3) . .
C4KA C5KA C103 110(3) . .
C61 C5KA C73 110(3) . .
C61 C5KA C103 110(3) . .
C73 C5KA C103 108(3) . .
C7IA C0LA C1LA 108(3) . .
C115 C0LA C7IA 114(3) . .
C115 C0LA C1LA 106(3) . .
C115 C0LA C142 112(3) . .
C142 C0LA C7IA 110(2) . .
C142 C0LA C1LA 106(3) . .
C4CA C52 H52A 109.5 . .
C4CA C52 H52B 109.5 . .
C4CA C52 H52C 109.5 . .
H52A C52 H52B 109.5 . .
H52A C52 H52C 109.5 . .
H52B C52 H52C 109.5 . .
C4CA C8KA H8KA 109.5 . .
C4CA C8KA H8KB 109.5 . .
C4CA C8KA H8KC 109.5 . .
H8KA C8KA H8KB 109.5 . .
H8KA C8KA H8KC 109.5 . .
H8KB C8KA H8KC 109.5 . .
C3GA C9KA H9KA 109.5 . .
C3GA C9KA H9KB 109.5 . .
C3GA C9KA H9KC 109.5 . .
H9KA C9KA H9KB 109.5 . .
H9KA C9KA H9KC 109.5 . .
H9KB C9KA H9KC 109.5 . .
C0LA C1LA H1LA 109.5 . .
C0LA C1LA H1LB 109.5 . .
C0LA C1LA H1LC 109.5 . .
H1LA C1LA H1LB 109.5 . .
H1LA C1LA H1LC 109.5 . .
H1LB C1LA H1LC 109.5 . .
C0OA C60 C3JA 109(3) . .
C81 C60 C3JA 103(3) . .
C81 C60 C0OA 110(3) . .
C81 C60 C123 104(4) . .
C123 C60 C3JA 110(3) . .
C123 C60 C0OA 119(4) . .
C3IA C65 C122 105(3) . .
C67 C65 C3IA 107(3) . .
C67 C65 C74 110(4) . .
C67 C65 C122 111(3) . .
C74 C65 C3IA 117(3) . .
C74 C65 C122 106(3) . .
C65 C67 H67A 109.5 . .
C65 C67 H67B 109.5 . .
C65 C67 H67C 109.5 . .
H67A C67 H67B 109.5 . .
H67A C67 H67C 109.5 . .
H67B C67 H67C 109.5 . .
C5KA C61 H61A 109.5 . .
C5KA C61 H61B 109.5 . .
C5KA C61 H61C 109.5 . .
H61A C61 H61B 109.5 . .
H61A C61 H61C 109.5 . .
H61B C61 H61C 109.5 . .
C6LA C4MA C146 114(3) . .
C174 C4MA C6LA 114(4) . .
C174 C4MA C165 113(4) . .
C174 C4MA C146 97(4) . .
C165 C4MA C6LA 108(4) . .
C165 C4MA C146 111(5) . .
C1NA C3NA C156 115(3) . .
C1NA C3NA C248 113(3) . .
C154 C3NA C1NA 119(4) . .
C154 C3NA C156 95(3) . .
C154 C3NA C248 115(4) . .
C248 C3NA C156 97(4) . .
H7NA C7NA H7NB 109.5 . .
H7NA C7NA H7NC 109.5 . .
H7NB C7NA H7NC 109.5 . .
C6NA C7NA H7NA 109.5 . .
C6NA C7NA H7NB 109.5 . .
C6NA C7NA H7NC 109.5 . .
C7NA C6NA C0GA 100(3) . .
C131 C6NA C0GA 109(3) . .
C131 C6NA C7NA 107(4) . .
C131 C6NA C197 124(5) . .
C197 C6NA C0GA 114(3) . .
C197 C6NA C7NA 98(4) . .
C60 C0OA H0OA 109.5 . .
C60 C0OA H0OB 109.5 . .
C60 C0OA H0OC 109.5 . .
H0OA C0OA H0OB 109.5 . .
H0OA C0OA H0OC 109.5 . .
H0OB C0OA H0OC 109.5 . .
C5KA C73 H73A 109.5 . .
C5KA C73 H73B 109.5 . .
C5KA C73 H73C 109.5 . .
H73A C73 H73B 109.5 . .
H73A C73 H73C 109.5 . .
H73B C73 H73C 109.5 . .
C65 C74 H74A 109.5 . .
C65 C74 H74B 109.5 . .
C65 C74 H74C 109.5 . .
H74A C74 H74B 109.5 . .
H74A C74 H74C 109.5 . .
H74B C74 H74C 109.5 . .
C60 C81 H81A 109.5 . .
C60 C81 H81B 109.5 . .
C60 C81 H81C 109.5 . .
H81A C81 H81B 109.5 . .
H81A C81 H81C 109.5 . .
H81B C81 H81C 109.5 . .
C70 C93 H93A 109.5 . .
C70 C93 H93B 109.5 . .
C70 C93 H93C 109.5 . .
H93A C93 H93B 109.5 . .
H93A C93 H93C 109.5 . .
H93B C93 H93C 109.5 . .
C3GA C97 H97A 109.5 . .
C3GA C97 H97B 109.5 . .
C3GA C97 H97C 109.5 . .
H97A C97 H97B 109.5 . .
H97A C97 H97C 109.5 . .
H97B C97 H97C 109.5 . .
C3GA C100 H10C 109.5 . .
C3GA C100 H10D 109.5 . .
C3GA C100 H10E 109.5 . .
H10C C100 H10D 109.5 . .
H10C C100 H10E 109.5 . .
H10D C100 H10E 109.5 . .
C5KA C103 H10F 109.5 . .
C5KA C103 H10G 109.5 . .
C5KA C103 H10H 109.5 . .
H10F C103 H10G 109.5 . .
H10F C103 H10H 109.5 . .
H10G C103 H10H 109.5 . .
C114 C107 C5JA 108(3) . .
C114 C107 C148 112(4) . .
C114 C107 C163 110(4) . .
C148 C107 C5JA 106(3) . .
C163 C107 C5JA 107(3) . .
C163 C107 C148 113(4) . .
C107 C114 H11A 109.5 . .
C107 C114 H11B 109.5 . .
C107 C114 H11C 109.5 . .
H11A C114 H11B 109.5 . .
H11A C114 H11C 109.5 . .
H11B C114 H11C 109.5 . .
C0LA C115 H11D 109.5 . .
C0LA C115 H11E 109.5 . .
C0LA C115 H11F 109.5 . .
H11D C115 H11E 109.5 . .
H11D C115 H11F 109.5 . .
H11E C115 H11F 109.5 . .
C65 C122 H12C 109.5 . .
C65 C122 H12D 109.5 . .
C65 C122 H12E 109.5 . .
H12C C122 H12D 109.5 . .
H12C C122 H12E 109.5 . .
H12D C122 H12E 109.5 . .
C60 C123 H12F 109.5 . .
C60 C123 H12G 109.5 . .
C60 C123 H12H 109.5 . .
H12F C123 H12G 109.5 . .
H12F C123 H12H 109.5 . .
H12G C123 H12H 109.5 . .
C6NA C131 H13A 109.5 . .
C6NA C131 H13B 109.5 . .
C6NA C131 H13C 109.5 . .
H13A C131 H13B 109.5 . .
H13A C131 H13C 109.5 . .
H13B C131 H13C 109.5 . .
C0LA C142 H14A 109.5 . .
C0LA C142 H14B 109.5 . .
C0LA C142 H14C 109.5 . .
H14A C142 H14B 109.5 . .
H14A C142 H14C 109.5 . .
H14B C142 H14C 109.5 . .
C3NA C154 H15A 109.5 . .
C3NA C154 H15B 109.5 . .
C3NA C154 H15C 109.5 . .
H15A C154 H15B 109.5 . .
H15A C154 H15C 109.5 . .
H15B C154 H15C 109.5 . .
C3NA C156 H15D 109.5 . .
C3NA C156 H15E 109.5 . .
C3NA C156 H15F 109.5 . .
H15D C156 H15E 109.5 . .
H15D C156 H15F 109.5 . .
H15E C156 H15F 109.5 . .
C70 C172 H17A 109.5 . .
C70 C172 H17B 109.5 . .
C70 C172 H17C 109.5 . .
H17A C172 H17B 109.5 . .
H17A C172 H17C 109.5 . .
H17B C172 H17C 109.5 . .
C70 C173 H17D 109.5 . .
C70 C173 H17E 109.5 . .
C70 C173 H17F 109.5 . .
H17D C173 H17E 109.5 . .
H17D C173 H17F 109.5 . .
H17E C173 H17F 109.5 . .
C4MA C174 H17G 109.5 . .
C4MA C174 H17H 109.5 . .
C4MA C174 H17I 109.5 . .
H17G C174 H17H 109.5 . .
H17G C174 H17I 109.5 . .
H17H C174 H17I 109.5 . .
C6NA C197 H19A 109.5 . .
C6NA C197 H19B 109.5 . .
C6NA C197 H19C 109.5 . .
H19A C197 H19B 109.5 . .
H19A C197 H19C 109.5 . .
H19B C197 H19C 109.5 . .
C107 C148 H14D 109.5 . .
C107 C148 H14E 109.5 . .
C107 C148 H14F 109.5 . .
H14D C148 H14E 109.5 . .
H14D C148 H14F 109.5 . .
H14E C148 H14F 109.5 . .
C107 C163 H16A 109.5 . .
C107 C163 H16B 109.5 . .
C107 C163 H16C 109.5 . .
H16A C163 H16B 109.5 . .
H16A C163 H16C 109.5 . .
H16B C163 H16C 109.5 . .
C4MA C165 H16D 109.5 . .
C4MA C165 H16E 109.5 . .
C4MA C165 H16F 109.5 . .
H16D C165 H16E 109.5 . .
H16D C165 H16F 109.5 . .
H16E C165 H16F 109.5 . .
C4MA C146 H14G 109.5 . .
C4MA C146 H14H 109.5 . .
C4MA C146 H14I 109.5 . .
H14G C146 H14H 109.5 . .
H14G C146 H14I 109.5 . .
H14H C146 H14I 109.5 . .
C3NA C248 H24A 109.5 . .
C3NA C248 H24B 109.5 . .
C3NA C248 H24C 109.5 . .
H24A C248 H24B 109.5 . .
H24A C248 H24C 109.5 . .
H24B C248 H24C 109.5 . .
C58 C2LA H2LA 109.5 . .
C58 C2LA H2LB 109.5 . .
C58 C2LA H2LC 109.5 . .
H2LA C2LA H2LB 109.5 . .
H2LA C2LA H2LC 109.5 . .
H2LB C2LA H2LC 109.5 . .
C58 C3LA H3LA 109.5 . .
C58 C3LA H3LB 109.5 . .
C58 C3LA H3LC 109.5 . .
H3LA C3LA H3LB 109.5 . .
H3LA C3LA H3LC 109.5 . .
H3LB C3LA H3LC 109.5 . .
C58 C3MA H3MA 109.5 . .
C58 C3MA H3MB 109.5 . .
C58 C3MA H3MC 109.5 . .
H3MA C3MA H3MB 109.5 . .
H3MA C3MA H3MC 109.5 . .
H3MB C3MA H3MC 109.5 . .

loop_
_geom_bond_atom_site_label_1
_geom_bond_atom_site_label_2
_geom_bond_distance
_geom_bond_site_symmetry_2
AG2n Ag0A 2.8320(18) 2_565
AG3h Ag0A 2.8131(16) 2_565
AG6f Ag0A 2.9987(17) 2_565
AU2m Ag0A 2.8320(18) 2_565
AU3g Ag0A 2.8131(16) 2_565
AU6e Ag0A 2.9987(17) 2_565
AG2n Ag1A 2.8663(18) 2_565
Ag0A Ag1A 2.9512(19) .
AG3h Ag1A 2.8845(16) 2_565
AU2m Ag1A 2.8663(18) 2_565
AU3g Ag1A 2.8845(16) 2_565
AU3g Ag2A 2.8421(17) 2_565
AG3h Ag2A 2.8421(17) 2_565
Ag0A Ag5A 3.327(2) 2_565
AG4l Ag8 2.8258(17) 2_565
AU4k Ag8 2.8258(17) 2_565
AG4l Ag9 2.9673(18) 2_565
Ag0A Ag9 3.134(2) 2_565
AU4k Ag9 2.9673(18) 2_565
Ag0A Ag10 2.937(2) 2_565
AU4k Ag11 2.9574(18) 2_565
AG4l Ag11 2.9574(18) 2_565
AU2m Ag13 2.7976(16) 2_565
AG4l Ag13 3.0113(17) 2_565
AG2n Ag13 2.7976(16) 2_565
AU4k Ag13 3.0113(17) 2_565
AG6Ab Ag14 2.996(6) .
AG15a Ag14 3.139(8) .
AG21b Ag16 3.039(11) .
AG12a Ag16 3.024(12) .
AU3g Ag17 2.8379(19) 2_565
AG3h Ag17 2.8379(19) 2_565
AG19a Ag18 2.987(5) .
AG20b Ag18 3.031(5) .
AG6Ab P2 2.488(10) .
AG15a P2 2.435(9) .
AG21b P3 2.420(11) .
AG12a P3 2.460(12) .
AG20b P6 2.418(9) .
AG19a P6 2.493(10) .
AG20b S1 2.707(11) .
Ag0A S1 2.694(6) .
AG12a S2 2.778(15) .
AG20b S3 2.528(8) .
AG19a S3 2.424(7) .
AG15a S5 2.721(10) 2_565
AG12a S7 2.917(13) .
AG21b S7 2.607(10) .
AG12a S10 2.503(13) .
AG21b S10 2.502(12) .
AG6Ab S11 2.835(14) .
AG6Ab S12 2.540(8) .
Ag0A S12 2.532(5) .
AG15a S12 2.460(10) .
AG19a S15 2.669(12) .
Ag0A Au6 2.9988(17) 2_565
Ag0A Au2 2.8321(18) 2_565
Ag0A Au3 2.8131(16) 2_565
Ag0A Ag6 2.9988(17) 2_565
Ag0A Ag3 2.8131(16) 2_565
Ag0A Ag2 2.8321(18) 2_565
Ag1A Ag2A 2.927(2) .
Ag1A Ag13 2.914(2) .
Ag1A S1 2.688(6) .
Ag1A S2 2.787(5) .
Ag1A S11 2.702(5) .
Ag1A Au2 2.8666(18) 2_565
Ag1A Au3 2.8847(16) 2_565
Ag1A Au1 2.8934(17) .
Ag1A Ag1 2.8934(17) .
Ag1A Ag3 2.8847(16) 2_565
Ag1A Ag2 2.8666(18) 2_565
Ag2A Ag3A 2.969(2) .
Ag2A Ag7 3.074(2) .
Ag2A S2 2.649(5) .
Ag2A S3 2.500(6) .
Ag2A Au5 3.0227(18) .
Ag2A Au3 2.8422(17) 2_565
Ag2A Au1 2.768(2) .
Ag2A Ag1 2.768(2) .
Ag2A Ag3 2.8422(17) 2_565
Ag2A Ag5 3.0227(18) .
Ag3A Ag7 3.046(2) .
Ag3A Ag17 3.380(2) .
Ag3A S4 2.390(5) .
Ag3A S13 2.415(5) .
Ag3A Au5 2.951(2) .
Ag3A Ag5 2.951(2) .
Ag4A Ag5A 3.179(2) .
Ag4A Ag11 3.062(2) 2_565
Ag4A Ag13 3.147(2) 2_565
Ag4A S4 2.785(6) .
Ag4A S5 2.774(5) .
Ag4A S14 2.634(5) .
Ag4A Au5 2.9572(17) .
Ag4A Au4 2.8680(17) .
Ag4A Au2 2.780(2) .
Ag4A Ag5 2.9572(17) .
Ag4A Ag4 2.8680(17) .
Ag4A Ag2 2.780(2) .
Ag5A Ag0A 3.327(2) 2_565
Ag5A Ag7 3.327(2) .
Ag5A Ag10 3.338(2) .
Ag5A S5 2.486(6) .
Ag5A S6 2.511(5) .
Ag5A Au5 2.8568(17) .
Ag5A Au6 2.8269(18) .
Ag5A Au2 2.8215(17) .
Ag5A Ag6 2.8269(18) .
Ag5A Ag5 2.8568(17) .
Ag5A Ag2 2.8215(17) .
Ag7 Ag8 3.254(2) .
Ag7 S6 2.760(5) .
Ag7 S7 2.682(5) .
Ag7 S13 2.645(6) .
Ag7 Au5 2.8191(16) .
Ag7 Au6 2.9645(19) .
Ag7 Au1 2.7873(17) .
Ag7 Ag1 2.7873(17) .
Ag7 Ag6 2.9645(19) .
Ag7 Ag5 2.8191(16) .
Ag8 Ag9 3.362(2) .
Ag8 Ag13 3.344(2) .
Ag8 S7 2.499(6) .
Ag8 S8 2.504(6) .
Ag8 Au6 2.8514(17) .
Ag8 Au4 2.8259(17) 2_565
Ag8 Au1 2.8294(19) .
Ag8 Ag1 2.8294(19) .
Ag8 Ag6 2.8514(17) .
Ag8 Ag4 2.8259(17) 2_565
Ag9 Ag0A 3.134(2) 2_565
Ag9 Ag10 3.110(2) .
Ag9 Ag18 3.132(2) 2_565
Ag9 S8 2.735(5) .
Ag9 S9 2.643(5) .
Ag9 S15 2.850(6) 2_565
Ag9 Au6 2.873(2) .
Ag9 Au4 2.9675(18) 2_565
Ag9 Au3 2.7681(17) .
Ag9 Ag6 2.873(2) .
Ag9 Ag3 2.7681(17) .
Ag9 Ag4 2.9675(18) 2_565
Ag10 Ag0A 2.937(2) 2_565
Ag10 S6 2.396(6) .
Ag10 S9 2.385(7) .
Ag10 Au6 2.9525(18) .
Ag10 Ag6 2.9525(18) .
Ag11 Ag4A 3.062(2) 2_565
Ag11 Ag13 2.987(2) .
Ag11 S8 2.395(5) .
Ag11 S14 2.397(5) 2_565
Ag11 Au4 2.9575(18) 2_565
Ag11 Ag4 2.9575(18) 2_565
Ag13 Ag4A 3.147(2) 2_565
Ag13 S10 2.507(5) .
Ag13 S11 2.678(5) .
Ag13 Au4 3.0114(17) 2_565
Ag13 Au2 2.7977(16) 2_565
Ag13 Au1 2.8295(17) .
Ag13 Ag1 2.8295(17) .
Ag13 Ag4 3.0114(17) 2_565
Ag13 Ag2 2.7977(16) 2_565
Ag14 Ag4A 3.333(2) 2_565
Ag14 P1 2.455(6) .
Ag14 S5 2.705(5) 2_565
Ag14 S11 2.605(6) .
Ag14 S14 2.651(6) 2_565
Ag16 P4 2.467(6) .
Ag16 S2 2.643(5) .
Ag16 S7 2.705(6) .
Ag16 S13 2.618(5) .
Ag17 Ag9 3.139(2) 2_565
Ag17 S4 2.524(5) .
Ag17 S15 2.484(6) .
Ag17 Au5 2.845(2) .
Ag17 Au4 2.818(2) .
Ag17 Au3 2.8380(19) 2_565
Ag17 Ag3 2.8380(19) 2_565
Ag17 Ag5 2.845(2) .
Ag17 Ag4 2.818(2) .
Ag18 Ag9 3.132(2) 2_565
Ag18 P5 2.471(7) .
Ag18 S1 2.690(5) .
Ag18 S9 2.633(6) 2_565
Ag18 S15 2.590(5) .
P1 C12 1.84(2) .
P1 C3CA 1.838(14) .
P1 C43 1.859(15) .
P2 C12 1.80(2) .
P2 C28 1.844(17) .
P2 C0EA 1.885(18) .
P3 C5 1.80(2) .
P3 C7AA 1.837(11) .
P3 C8CA 1.844(18) .
P4 C5 1.846(17) .
P4 C6CA 1.850(16) .
P4 C6DA 1.814(16) .
P5 C4 1.834(12) .
P5 C30 1.791(14) .
P5 C42 1.85(2) .
P6 C42 1.80(2) .
P6 C8HA 1.828(19) .
P6 C1KA 1.823(17) .
S1 C40 1.85(2) .
S2 C1BA 1.85(2) .
S3 C41 1.89(3) .
S4 C3DA 1.81(3) .
S5 Ag15 2.720(10) 2_565
S5 Ag14 2.705(5) 2_565
S5 C48 1.78(3) .
S6 C2AA 1.847(19) .
S7 C18 1.80(2) .
S8 C34 1.87(2) .
S9 Ag18 2.633(6) 2_565
S9 C47 1.86(2) .
S10 C10 1.88(2) .
S11 C9 1.82(2) .
S12 C6 1.91(3) .
S13 C8AA 1.81(2) .
S14 Ag11 2.396(5) 2_565
S14 Ag14 2.651(6) 2_565
S14 C20 1.84(2) .
S15 Ag9 2.850(6) 2_565
S15 C35 1.75(2) .
C5 H5A 0.9700 .
C5 H5B 0.9700 .
C9 H9A 0.9700 .
C9 H9B 0.9700 .
C9 C15 1.55(2) .
C10 H10A 0.9700 .
C10 H10B 0.9700 .
C10 C1CA 1.46(3) .
C12 H12A 0.9700 .
C12 H12B 0.9700 .
C15 C7 1.3900 .
C15 C13 1.3900 .
C7 H7 0.9300 .
C7 C19 1.3900 .
C19 H19 0.9300 .
C19 C11 1.3900 .
C11 C6AA 1.3900 .
C11 C4CA 1.53(3) .
C6AA H6AA 0.9300 .
C6AA C13 1.3900 .
C13 H13 0.9300 .
C18 H18A 0.9700 .
C18 H18B 0.9700 .
C18 C0AA 1.55(2) .
C4 C1DA 1.3900 .
C4 C9CA 1.3900 .
C1DA H1DA 0.9300 .
C1DA C7DA 1.3900 .
C7DA H7DA 0.9300 .
C7DA C0DA 1.3900 .
C0DA H0DA 0.9300 .
C0DA C17 1.3900 .
C17 H17 0.9300 .
C17 C9CA 1.3900 .
C9CA H9CA 0.9300 .
C6 H6A 0.9700 .
C6 H6B 0.9700 .
C6 C26 1.51(2) .
C0AA C3BA 1.3900 .
C0AA C8 1.3900 .
C3BA H3BA 0.9300 .
C3BA C3 1.3900 .
C3 H3 0.9300 .
C3 C1AA 1.3900 .
C1AA C21 1.3900 .
C1AA C7FA 1.51(3) .
C21 H21 0.9300 .
C21 C8 1.3900 .
C8 H8 0.9300 .
C20 H20A 0.9700 .
C20 H20B 0.9700 .
C20 C23 1.53(3) .
C2 C49 1.3900 .
C2 C37 1.3900 .
C2 C47 1.54(3) .
C49 H49 0.9300 .
C49 C9FA 1.3900 .
C9FA H9FA 0.9300 .
C9FA C0GA 1.3900 .
C0GA C6BA 1.3900 .
C0GA C6NA 1.64(4) .
C6BA H6BA 0.9300 .
C6BA C37 1.3900 .
C37 H37 0.9300 .
C1BA H1BA 0.9700 .
C1BA H1BB 0.9700 .
C1BA C50 1.48(2) .
C8AA H8AA 0.9700 .
C8AA H8AB 0.9700 .
C8AA C9AA 1.50(2) .
C9AA C44 1.3900 .
C9AA C31 1.3900 .
C44 H44 0.9300 .
C44 C25 1.3900 .
C25 H25 0.9300 .
C25 C22 1.3900 .
C22 C0BA 1.3900 .
C22 C70 1.65(3) .
C0BA H0BA 0.9300 .
C0BA C31 1.3900 .
C31 H31 0.9300 .
C7AA C0FA 1.3900 .
C7AA C3FA 1.3900 .
C0FA H0FA 0.9300 .
C0FA C1FA 1.3900 .
C1FA H1FA 0.9300 .
C1FA C2FA 1.3900 .
C2FA H2FA 0.9300 .
C2FA C5HA 1.3900 .
C5HA H5HA 0.9300 .
C5HA C3FA 1.3900 .
C3FA H3FA 0.9300 .
C14 C4BA 1.3900 .
C14 C5BA 1.3900 .
C14 C34 1.55(3) .
C4BA H4BA 0.9300 .
C4BA C1HA 1.3900 .
C1HA H1HA 0.9300 .
C1HA C4KA 1.3900 .
C4KA C1EA 1.3900 .
C4KA C5KA 1.51(3) .
C1EA H1EA 0.9300 .
C1EA C5BA 1.3900 .
C5BA H5BA 0.9300 .
C2BA C24 1.3900 .
C2BA C4FA 1.3900 .
C2BA C40 1.48(2) .
C24 H24 0.9300 .
C24 C9IA 1.3900 .
C9IA H9IA 0.9300 .
C9IA C6FA 1.3900 .
C6FA C5FA 1.3900 .
C6FA C3GA 1.55(3) .
C5FA H5FA 0.9300 .
C5FA C4FA 1.3900 .
C4FA H4FA 0.9300 .
C3AA C16 1.3900 .
C3AA C39 1.3900 .
C3AA C48 1.57(2) .
C16 H16 0.9300 .
C16 C46 1.3900 .
C46 H46 0.9300 .
C46 C36 1.3900 .
C36 C4AA 1.3900 .
C36 C0CA 1.63(2) .
C4AA H4AA 0.9300 .
C4AA C39 1.3900 .
C39 H39 0.9300 .
C2AA H2AA 0.9700 .
C2AA H2AB 0.9700 .
C2AA C33 1.50(2) .
C23 C6EA 1.3900 .
C23 C5AA 1.3900 .
C6EA H6EA 0.9300 .
C6EA C4JA 1.3900 .
C4JA H4JA 0.9300 .
C4JA C6LA 1.3900 .
C6LA C4IA 1.3900 .
C6LA C4MA 1.59(4) .
C4IA H4IA 0.9300 .
C4IA C5AA 1.3900 .
C5AA H5AA 0.9300 .
C26 C2DA 1.3900 .
C26 C88 1.3900 .
C2DA H2DA 0.9300 .
C2DA C8DA 1.3900 .
C8DA H8DA 0.9300 .
C8DA C0IA 1.3900 .
C0IA C54 1.3900 .
C0IA C58 1.558(17) .
C54 H54 0.9300 .
C54 C88 1.3900 .
C88 H88 0.9300 .
C28 C4LA 1.3900 .
C28 C6HA 1.3900 .
C4LA H4LA 0.9300 .
C4LA C8MA 1.3900 .
C8MA H8MA 0.9300 .
C8MA C0KA 1.3900 .
C0KA H0KA 0.9300 .
C0KA C56 1.3900 .
C56 H56 0.9300 .
C56 C6HA 1.3900 .
C6HA H6HA 0.9300 .
C30 C7HA 1.3900 .
C30 C38 1.3900 .
C7HA H7HA 0.9300 .
C7HA C7LA 1.3900 .
C7LA H7LA 0.9300 .
C7LA C77 1.3900 .
C77 H77 0.9300 .
C77 C9HA 1.3900 .
C9HA H9HA 0.9300 .
C9HA C38 1.3900 .
C38 H38 0.9300 .
C33 C1GA 1.3900 .
C33 C29 1.3900 .
C1GA H1GA 0.9300 .
C1GA C9BA 1.3900 .
C9BA H9BA 0.9300 .
C9BA C8BA 1.3900 .
C8BA C7BA 1.3900 .
C8BA C4GA 1.56(3) .
C7BA H7BA 0.9300 .
C7BA C29 1.3900 .
C29 H29 0.9300 .
C34 H34A 0.9700 .
C34 H34B 0.9700 .
C35 H35A 0.9700 .
C35 H35B 0.9700 .
C35 C2EA 1.58(3) .
C40 H40A 0.9700 .
C40 H40B 0.9700 .
C41 H41A 0.9700 .
C41 H41B 0.9700 .
C41 C2GA 1.41(3) .
C42 H42A 0.9700 .
C42 H42B 0.9700 .
C47 H47A 0.9700 .
C47 H47B 0.9700 .
C48 H48A 0.9700 .
C48 H48B 0.9700 .
C50 C32 1.3900 .
C50 C5CA 1.3900 .
C32 H32 0.9300 .
C32 C6IA 1.3900 .
C6IA H6IA 0.9300 .
C6IA C7IA 1.3900 .
C7IA C8IA 1.3900 .
C7IA C0LA 1.56(3) .
C8IA H8IA 0.9300 .
C8IA C5CA 1.3900 .
C5CA H5CA 0.9300 .
C0CA C9GA 1.49(3) .
C0CA C8GA 1.48(4) .
C0CA C0HA 1.58(3) .
C6CA C5NA 1.3900 .
C6CA C7CA 1.3900 .
C5NA H5NA 0.9300 .
C5NA C57 1.3900 .
C57 H57 0.9300 .
C57 C6MA 1.3900 .
C6MA H6MA 0.9300 .
C6MA C5DA 1.3900 .
C5DA H5DA 0.9300 .
C5DA C7CA 1.3900 .
C7CA H7CA 0.9300 .
C2CA H2CA 0.9300 .
C2CA C3CA 1.3900 .
C2CA C1MA 1.3900 .
C3CA C9JA 1.3900 .
C9JA H9JA 0.9300 .
C9JA C6KA 1.3900 .
C6KA H6KA 0.9300 .
C6KA C7KA 1.3900 .
C7KA H7KA 0.9300 .
C7KA C1MA 1.3900 .
C1MA H1MA 0.9300 .
C8CA C5LA 1.3900 .
C8CA C72 1.3900 .
C5LA H5LA 0.9300 .
C5LA C63 1.3900 .
C63 H63 0.9300 .
C63 C9NA 1.3900 .
C9NA H9NA 0.9300 .
C9NA C104 1.3900 .
C104 H104 0.9300 .
C104 C72 1.3900 .
C72 H72 0.9300 .
C6DA C8EA 1.3900 .
C6DA C9EA 1.3900 .
C8EA H8EA 0.9300 .
C8EA C5IA 1.3900 .
C5IA H5IA 0.9300 .
C5IA C55 1.3900 .
C55 H55 0.9300 .
C55 C0JA 1.3900 .
C0JA H0JA 0.9300 .
C0JA C9EA 1.3900 .
C9EA H9EA 0.9300 .
C1CA C5MA 1.3900 .
C1CA C9MA 1.3900 .
C5MA H5MA 0.9300 .
C5MA C2NA 1.3900 .
C2NA H2NA 0.9300 .
C2NA C1NA 1.3900 .
C1NA C0NA 1.3900 .
C1NA C3NA 1.48(4) .
C0NA H0NA 0.9300 .
C0NA C9MA 1.3900 .
C9MA H9MA 0.9300 .
C4CA C59 1.38(4) .
C4CA C52 1.63(4) .
C4CA C8KA 1.59(4) .
C3DA H3DA 0.9700 .
C3DA H3DB 0.9700 .
C3DA C4DA 1.53(3) .
C43 C9DA 1.3900 .
C43 C0MA 1.3900 .
C9DA H9DA 0.9300 .
C9DA C3HA 1.3900 .
C3HA H3HA 0.9300 .
C3HA C4HA 1.3900 .
C4HA H4HA 0.9300 .
C4HA C2HA 1.3900 .
C2HA H2HA 0.9300 .
C2HA C0MA 1.3900 .
C0MA H0MA 0.9300 .
C4DA C45 1.3900 .
C4DA C2IA 1.3900 .
C45 H45 0.9300 .
C45 C7EA 1.3900 .
C7EA H7EA 0.9300 .
C7EA C3IA 1.3900 .
C3IA C6JA 1.3900 .
C3IA C65 1.54(3) .
C6JA H6JA 0.9300 .
C6JA C2IA 1.3900 .
C2IA H2IA 0.9300 .
C8FA H8FA 0.9600 .
C8FA H8FB 0.9600 .
C8FA H8FC 0.9600 .
C8FA C7FA 1.56(4) .
C7FA C1IA 1.56(3) .
C7FA C62 1.70(4) .
C2EA C4EA 1.3900 .
C2EA C3EA 1.3900 .
C4EA H4EA 0.9300 .
C4EA C5EA 1.3900 .
C5EA H5EA 0.9300 .
C5EA C5JA 1.3900 .
C5JA C68 1.3900 .
C5JA C107 1.66(4) .
C68 H68 0.9300 .
C68 C3EA 1.3900 .
C3EA H3EA 0.9300 .
C2GA C1JA 1.3900 .
C2GA C69 1.3900 .
C1JA H1JA 0.9300 .
C1JA C2JA 1.3900 .
C2JA H2JA 0.9300 .
C2JA C3JA 1.3900 .
C3JA C7MA 1.3900 .
C3JA C60 1.65(4) .
C7MA H7MA 0.9300 .
C7MA C69 1.3900 .
C69 H69 0.9300 .
C0EA C7JA 1.3900 .
C0EA C53 1.3900 .
C7JA H7JA 0.9300 .
C7JA C8JA 1.3900 .
C8JA H8JA 0.9300 .
C8JA C9LA 1.3900 .
C9LA H9LA 0.9300 .
C9LA C4NA 1.3900 .
C4NA H4NA 0.9300 .
C4NA C53 1.3900 .
C53 H53 0.9300 .
C3GA C9KA 1.54(4) .
C3GA C97 1.53(4) .
C3GA C100 1.51(5) .
C9GA H9GA 0.9600 .
C9GA H9GB 0.9600 .
C9GA H9GC 0.9600 .
C6GA H6GA 0.9600 .
C6GA H6GB 0.9600 .
C6GA H6GC 0.9600 .
C6GA C4GA 1.55(4) .
C8GA H8GA 0.9600 .
C8GA H8GB 0.9600 .
C8GA H8GC 0.9600 .
C0HA H0HA 0.9600 .
C0HA H0HB 0.9600 .
C0HA H0HC 0.9600 .
C5GA H5GA 0.9600 .
C5GA H5GB 0.9600 .
C5GA H5GC 0.9600 .
C5GA C4GA 1.51(4) .
C7GA H7GA 0.9600 .
C7GA H7GB 0.9600 .
C7GA H7GC 0.9600 .
C7GA C4GA 1.54(4) .
C8HA C3KA 1.3900 .
C8HA C64 1.3900 .
C3KA H3KA 0.9300 .
C3KA C8LA 1.3900 .
C8LA H8LA 0.9300 .
C8LA C71 1.3900 .
C71 H71 0.9300 .
C71 C1OA 1.3900 .
C1OA H1OA 0.9300 .
C1OA C64 1.3900 .
C64 H64 0.9300 .
C1IA H1IA 0.9600 .
C1IA H1IB 0.9600 .
C1IA H1IC 0.9600 .
C1KA C66 1.3900 .
C1KA C2KA 1.3900 .
C66 H66 0.9300 .
C66 C8NA 1.3900 .
C8NA H8NA 0.9300 .
C8NA C2MA 1.3900 .
C2MA H2MA 0.9300 .
C2MA C51 1.3900 .
C51 H51 0.9300 .
C51 C2KA 1.3900 .
C2KA H2KA 0.9300 .
C58 C2LA 1.63(4) .
C58 C3LA 1.503(18) .
C58 C3MA 1.47(4) .
C59 H59A 0.9600 .
C59 H59B 0.9600 .
C59 H59C 0.9600 .
C62 H62A 0.9600 .
C62 H62B 0.9600 .
C62 H62C 0.9600 .
C70 C93 1.42(5) .
C70 C172 1.397(19) .
C70 C173 1.51(5) .
C5KA C61 1.50(5) .
C5KA C73 1.57(5) .
C5KA C103 1.62(5) .
C0LA C1LA 1.60(5) .
C0LA C115 1.50(4) .
C0LA C142 1.51(5) .
C52 H52A 0.9600 .
C52 H52B 0.9600 .
C52 H52C 0.9600 .
C8KA H8KA 0.9600 .
C8KA H8KB 0.9600 .
C8KA H8KC 0.9600 .
C9KA H9KA 0.9600 .
C9KA H9KB 0.9600 .
C9KA H9KC 0.9600 .
C1LA H1LA 0.9600 .
C1LA H1LB 0.9600 .
C1LA H1LC 0.9600 .
C60 C0OA 1.58(5) .
C60 C81 1.48(5) .
C60 C123 1.53(5) .
C65 C67 1.45(5) .
C65 C74 1.50(5) .
C65 C122 1.55(5) .
C67 H67A 0.9600 .
C67 H67B 0.9600 .
C67 H67C 0.9600 .
C61 H61A 0.9600 .
C61 H61B 0.9600 .
C61 H61C 0.9600 .
C4MA C174 1.38(6) .
C4MA C165 1.41(5) .
C4MA C146 1.60(6) .
C3NA C154 1.45(5) .
C3NA C156 1.80(6) .
C3NA C248 1.54(6) .
C7NA H7NA 0.9600 .
C7NA H7NB 0.9600 .
C7NA H7NC 0.9600 .
C7NA C6NA 1.56(5) .
C6NA C131 1.39(5) .
C6NA C197 1.46(6) .
C0OA H0OA 0.9600 .
C0OA H0OB 0.9600 .
C0OA H0OC 0.9600 .
C73 H73A 0.9600 .
C73 H73B 0.9600 .
C73 H73C 0.9600 .
C74 H74A 0.9600 .
C74 H74B 0.9600 .
C74 H74C 0.9600 .
C81 H81A 0.9600 .
C81 H81B 0.9600 .
C81 H81C 0.9600 .
C93 H93A 0.9600 .
C93 H93B 0.9600 .
C93 H93C 0.9600 .
C97 H97A 0.9600 .
C97 H97B 0.9600 .
C97 H97C 0.9600 .
C100 H10C 0.9600 .
C100 H10D 0.9600 .
C100 H10E 0.9600 .
C103 H10F 0.9600 .
C103 H10G 0.9600 .
C103 H10H 0.9600 .
C107 C114 1.47(5) .
C107 C148 1.50(6) .
C107 C163 1.49(6) .
C114 H11A 0.9600 .
C114 H11B 0.9600 .
C114 H11C 0.9600 .
C115 H11D 0.9600 .
C115 H11E 0.9600 .
C115 H11F 0.9600 .
C122 H12C 0.9600 .
C122 H12D 0.9600 .
C122 H12E 0.9600 .
C123 H12F 0.9600 .
C123 H12G 0.9600 .
C123 H12H 0.9600 .
C131 H13A 0.9600 .
C131 H13B 0.9600 .
C131 H13C 0.9600 .
C142 H14A 0.9600 .
C142 H14B 0.9600 .
C142 H14C 0.9600 .
C154 H15A 0.9600 .
C154 H15B 0.9600 .
C154 H15C 0.9600 .
C156 H15D 0.9600 .
C156 H15E 0.9600 .
C156 H15F 0.9600 .
C172 H17A 0.9600 .
C172 H17B 0.9600 .
C172 H17C 0.9600 .
C173 H17D 0.9600 .
C173 H17E 0.9600 .
C173 H17F 0.9600 .
C174 H17G 0.9600 .
C174 H17H 0.9600 .
C174 H17I 0.9600 .
C197 H19A 0.9600 .
C197 H19B 0.9600 .
C197 H19C 0.9600 .
C148 H14D 0.9600 .
C148 H14E 0.9600 .
C148 H14F 0.9600 .
C163 H16A 0.9600 .
C163 H16B 0.9600 .
C163 H16C 0.9600 .
C165 H16D 0.9600 .
C165 H16E 0.9600 .
C165 H16F 0.9600 .
C146 H14G 0.9600 .
C146 H14H 0.9600 .
C146 H14I 0.9600 .
C248 H24A 0.9600 .
C248 H24B 0.9600 .
C248 H24C 0.9600 .
C2LA H2LA 0.9600 .
C2LA H2LB 0.9600 .
C2LA H2LC 0.9600 .
C3LA H3LA 0.9600 .
C3LA H3LB 0.9600 .
C3LA H3LC 0.9600 .
C3MA H3MA 0.9600 .
C3MA H3MB 0.9600 .
C3MA H3MC 0.9600 .

loop_
_geom_torsion_atom_site_label_1
_geom_torsion_atom_site_label_2
_geom_torsion_atom_site_label_3
_geom_torsion_atom_site_label_4
_geom_torsion
_geom_torsion_site_symmetry_1
AG21b P3 C5 P4 -31.0(15) .
AG12a P3 C5 P4 -45.2(14) .
AG6Ab S11 C9 C15 37(2) .
AG21b S10 C10 C1CA -99.9(16) .
AG12a S10 C10 C1CA -112.0(16) .
AG6Ab P2 C12 P1 -49.4(14) .
AG15a P2 C12 P1 -34.0(15) .
AG21b S7 C18 C0AA 58.1(19) .
Ag0A S1 C40 C2BA 154.6(19) .
AG12a S7 C18 C0AA 62(2) .
AG12a S2 C1BA C50 24(2) .
Ag1A S1 C40 C2BA 87(2) .
Ag1A S2 C1BA C50 149.6(15) .
Ag1A S11 C9 C15 159.7(16) .
Ag2A S2 C1BA C50 -144.7(15) .
Ag2A S3 C41 C2GA 142.6(18) .
Ag3A S4 C3DA C4DA 75.2(15) .
Ag3A S13 C8AA C9AA 123.9(12) .
Ag4A S4 C3DA C4DA -96.4(19) .
Ag4A S5 C48 C3AA 142.0(15) .
Ag4A S14 C20 C23 175.8(17) .
Ag5A S5 C48 C3AA 66.0(17) .
Ag5A S6 C2AA C33 -165.3(12) .
Ag7 S6 C2AA C33 95.7(17) .
Ag7 S7 C18 C0AA -138.5(13) .
Ag7 S13 C8AA C9AA -161.5(13) .
AG12a P3 C7AA C0FA 175.3(10) .
AG21b P3 C7AA C0FA 165.6(9) .
AG12a P3 C7AA C3FA -6.7(13) .
AG21b P3 C7AA C3FA -16.4(13) .
Ag8 S7 C18 C0AA -57.9(15) .
AG6Ab P2 C28 C4LA 28.0(13) .
AG15a P2 C28 C4LA 13.0(14) .
AG15a P2 C28 C6HA -168.4(8) .
AG6Ab P2 C28 C6HA -153.4(9) .
Ag8 S8 C34 C14 172.2(12) .
Ag9 S8 C34 C14 -92.1(19) .
Ag9 S9 C47 C2 154.3(14) .
Ag9 S15 C35 C2EA -148.5(16) 2_565
Ag10 S6 C2AA C33 -74.3(14) .
Ag10 S9 C47 C2 -129.2(14) .
Ag11 S8 C34 C14 79.8(15) .
Ag11 S14 C20 C23 -107.7(17) 2_565
Ag13 S10 C10 C1CA 140.6(15) .
Ag13 S11 C9 C15 -134.6(15) .
Ag14 P1 C12 P2 49.6(13) .
Ag14 P1 C3CA C2CA -26.9(13) .
Ag14 P1 C3CA C9JA 159.3(9) .
Ag14 P1 C43 C9DA -35.8(13) .
Ag14 P1 C43 C0MA 141.6(10) .
Ag14 S5 C48 C3AA -140.5(13) 2_565
Ag14 S11 C9 C15 -38.5(19) .
Ag14 S14 C20 C23 95.8(17) 2_565
Ag16 P4 C5 P3 48.0(13) .
Ag16 P4 C6CA C5NA 141.3(9) .
Ag16 P4 C6CA C7CA -37.0(11) .
Ag16 P4 C6DA C8EA 156.3(8) .
Ag16 P4 C6DA C9EA -25.6(11) .
Ag16 S2 C1BA C50 -50.5(17) .
Ag16 S7 C18 C0AA 137.9(13) .
Ag16 S13 C8AA C9AA -78.3(15) .
Ag17 S4 C3DA C4DA 167.5(13) .
Ag17 S15 C35 C2EA -75.1(18) .
Ag18 P5 C4 C1DA -83.1(9) .
AG19a S15 C35 C2EA 57(2) .
AG20b S1 C40 C2BA -48(2) .
AG20b S3 C41 C2GA -109.9(19) .
AG19a S3 C41 C2GA -90(2) .
AG20b P6 C42 P5 -56.8(16) .
AG19a P6 C42 P5 -36.3(18) .
AG15a S5 C48 C3AA -56(2) 2_565
AG21b P3 C8CA C5LA 139.2(10) .
AG12a P3 C8CA C5LA 144.8(10) .
Ag18 P5 C4 C9CA 96.9(9) .
Ag18 P5 C30 C7HA 160.9(9) .
Ag18 P5 C30 C38 -19.3(12) .
Ag18 P5 C42 P6 47.4(16) .
Ag18 S1 C40 C2BA -117.8(19) .
Ag18 S9 C47 C2 81.4(15) 2_565
Ag18 S15 C35 C2EA 139.8(15) .
P1 C3CA C9JA C6KA 173.8(15) .
P1 C43 C9DA C3HA 177.5(15) .
P1 C43 C0MA C2HA -177.3(17) .
P2 C28 C4LA C8MA 178.6(15) .
P2 C28 C6HA C56 -178.7(15) .
P2 C0EA C7JA C8JA -176.8(17) .
P2 C0EA C53 C4NA 176.7(18) .
P3 C7AA C0FA C1FA 178.0(15) .
P3 C7AA C3FA C5HA -178.0(15) .
P3 C8CA C5LA C63 -176.8(14) .
P3 C8CA C72 C104 177.0(13) .
P4 C6CA C5NA C57 -178.2(14) .
P4 C6CA C7CA C5DA 178.4(13) .
P4 C6DA C8EA C5IA 178.0(14) .
P4 C6DA C9EA C0JA -178.1(13) .
P5 C4 C1DA C7DA 180.0(11) .
P5 C4 C9CA C17 -179.9(12) .
P5 C30 C7HA C7LA 179.7(15) .
P5 C30 C38 C9HA -179.7(14) .
P6 C8HA C3KA C8LA 177.9(17) .
P6 C8HA C64 C1OA -178.0(16) .
P6 C1KA C66 C8NA 179.4(15) .
P6 C1KA C2KA C51 -179.3(16) .
S2 C1BA C50 C32 96.4(17) .
AG12a P3 C8CA C72 -32.1(12) .
AG21b P3 C8CA C72 -37.7(11) .
S2 C1BA C50 C5CA -91.4(16) .
S3 C41 C2GA C1JA -126.5(16) .
S3 C41 C2GA C69 59(2) .
S4 C3DA C4DA C45 -81.0(17) .
S4 C3DA C4DA C2IA 92.6(18) .
S6 C2AA C33 C1GA -86.9(15) .
S6 C2AA C33 C29 89.9(14) .
S7 C18 C0AA C3BA 132.3(11) .
S7 C18 C0AA C8 -57.4(19) .
S10 C10 C1CA C5MA 110.1(15) .
S10 C10 C1CA C9MA -72(2) .
S11 C9 C15 C7 -99.4(16) .
S11 C9 C15 C13 90.5(17) .
S12 C6 C26 C2DA -122.7(15) .
S12 C6 C26 C88 57.6(19) .
S13 C8AA C9AA C44 -71.0(15) .
S13 C8AA C9AA C31 108.1(15) .
S14 C20 C23 C6EA -118.2(16) .
S14 C20 C23 C5AA 61(2) .
S15 C35 C2EA C4EA 115.5(16) .
S15 C35 C2EA C3EA -67(2) .
C5 P3 C7AA C0FA -61.7(13) .
C5 P3 C7AA C3FA 116.4(12) .
C5 P3 C8CA C5LA 11.2(13) .
C5 P3 C8CA C72 -165.6(10) .
C5 P4 C6CA C5NA -96.7(12) .
C5 P4 C6CA C7CA 85.0(11) .
C5 P4 C6DA C8EA 34.7(13) .
C5 P4 C6DA C9EA -147.2(11) .
C9 C15 C7 C19 -170.3(15) .
C9 C15 C13 C6AA 169.7(16) .
C10 C1CA C5MA C2NA 178.0(18) .
C10 C1CA C9MA C0NA -178(2) .
C12 P1 C3CA C2CA -150.0(12) .
C12 P1 C3CA C9JA 36.2(14) .
C12 P1 C43 C9DA 86.1(12) .
C12 P1 C43 C0MA -96.5(14) .
C12 P2 C28 C4LA 150.8(12) .
C12 P2 C28 C6HA -30.6(14) .
C12 P2 C0EA C7JA -157.6(12) .
C12 P2 C0EA C53 25.7(15) .
C15 C7 C19 C11 0.0 .
C7 C15 C13 C6AA 0.0 .
C7 C19 C11 C6AA 0.0 .
C7 C19 C11 C4CA 172.5(18) .
C19 C11 C6AA C13 0.0 .
C19 C11 C4CA C59 12(3) .
C19 C11 C4CA C52 -114(2) .
C19 C11 C4CA C8KA 139(2) .
C11 C6AA C13 C15 0.0 .
C6AA C11 C4CA C59 -175(2) .
C6AA C11 C4CA C52 59(3) .
C6AA C11 C4CA C8KA -49(3) .
C13 C15 C7 C19 0.0 .
C18 C0AA C3BA C3 170.2(17) .
C18 C0AA C8 C21 -170.3(16) .
C4 P5 C30 C7HA 32.2(13) .
C4 P5 C30 C38 -148.1(10) .
C4 P5 C42 P6 172.7(13) .
C4 C1DA C7DA C0DA 0.0 .
C1DA C4 C9CA C17 0.0 .
C1DA C7DA C0DA C17 0.0 .
C7DA C0DA C17 C9CA 0.0 .
C0DA C17 C9CA C4 0.0 .
C9CA C4 C1DA C7DA 0.0 .
C6 C26 C2DA C8DA -179.7(19) .
C6 C26 C88 C54 179.7(19) .
C0AA C3BA C3 C1AA 0.0 .
C3BA C0AA C8 C21 0.0 .
C3BA C3 C1AA C21 0.0 .
C3BA C3 C1AA C7FA -177.8(18) .
C3 C1AA C21 C8 0.0 .
C3 C1AA C7FA C8FA -135.1(18) .
C3 C1AA C7FA C1IA 100(2) .
C3 C1AA C7FA C62 -16(3) .
C1AA C21 C8 C0AA 0.0 .
C21 C1AA C7FA C8FA 47(2) .
C21 C1AA C7FA C1IA -78(2) .
C21 C1AA C7FA C62 165.7(16) .
C8 C0AA C3BA C3 0.0 .
C20 C23 C6EA C4JA 179(2) .
C20 C23 C5AA C4IA -179(2) .
C2 C49 C9FA C0GA 0.0 .
C49 C2 C37 C6BA 0.0 .
C49 C2 C47 S9 -104.4(15) .
C49 C9FA C0GA C6BA 0.0 .
C49 C9FA C0GA C6NA -177(2) .
C9FA C0GA C6BA C37 0.0 .
C9FA C0GA C6NA C7NA -100(3) .
C9FA C0GA C6NA C131 148(3) .
C9FA C0GA C6NA C197 4(5) .
C0GA C6BA C37 C2 0.0 .
C6BA C0GA C6NA C7NA 84(3) .
C6BA C0GA C6NA C131 -29(5) .
C6BA C0GA C6NA C197 -173(3) .
C37 C2 C49 C9FA 0.0 .
C37 C2 C47 S9 77.2(17) .
C1BA C50 C32 C6IA 172.1(17) .
C1BA C50 C5CA C8IA -172.2(17) .
C8AA C9AA C44 C25 179.1(15) .
C8AA C9AA C31 C0BA -179.0(16) .
C9AA C44 C25 C22 0.0 .
C44 C9AA C31 C0BA 0.0 .
C44 C25 C22 C0BA 0.0 .
C44 C25 C22 C70 176.4(19) .
C25 C22 C0BA C31 0.0 .
C25 C22 C70 C93 42(3) .
C25 C22 C70 C172 -73(3) .
C25 C22 C70 C173 175(2) .
C22 C0BA C31 C9AA 0.0 .
C0BA C22 C70 C93 -142(3) .
C0BA C22 C70 C172 103(3) .
C0BA C22 C70 C173 -9(3) .
C31 C9AA C44 C25 0.0 .
C7AA P3 C5 P4 -164.1(11) .
C7AA P3 C8CA C5LA -95.9(12) .
C7AA P3 C8CA C72 87.2(11) .
C7AA C0FA C1FA C2FA 0.0 .
C0FA C7AA C3FA C5HA 0.0 .
C0FA C1FA C2FA C5HA 0.0 .
C1FA C2FA C5HA C3FA 0.0 .
C2FA C5HA C3FA C7AA 0.0 .
C3FA C7AA C0FA C1FA 0.0 .
C14 C4BA C1HA C4KA 0.0 .
C4BA C14 C5BA C1EA 0.0 .
C4BA C14 C34 S8 93.1(16) .
C4BA C1HA C4KA C1EA 0.0 .
C4BA C1HA C4KA C5KA 180(2) .
C1HA C4KA C1EA C5BA 0.0 .
C1HA C4KA C5KA C61 -58(3) .
C1HA C4KA C5KA C73 62(3) .
C1HA C4KA C5KA C103 -180(2) .
C4KA C1EA C5BA C14 0.0 .
C1EA C4KA C5KA C61 122(3) .
C1EA C4KA C5KA C73 -118(3) .
C1EA C4KA C5KA C103 0(3) .
C5BA C14 C4BA C1HA 0.0 .
C5BA C14 C34 S8 -86.1(16) .
C2BA C24 C9IA C6FA 0.0 .
C24 C2BA C4FA C5FA 0.0 .
C24 C2BA C40 S1 8(3) .
C24 C9IA C6FA C5FA 0.0 .
C24 C9IA C6FA C3GA 175(2) .
C9IA C6FA C5FA C4FA 0.0 .
C9IA C6FA C3GA C9KA 25(4) .
C9IA C6FA C3GA C97 149(2) .
C9IA C6FA C3GA C100 -96(3) .
C6FA C5FA C4FA C2BA 0.0 .
C5FA C6FA C3GA C9KA -161(2) .
C5FA C6FA C3GA C97 -37(3) .
C5FA C6FA C3GA C100 79(3) .
C4FA C2BA C24 C9IA 0.0 .
C4FA C2BA C40 S1 -173.5(13) .
C3AA C16 C46 C36 0.0 .
C16 C3AA C39 C4AA 0.0 .
C16 C3AA C48 S5 57(2) .
C16 C46 C36 C4AA 0.0 .
C16 C46 C36 C0CA -177.8(17) .
C46 C36 C4AA C39 0.0 .
C46 C36 C0CA C9GA 69(2) .
C46 C36 C0CA C8GA -48(2) .
C46 C36 C0CA C0HA -170.6(18) .
C36 C4AA C39 C3AA 0.0 .
C4AA C36 C0CA C9GA -109(2) .
C4AA C36 C0CA C8GA 133.8(18) .
C4AA C36 C0CA C0HA 12(3) .
C39 C3AA C16 C46 0.0 .
C39 C3AA C48 S5 -130.4(13) .
C2AA C33 C1GA C9BA 176.8(16) .
C2AA C33 C29 C7BA -176.8(15) .
C23 C6EA C4JA C6LA 0.0 .
C6EA C23 C5AA C4IA 0.0 .
C6EA C4JA C6LA C4IA 0.0 .
C6EA C4JA C6LA C4MA 174(3) .
C4JA C6LA C4IA C5AA 0.0 .
C4JA C6LA C4MA C174 110(4) .
C4JA C6LA C4MA C165 -16(5) .
C4JA C6LA C4MA C146 -140(3) .
C6LA C4IA C5AA C23 0.0 .
C4IA C6LA C4MA C174 -76(5) .
C4IA C6LA C4MA C165 158(4) .
C4IA C6LA C4MA C146 35(5) .
C5AA C23 C6EA C4JA 0.0 .
C26 C2DA C8DA C0IA 0.0 .
C2DA C26 C88 C54 0.0 .
C2DA C8DA C0IA C54 0.0 .
C2DA C8DA C0IA C58 179(2) .
C8DA C0IA C54 C88 0.0 .
C8DA C0IA C58 C2LA -114(2) .
C8DA C0IA C58 C3LA 3(3) .
C8DA C0IA C58 C3MA 124(2) .
C0IA C54 C88 C26 0.0 .
C54 C0IA C58 C2LA 64(3) .
C54 C0IA C58 C3LA -178(2) .
C54 C0IA C58 C3MA -58(3) .
C88 C26 C2DA C8DA 0.0 .
C28 P2 C12 P1 -171.2(11) .
C28 P2 C0EA C7JA 94.1(13) .
C28 P2 C0EA C53 -82.6(14) .
C28 C4LA C8MA C0KA 0.0 .
C4LA C28 C6HA C56 0.0 .
C4LA C8MA C0KA C56 0.0 .
C8MA C0KA C56 C6HA 0.0 .
C0KA C56 C6HA C28 0.0 .
C6HA C28 C4LA C8MA 0.0 .
C30 P5 C4 C1DA 46.6(11) .
C30 P5 C4 C9CA -133.4(11) .
C30 P5 C42 P6 -80.1(15) .
C30 C7HA C7LA C77 0.0 .
C7HA C30 C38 C9HA 0.0 .
C7HA C7LA C77 C9HA 0.0 .
C7LA C77 C9HA C38 0.0 .
C77 C9HA C38 C30 0.0 .
C38 C30 C7HA C7LA 0.0 .
C33 C1GA C9BA C8BA 0.0 .
C1GA C33 C29 C7BA 0.0 .
C1GA C9BA C8BA C7BA 0.0 .
C1GA C9BA C8BA C4GA 178.4(18) .
C9BA C8BA C7BA C29 0.0 .
C9BA C8BA C4GA C6GA 47(2) .
C9BA C8BA C4GA C5GA 170(2) .
C9BA C8BA C4GA C7GA -66(3) .
C8BA C7BA C29 C33 0.0 .
C7BA C8BA C4GA C6GA -134.3(18) .
C7BA C8BA C4GA C5GA -12(3) .
C7BA C8BA C4GA C7GA 113(2) .
C29 C33 C1GA C9BA 0.0 .
C34 C14 C4BA C1HA -179.2(17) .
C34 C14 C5BA C1EA 179.2(17) .
C35 C2EA C4EA C5EA 177.2(18) .
C35 C2EA C3EA C68 -177.1(19) .
C40 C2BA C24 C9IA 178.3(19) .
C40 C2BA C4FA C5FA -178.4(18) .
C41 C2GA C1JA C2JA -175(2) .
C41 C2GA C69 C7MA 175(2) .
C42 P5 C4 C1DA 153.1(11) .
C42 P5 C4 C9CA -27.0(13) .
C42 P5 C30 C7HA -74.0(13) .
C42 P5 C30 C38 105.7(12) .
C42 P6 C8HA C3KA 31.1(15) .
C42 P6 C8HA C64 -150.9(12) .
C42 P6 C1KA C66 136.1(13) .
C42 P6 C1KA C2KA -44.6(16) .
C47 C2 C49 C9FA -178.4(16) .
C47 C2 C37 C6BA 178.4(16) .
C48 C3AA C16 C46 172.5(19) .
C48 C3AA C39 C4AA -172.6(18) .
C50 C32 C6IA C7IA 0.0 .
C32 C50 C5CA C8IA 0.0 .
C32 C6IA C7IA C8IA 0.0 .
C32 C6IA C7IA C0LA 179(2) .
C6IA C7IA C8IA C5CA 0.0 .
C6IA C7IA C0LA C1LA -81(3) .
C6IA C7IA C0LA C115 162(3) .
C6IA C7IA C0LA C142 34(3) .
C7IA C8IA C5CA C50 0.0 .
C8IA C7IA C0LA C1LA 98(2) .
C8IA C7IA C0LA C115 -19(4) .
C8IA C7IA C0LA C142 -147(2) .
C5CA C50 C32 C6IA 0.0 .
C0CA C36 C4AA C39 177.8(18) .
C6CA P4 C5 P3 -79.4(13) .
C6CA P4 C6DA C8EA -72.1(12) .
C6CA P4 C6DA C9EA 106.0(11) .
C6CA C5NA C57 C6MA 0.0 .
C5NA C6CA C7CA C5DA 0.0 .
C5NA C57 C6MA C5DA 0.0 .
C57 C6MA C5DA C7CA 0.0 .
C6MA C5DA C7CA C6CA 0.0 .
C7CA C6CA C5NA C57 0.0 .
C2CA C3CA C9JA C6KA 0.0 .
C3CA P1 C12 P2 176.3(11) .
C3CA P1 C43 C9DA -164.1(11) .
C3CA P1 C43 C0MA 13.3(14) .
C3CA C2CA C1MA C7KA 0.0 .
C3CA C9JA C6KA C7KA 0.0 .
C9JA C6KA C7KA C1MA 0.0 .
C6KA C7KA C1MA C2CA 0.0 .
C1MA C2CA C3CA P1 -173.8(14) .
C1MA C2CA C3CA C9JA 0.0 .
C8CA P3 C5 P4 90.5(12) .
C8CA P3 C7AA C0FA 48.8(14) .
C8CA P3 C7AA C3FA -133.2(13) .
C8CA C5LA C63 C9NA 0.0 .
C5LA C8CA C72 C104 0.0 .
C5LA C63 C9NA C104 0.0 .
C63 C9NA C104 C72 0.0 .
C9NA C104 C72 C8CA 0.0 .
C72 C8CA C5LA C63 0.0 .
C6DA P4 C5 P3 173.3(11) .
C6DA P4 C6CA C5NA 11.1(13) .
C6DA P4 C6CA C7CA -167.2(10) .
C6DA C8EA C5IA C55 0.0 .
C8EA C6DA C9EA C0JA 0.0 .
C8EA C5IA C55 C0JA 0.0 .
C5IA C55 C0JA C9EA 0.0 .
C55 C0JA C9EA C6DA 0.0 .
C9EA C6DA C8EA C5IA 0.0 .
C1CA C5MA C2NA C1NA 0.0 .
C5MA C1CA C9MA C0NA 0.0 .
C5MA C2NA C1NA C0NA 0.0 .
C5MA C2NA C1NA C3NA 170(3) .
C2NA C1NA C0NA C9MA 0.0 .
C2NA C1NA C3NA C154 1(5) .
C2NA C1NA C3NA C156 -110(3) .
C2NA C1NA C3NA C248 141(3) .
C1NA C0NA C9MA C1CA 0.0 .
C0NA C1NA C3NA C154 172(3) .
C0NA C1NA C3NA C156 60(3) .
C0NA C1NA C3NA C248 -49(4) .
C9MA C1CA C5MA C2NA 0.0 .
C4CA C11 C6AA C13 -172.8(17) .
C3DA C4DA C45 C7EA 173.7(19) .
C3DA C4DA C2IA C6JA -174(2) .
C43 P1 C12 P2 -76.5(13) .
C43 P1 C3CA C2CA 101.8(12) .
C43 P1 C3CA C9JA -72.0(13) .
C43 C9DA C3HA C4HA 0.0 .
C9DA C43 C0MA C2HA 0.0 .
C9DA C3HA C4HA C2HA 0.0 .
C3HA C4HA C2HA C0MA 0.0 .
C4HA C2HA C0MA C43 0.0 .
C0MA C43 C9DA C3HA 0.0 .
C4DA C45 C7EA C3IA 0.0 .
C45 C4DA C2IA C6JA 0.0 .
C45 C7EA C3IA C6JA 0.0 .
C45 C7EA C3IA C65 178(2) .
C7EA C3IA C6JA C2IA 0.0 .
C7EA C3IA C65 C67 -113(3) .
C7EA C3IA C65 C74 11(4) .
C7EA C3IA C65 C122 128(3) .
C3IA C6JA C2IA C4DA 0.0 .
C6JA C3IA C65 C67 65(4) .
C6JA C3IA C65 C74 -172(3) .
C6JA C3IA C65 C122 -54(3) .
C2IA C4DA C45 C7EA 0.0 .
C7FA C1AA C21 C8 177.9(18) .
C2EA C4EA C5EA C5JA 0.0 .
C4EA C2EA C3EA C68 0.0 .
C4EA C5EA C5JA C68 0.0 .
C4EA C5EA C5JA C107 177(2) .
C5EA C5JA C68 C3EA 0.0 .
C5EA C5JA C107 C114 -108(4) .
C5EA C5JA C107 C148 12(4) .
C5EA C5JA C107 C163 133(3) .
C5JA C68 C3EA C2EA 0.0 .
C68 C5JA C107 C114 69(4) .
C68 C5JA C107 C148 -171(3) .
C68 C5JA C107 C163 -50(4) .
C3EA C2EA C4EA C5EA 0.0 .
C2GA C1JA C2JA C3JA 0.0 .
C1JA C2GA C69 C7MA 0.0 .
C1JA C2JA C3JA C7MA 0.0 .
C1JA C2JA C3JA C60 -169(3) .
C2JA C3JA C7MA C69 0.0 .
C2JA C3JA C60 C0OA -7(4) .
C2JA C3JA C60 C81 -124(3) .
C2JA C3JA C60 C123 125(3) .
C3JA C7MA C69 C2GA 0.0 .
AG6Ab P2 C0EA C7JA -27.9(16) .
AG15a P2 C0EA C7JA -29.5(14) .
C7MA C3JA C60 C0OA -176(3) .
C7MA C3JA C60 C81 67(3) .
C7MA C3JA C60 C123 -44(4) .
C69 C2GA C1JA C2JA 0.0 .
C0EA P2 C12 P1 86.3(13) .
C0EA P2 C28 C4LA -102.4(13) .
C0EA P2 C28 C6HA 76.3(13) .
AG6Ab P2 C0EA C53 155.4(11) .
AG15a P2 C0EA C53 153.8(11) .
AG20b P6 C8HA C3KA 157.7(9) .
AG19a P6 C8HA C3KA 154.2(10) .
AG20b P6 C8HA C64 -24.4(15) .
AG19a P6 C8HA C64 -27.8(13) .
AG19a P6 C1KA C66 1.7(15) .
AG20b P6 C1KA C66 19.4(13) .
C0EA C7JA C8JA C9LA 0.0 .
C7JA C0EA C53 C4NA 0.0 .
C7JA C8JA C9LA C4NA 0.0 .
C8JA C9LA C4NA C53 0.0 .
C9LA C4NA C53 C0EA 0.0 .
C53 C0EA C7JA C8JA 0.0 .
C3GA C6FA C5FA C4FA -175(2) .
C8HA P6 C42 P5 78.8(16) .
C8HA P6 C1KA C66 -116.4(12) .
C8HA P6 C1KA C2KA 63.0(14) .
C8HA C3KA C8LA C71 0.0 .
C3KA C8HA C64 C1OA 0.0 .
C3KA C8LA C71 C1OA 0.0 .
C8LA C71 C1OA C64 0.0 .
C71 C1OA C64 C8HA 0.0 .
C64 C8HA C3KA C8LA 0.0 .
C4GA C8BA C7BA C29 -178.4(17) .
C1KA P6 C42 P5 -175.3(13) .
AG19a P6 C1KA C2KA -178.9(10) .
AG20b P6 C1KA C2KA -161.3(10) .
C1KA P6 C8HA C3KA -74.3(14) .
C1KA P6 C8HA C64 103.6(13) .
C1KA C66 C8NA C2MA 0.0 .
C66 C1KA C2KA C51 0.0 .
C66 C8NA C2MA C51 0.0 .
C8NA C2MA C51 C2KA 0.0 .
C2MA C51 C2KA C1KA 0.0 .
C2KA C1KA C66 C8NA 0.0 .
C58 C0IA C54 C88 -179(2) .
C70 C22 C0BA C31 -176.3(19) .
C5KA C4KA C1EA C5BA -180(2) .
C0LA C7IA C8IA C5CA -179(2) .
C60 C3JA C7MA C69 170(2) .
C65 C3IA C6JA C2IA -178(2) .
C4MA C6LA C4IA C5AA -175(3) .
C3NA C1NA C0NA C9MA -170(3) .
C6NA C0GA C6BA C37 177(2) .
C107 C5JA C68 C3EA -177(2) .
